data_7228569
loop_
_publ_author_name
'Carreras, Lucas'
'Rovira, Laura'
'Vaquero, M\'onica'
'Mon, Ignasi'
'Martin, Eddy'
'Benet-Buchholz, Jordi'
'Vidal-Ferran, Anton'

_publ_section_title
;
 Syntheses, characterisation and solid-state study of alkali and ammonium
 BArF salts
;
_journal_issue 52
_journal_name_full 'RSC Adv.'
_journal_page_first 32833
_journal_paper_doi 10.1039/C7RA05928K
_journal_volume 7
_journal_year 2017
_chemical_absolute_configuration ad
_chemical_formula_sum 'C60 H68 B Cs F24 O7'
_chemical_formula_weight 1500.86
_space_group_IT_number 1
_space_group_name_Hall 'P 1'
_symmetry_cell_setting triclinic
_symmetry_space_group_name_Hall 'P 1'
_symmetry_space_group_name_H-M 'P 1'
_atom_sites_solution_hydrogens geom
_audit_creation_method SHELXL-2014/7
_audit_update_record
;
2017-04-25 deposited with the CCDC.
2017-06-21 downloaded from the CCDC.
;
_cell_angle_alpha 87.174(3)
_cell_angle_beta 84.108(3)
_cell_angle_gamma 89.978(3)
_cell_formula_units_Z 4
_cell_length_a 13.0651(15)
_cell_length_b 13.0711(14)
_cell_length_c 38.978(4)
_cell_measurement_reflns_used 9339
_cell_measurement_temperature 100(2)
_cell_measurement_theta_max 29.29
_cell_measurement_theta_min 2.21
_cell_volume 6613.2(12)
_computing_cell_refinement 'Bruker APEX2 v2014.9-0'
_computing_data_collection 'Bruker APEX2 v2014.9-0'
_computing_data_reduction 'Bruker SAINT V7.60A'
_computing_molecular_graphics 'Bruker SHELXTL'
_computing_publication_material 'Bruker SHELXTL'
_computing_structure_refinement 'SHELXL-2014 (Sheldrick, 2014)'
_computing_structure_solution 'SHELXS-2012 (Sheldrick, 2012)'
_diffrn_ambient_temperature 100(2)
_diffrn_detector_area_resol_mean 512
_diffrn_detector_type '4K CCD area detector APEX II'
_diffrn_measured_fraction_theta_full 0.986
_diffrn_measured_fraction_theta_max 0.937
_diffrn_measurement_device_type 'APEX DUO Kappa 4-axis goniometer'
_diffrn_measurement_method
;
 Fullsphere data collection, phi and omega scans
;
_diffrn_measurement_specimen_support 'magnetic support with MicroMount'
_diffrn_radiation_monochromator 'Quazar MX Multilayer Optics'
_diffrn_radiation_type MoK\a
_diffrn_radiation_wavelength 0.71073
_diffrn_reflns_av_R_equivalents 0.0531
_diffrn_reflns_av_unetI/netI 0.0836
_diffrn_reflns_Laue_measured_fraction_full 0.986
_diffrn_reflns_Laue_measured_fraction_max 0.937
_diffrn_reflns_limit_h_max 16
_diffrn_reflns_limit_h_min -17
_diffrn_reflns_limit_k_max 16
_diffrn_reflns_limit_k_min -16
_diffrn_reflns_limit_l_max 50
_diffrn_reflns_limit_l_min -50
_diffrn_reflns_number 74711
_diffrn_reflns_point_group_measured_fraction_full 0.986
_diffrn_reflns_point_group_measured_fraction_max 0.937
_diffrn_reflns_theta_full 25.000
_diffrn_reflns_theta_max 27.669
_diffrn_reflns_theta_min 1.052
_diffrn_source 'Microfocus source E025 IuS'
_diffrn_source_current 0.6
_diffrn_source_power 50
_diffrn_source_size '0.2 mm x 0.2 mm fine focus'
_diffrn_source_type 'Bruker APEX DUO'
_exptl_absorpt_coefficient_mu 0.676
_exptl_absorpt_correction_T_max 0.935
_exptl_absorpt_correction_T_min 0.719
_exptl_absorpt_correction_type empirical
_exptl_absorpt_process_details
; 
 SADABS Version 2008/1 Bruker-Nonius
 Blessing, Acta Cryst. (1995) A51 33-38
;
_exptl_crystal_colour colourless
_exptl_crystal_density_diffrn 1.507
_exptl_crystal_description plate
_exptl_crystal_F_000 3040
_exptl_crystal_size_max 0.25
_exptl_crystal_size_mid 0.25
_exptl_crystal_size_min 0.10
_refine_diff_density_max 2.489
_refine_diff_density_min -1.757
_refine_diff_density_rms 0.117
_refine_ls_abs_structure_details
;
 Refined as an inversion twin.
;
_refine_ls_abs_structure_Flack 0.46(2)
_refine_ls_extinction_method none
_refine_ls_goodness_of_fit_ref 1.023
_refine_ls_hydrogen_treatment constr
_refine_ls_matrix_type full
_refine_ls_number_parameters 4592
_refine_ls_number_reflns 49448
_refine_ls_number_restraints 5956
_refine_ls_restrained_S_all 1.030
_refine_ls_R_factor_all 0.0967
_refine_ls_R_factor_gt 0.0879
_refine_ls_shift/su_max 0.003
_refine_ls_shift/su_mean 0.000
_refine_ls_structure_factor_coef Fsqd
_refine_ls_weighting_details 'w=1/[\s^2^(Fo^2^)+(0.1028P)^2^+38.4237P] where P=(Fo^2^+2Fc^2^)/3'
_refine_ls_weighting_scheme calc
_refine_ls_wR_factor_gt 0.2286
_refine_ls_wR_factor_ref 0.2359
_reflns_Friedel_coverage 1.000
_reflns_Friedel_fraction_full 0.986
_reflns_Friedel_fraction_max 0.937
_reflns_number_gt 42676
_reflns_number_total 49448
_reflns_threshold_expression 'I > 2\s(I)'
_cod_data_source_file c7ra05928k2.cif
_cod_data_source_block im168b
_cod_depositor_comments
;
The following automatic conversions were performed:

'_symmetry_cell_setting' value 'Triclinic' changed to 'triclinic'
according to
/home/data/users/saulius/crontab/automatic-downloads/rss-feeds/RSC/lib/dictionaries/cif_core.dic
dictionary named 'cif_core.dic' version 2.4.2 from 2011-04-26.

Automatic conversion script
Id: cif_fix_values 4973 2017-02-22 13:04:09Z antanas 
;
_cod_original_cell_volume 6613.1(13)
_cod_original_sg_symbol_H-M P1
_cod_database_code 7228569
_shelx_shelxl_version_number 2014/7
_shelx_space_group_comment
;
The symmetry employed for this shelxl refinement is uniquely defined
by the following loop, which should always be used as a source of
symmetry information in preference to the above space-group names.
They are only intended as comments.
;
_shelx_estimated_absorpt_t_min 0.849
_shelx_estimated_absorpt_t_max 0.935

loop_
_space_group_symop_operation_xyz
'x, y, z'

loop_
_atom_site_label
_atom_site_type_symbol
_atom_site_fract_x
_atom_site_fract_y
_atom_site_fract_z
_atom_site_U_iso_or_equiv
_atom_site_adp_type
_atom_site_occupancy
_atom_site_site_symmetry_order
_atom_site_calc_flag
_atom_site_refinement_flags_posn
_atom_site_refinement_flags_adp
_atom_site_refinement_flags_occupancy
_atom_site_disorder_assembly
_atom_site_disorder_group
B1A B 0.9681(13) 0.2776(13) 0.8837(5) 0.037(4) Uani 1 1 d . U . . .
C1A C 1.0464(11) 0.2218(13) 0.9091(4) 0.037(3) Uani 1 1 d . U . . .
C2A C 1.1188(11) 0.2808(13) 0.9247(4) 0.039(3) Uani 1 1 d . U . . .
H2A H 1.1262 0.3514 0.9178 0.047 Uiso 1 1 calc R U . . .
C3A C 1.1795(12) 0.2410(14) 0.9494(4) 0.045(4) Uani 1 1 d . U . . .
C4A C 1.1680(11) 0.1387(11) 0.9605(4) 0.035(3) Uani 1 1 d . U . . .
H4A H 1.2083 0.1105 0.9775 0.042 Uiso 1 1 calc R U . . .
C5A C 1.0960(13) 0.0766(15) 0.9462(5) 0.049(4) Uani 1 1 d . U . . .
C6A C 1.0361(13) 0.1216(15) 0.9210(5) 0.049(4) Uani 1 1 d . U . . .
H6A H 0.9866 0.0801 0.9119 0.059 Uiso 1 1 calc R U . . .
C7A C 1.2590(13) 0.3051(13) 0.9623(4) 0.056(5) Uani 1 1 d D U . . .
C8A C 1.0777(16) -0.0331(15) 0.9581(5) 0.061(5) Uani 1 1 d D U . . .
C9A C 0.9264(10) 0.1964(11) 0.8565(4) 0.033(3) Uani 1 1 d . U . . .
C10A C 0.9884(11) 0.1274(12) 0.8411(4) 0.038(3) Uani 1 1 d . U . . .
H10A H 1.0560 0.1207 0.8478 0.045 Uiso 1 1 calc R U . . .
C11A C 0.9598(11) 0.0636(11) 0.8152(4) 0.033(3) Uani 1 1 d . U . . .
C12A C 0.8608(11) 0.0740(12) 0.8058(4) 0.036(3) Uani 1 1 d . U . . .
H12A H 0.8392 0.0325 0.7885 0.043 Uiso 1 1 calc R U . . .
C13A C 0.7917(11) 0.1445(11) 0.8213(3) 0.031(3) Uani 1 1 d . U . . .
C14A C 0.8253(10) 0.2074(11) 0.8463(4) 0.030(3) Uani 1 1 d . U . . .
H14A H 0.7803 0.2574 0.8564 0.036 Uiso 1 1 calc R U . . .
C15A C 1.0293(10) -0.0073(11) 0.7998(3) 0.042(4) Uani 1 1 d D U . . .
C16A C 0.6872(11) 0.1591(12) 0.8118(4) 0.040(3) Uani 1 1 d D U . . .
C17A C 0.8755(11) 0.3251(11) 0.9103(4) 0.034(3) Uani 1 1 d . U . . .
C18A C 0.7962(11) 0.2549(13) 0.9258(4) 0.037(3) Uani 1 1 d . U . . .
H18A H 0.7936 0.1863 0.9189 0.045 Uiso 1 1 calc R U . . .
C19A C 0.7203(13) 0.2928(14) 0.9524(4) 0.044(4) Uani 1 1 d . U . . .
C20A C 0.7245(12) 0.3880(14) 0.9639(4) 0.046(4) Uani 1 1 d . U . . .
H20A H 0.6772 0.4082 0.9825 0.055 Uiso 1 1 calc R U . . .
C21A C 0.7999(11) 0.4572(13) 0.9481(4) 0.041(3) Uani 1 1 d . U . . .
C22A C 0.8747(11) 0.4266(12) 0.9236(4) 0.037(3) Uani 1 1 d . U . . .
H22A H 0.9278 0.4735 0.9150 0.044 Uiso 1 1 calc R U . . .
C23A C 0.6405(12) 0.2189(14) 0.9650(4) 0.048(4) Uani 1 1 d D U . . .
C24A C 0.8116(15) 0.5620(17) 0.9623(5) 0.059(5) Uani 1 1 d D U . . .
C25A C 1.0236(11) 0.3715(12) 0.8586(4) 0.033(3) Uani 1 1 d . U . . .
C26A C 0.9681(12) 0.4534(12) 0.8436(4) 0.038(3) Uani 1 1 d . U . . .
H26A H 0.8960 0.4584 0.8497 0.045 Uiso 1 1 calc R U . . .
C27A C 1.0140(12) 0.5216(14) 0.8216(5) 0.044(4) Uani 1 1 d . U . . .
C28A C 1.1210(12) 0.5201(12) 0.8107(4) 0.040(3) Uani 1 1 d . U . . .
H28A H 1.1538 0.5721 0.7956 0.048 Uiso 1 1 calc R U . . .
C29A C 1.1739(12) 0.4389(13) 0.8236(4) 0.042(4) Uani 1 1 d . U . . .
C30A C 1.1288(11) 0.3673(11) 0.8463(4) 0.033(3) Uani 1 1 d . U . . .
H30A H 1.1692 0.3124 0.8543 0.040 Uiso 1 1 calc R U . . .
C31A C 0.9509(15) 0.6051(16) 0.8069(5) 0.060(5) Uani 1 1 d D U . . .
C32A C 1.2835(12) 0.4294(11) 0.8113(4) 0.055(4) Uani 1 1 d D U . . .
F1A F 1.215(2) 0.3985(18) 0.9699(8) 0.058(7) Uani 0.56(4) 1 d D U P A 1
F2A F 1.3465(16) 0.330(3) 0.9408(6) 0.072(6) Uani 0.56(4) 1 d D U P A 1
F3A F 1.299(2) 0.274(2) 0.9926(6) 0.060(6) Uani 0.56(4) 1 d D U P A 1
F1A' F 1.249(3) 0.402(3) 0.9596(11) 0.064(8) Uani 0.44(4) 1 d D U P A 2
F2A' F 1.3461(19) 0.275(3) 0.9484(8) 0.067(7) Uani 0.44(4) 1 d D U P A 2
F3A' F 1.262(3) 0.272(3) 0.9969(7) 0.060(8) Uani 0.44(4) 1 d D U P A 2
F4A F 1.035(5) -0.065(5) 0.9910(9) 0.082(10) Uani 0.16(2) 1 d D U P B 1
F5A F 1.170(3) -0.087(5) 0.957(2) 0.078(11) Uani 0.16(2) 1 d D U P B 1
F6A F 1.020(5) -0.090(4) 0.9377(16) 0.073(10) Uani 0.16(2) 1 d D U P B 1
F4A' F 0.9889(12) -0.0467(12) 0.9737(5) 0.077(5) Uani 0.84(2) 1 d D U P B 2
F5A' F 1.1488(12) -0.0654(12) 0.9772(5) 0.068(4) Uani 0.84(2) 1 d D U P B 2
F6A' F 1.0870(17) -0.0943(12) 0.9300(4) 0.079(5) Uani 0.84(2) 1 d D U P B 2
F7A F 1.1255(11) 0.0327(14) 0.7891(5) 0.052(4) Uani 0.68(3) 1 d D U P C 1
F8A F 1.0570(18) -0.0902(14) 0.8198(5) 0.075(6) Uani 0.68(3) 1 d D U P C 1
F9A F 1.0013(14) -0.0512(16) 0.7710(5) 0.057(5) Uani 0.68(3) 1 d D U P C 1
F7A' F 1.123(3) 0.002(3) 0.8051(12) 0.063(8) Uani 0.32(3) 1 d D U P C 2
F8A' F 1.008(3) -0.107(2) 0.8064(10) 0.065(8) Uani 0.32(3) 1 d D U P C 2
F9A' F 1.024(3) -0.008(4) 0.7630(9) 0.061(8) Uani 0.32(3) 1 d D U P C 2
F10A F 0.610(3) 0.168(5) 0.8389(8) 0.062(9) Uani 0.23(3) 1 d D U P D 1
F11A F 0.646(4) 0.083(3) 0.7938(14) 0.057(9) Uani 0.23(3) 1 d D U P D 1
F12A F 0.684(4) 0.251(3) 0.7921(12) 0.052(9) Uani 0.23(3) 1 d D U P D 1
F10R F 0.6184(10) 0.1054(16) 0.8334(4) 0.060(4) Uani 0.77(3) 1 d D U P D 2
F11R F 0.6762(11) 0.1130(13) 0.7809(4) 0.049(4) Uani 0.77(3) 1 d D U P D 2
F12R F 0.6591(13) 0.2567(10) 0.8071(5) 0.054(4) Uani 0.77(3) 1 d D U P D 2
F13A F 0.662(4) 0.122(2) 0.9777(14) 0.059(9) Uani 0.24(3) 1 d D U P E 1
F14A F 0.582(4) 0.191(5) 0.9391(11) 0.072(10) Uani 0.24(3) 1 d D U P E 1
F15A F 0.569(4) 0.258(4) 0.9895(13) 0.075(10) Uani 0.24(3) 1 d D U P E 1
F13R F 0.6623(14) 0.1280(13) 0.9624(6) 0.063(5) Uani 0.76(3) 1 d D U P E 2
F14R F 0.5509(12) 0.235(2) 0.9507(6) 0.081(6) Uani 0.76(3) 1 d D U P E 2
F15R F 0.6125(16) 0.2375(15) 1.0001(5) 0.069(5) Uani 0.76(3) 1 d D U P E 2
F16A F 0.805(6) 0.559(6) 0.9982(6) 0.074(11) Uani 0.133(15) 1 d D U P F 1
F17A F 0.726(4) 0.624(5) 0.961(2) 0.074(11) Uani 0.133(15) 1 d D U P F 1
F18A F 0.891(4) 0.630(5) 0.952(2) 0.083(11) Uani 0.133(15) 1 d D U P F 1
F16R F 0.7301(11) 0.5939(11) 0.9812(4) 0.067(4) Uani 0.867(15) 1 d D U P F 2
F17R F 0.8138(13) 0.6317(10) 0.9363(4) 0.077(4) Uani 0.867(15) 1 d D U P F 2
F18R F 0.8946(13) 0.5756(13) 0.9776(4) 0.082(4) Uani 0.867(15) 1 d D U P F 2
F19A F 0.944(6) 0.581(6) 0.7729(9) 0.074(11) Uani 0.120(15) 1 d D U P G 1
F20A F 0.848(2) 0.617(6) 0.818(2) 0.075(11) Uani 0.120(15) 1 d D U P G 1
F21A F 0.981(6) 0.707(3) 0.802(2) 0.074(11) Uani 0.120(15) 1 d D U P G 1
F19R F 0.8656(12) 0.5736(12) 0.7949(5) 0.081(5) Uani 0.880(15) 1 d D U P G 2
F20R F 0.9171(13) 0.6720(12) 0.8309(4) 0.081(5) Uani 0.880(15) 1 d D U P G 2
F21R F 0.9964(9) 0.6668(12) 0.7827(4) 0.067(4) Uani 0.880(15) 1 d D U P G 2
F22A F 1.3438(11) 0.4125(18) 0.8380(4) 0.066(5) Uani 0.76(3) 1 d D U P H 1
F23A F 1.3297(15) 0.5132(11) 0.7939(6) 0.062(5) Uani 0.76(3) 1 d D U P H 1
F24A F 1.3089(14) 0.3473(13) 0.7916(6) 0.070(5) Uani 0.76(3) 1 d D U P H 1
F22R F 1.334(4) 0.359(4) 0.8290(14) 0.062(9) Uani 0.24(3) 1 d D U P H 2
F23R F 1.341(5) 0.511(4) 0.8093(17) 0.065(10) Uani 0.24(3) 1 d D U P H 2
F24R F 1.298(4) 0.385(5) 0.7782(14) 0.069(10) Uani 0.24(3) 1 d D U P H 2
B1B B 0.3210(9) 0.8788(10) 0.6146(3) 0.015(2) Uani 1 1 d . U . . .
C1B C 0.4147(8) 0.8372(9) 0.5874(3) 0.019(2) Uani 1 1 d . U . . .
C2B C 0.4099(9) 0.7404(10) 0.5758(3) 0.022(2) Uani 1 1 d . U . . .
H2B H 0.3559 0.6953 0.5851 0.026 Uiso 1 1 calc R U . . .
C3B C 0.4856(9) 0.7071(10) 0.5499(3) 0.024(2) Uani 1 1 d . U . . .
C4B C 0.5665(10) 0.7667(10) 0.5372(3) 0.026(2) Uani 1 1 d . U . . .
H4B H 0.6199 0.7415 0.5215 0.031 Uiso 1 1 calc R U . . .
C5B C 0.5689(8) 0.8699(9) 0.5484(3) 0.021(2) Uani 1 1 d . U . . .
C6B C 0.4946(8) 0.8986(9) 0.5728(3) 0.018(2) Uani 1 1 d . U . . .
H6B H 0.4980 0.9663 0.5805 0.022 Uiso 1 1 calc R U . . .
C7B C 0.4811(10) 0.6016(11) 0.5384(3) 0.030(3) Uani 1 1 d D U . . .
C9B C 0.3646(9) 0.9588(9) 0.6405(3) 0.022(2) Uani 1 1 d . U . . .
C10B C 0.4618(10) 0.9570(11) 0.6513(3) 0.027(3) Uani 1 1 d . U . . .
H10B H 0.5108 0.9111 0.6410 0.033 Uiso 1 1 calc R U . . .
C11B C 0.4922(9) 1.0189(10) 0.6766(4) 0.027(3) Uani 1 1 d . U . . .
C12B C 0.4267(11) 1.0889(10) 0.6920(4) 0.031(3) Uani 1 1 d . U . . .
H12B H 0.4481 1.1332 0.7085 0.037 Uiso 1 1 calc R U . . .
C13B C 0.3291(10) 1.0917(11) 0.6823(4) 0.031(3) Uani 1 1 d . U . . .
C14B C 0.2960(8) 1.0311(9) 0.6579(3) 0.021(2) Uani 1 1 d . U . . .
H14B H 0.2271 1.0367 0.6523 0.025 Uiso 1 1 calc R U . . .
C15B C 0.5994(10) 1.0133(9) 0.6862(3) 0.036(3) Uani 1 1 d D U . . .
C16B C 0.2505(11) 1.1684(11) 0.6987(4) 0.039(3) Uani 1 1 d D U . . .
C17B C 0.2436(8) 0.9334(8) 0.5884(3) 0.016(2) Uani 1 1 d . U . . .
C18B C 0.2532(8) 1.0383(8) 0.5775(3) 0.015(2) Uani 1 1 d . U . . .
H18B H 0.3015 1.0803 0.5870 0.018 Uiso 1 1 calc R U . . .
C19B C 0.1932(9) 1.0803(9) 0.5532(3) 0.020(2) Uani 1 1 d . U . . .
C20B C 0.1176(11) 1.0232(12) 0.5398(4) 0.035(3) Uani 1 1 d . U . . .
H20B H 0.0735 1.0537 0.5243 0.042 Uiso 1 1 calc R U . . .
C21B C 0.1097(9) 0.9213(9) 0.5499(3) 0.022(2) Uani 1 1 d . U . . .
C22B C 0.1707(9) 0.8753(10) 0.5743(3) 0.023(2) Uani 1 1 d . U . . .
H22B H 0.1620 0.8047 0.5810 0.028 Uiso 1 1 calc R U . . .
C23B C 0.2100(8) 1.1892(9) 0.5416(3) 0.028(3) Uani 1 1 d D U . . .
C24B C 0.0338(9) 0.8574(10) 0.5347(3) 0.036(3) Uani 1 1 d D U . . .
C25B C 0.2622(8) 0.7919(9) 0.6404(3) 0.020(2) Uani 1 1 d . U . . .
C26B C 0.1579(9) 0.7947(11) 0.6516(3) 0.026(3) Uani 1 1 d . U . . .
H26B H 0.1172 0.8481 0.6427 0.032 Uiso 1 1 calc R U . . .
C27B C 0.1102(9) 0.7207(10) 0.6757(3) 0.026(2) Uani 1 1 d . U . . .
C28B C 0.1672(10) 0.6396(11) 0.6886(3) 0.028(3) Uani 1 1 d . U . . .
H28B H 0.1354 0.5889 0.7045 0.034 Uiso 1 1 calc R U . . .
C29B C 0.2701(10) 0.6349(10) 0.6777(3) 0.025(3) Uani 1 1 d . U . . .
C30B C 0.3171(9) 0.7119(9) 0.6532(3) 0.022(2) Uani 1 1 d . U . . .
H30B H 0.3884 0.7069 0.6457 0.026 Uiso 1 1 calc R U . . .
C31B C -0.0012(9) 0.7311(9) 0.6866(3) 0.036(3) Uani 1 1 d D U . . .
C32B C 0.3362(11) 0.5518(11) 0.6905(4) 0.036(3) Uani 1 1 d D U . . .
F1B F 0.3848(14) 0.578(2) 0.5293(8) 0.037(5) Uani 0.52(4) 1 d D U P I 1
F2B F 0.544(2) 0.584(2) 0.5090(6) 0.048(5) Uani 0.52(4) 1 d D U P I 1
F3B F 0.489(2) 0.5256(13) 0.5640(4) 0.033(4) Uani 0.52(4) 1 d D U P I 1
F1B' F 0.4032(18) 0.5902(17) 0.5166(8) 0.031(5) Uani 0.48(4) 1 d D U P I 2
F2B' F 0.5669(15) 0.5696(19) 0.5198(7) 0.033(5) Uani 0.48(4) 1 d D U P I 2
F3B' F 0.448(2) 0.5264(15) 0.5631(5) 0.033(4) Uani 0.48(4) 1 d D U P I 2
C8B C 0.6560(10) 0.9379(10) 0.5328(3) 0.032(3) Uani 1 1 d D U . . .
F4B F 0.681(3) 0.925(3) 0.4981(5) 0.032(5) Uani 0.50(3) 1 d D U P J 1
F5B F 0.7429(14) 0.917(2) 0.5486(6) 0.044(5) Uani 0.50(3) 1 d D U P J 1
F6B F 0.636(2) 1.0419(14) 0.5340(8) 0.031(5) Uani 0.50(3) 1 d D U P J 1
F4Y F 0.701(3) 0.919(3) 0.5048(7) 0.040(5) Uani 0.50(3) 1 d D U P J 2
F5Y F 0.7220(16) 0.9522(19) 0.5567(6) 0.042(5) Uani 0.50(3) 1 d D U P J 2
F6Y F 0.609(2) 1.0382(17) 0.5283(8) 0.032(5) Uani 0.50(3) 1 d D U P J 2
F7B F 0.6479(14) 0.9217(11) 0.6802(6) 0.041(4) Uani 0.50(3) 1 d D U P J 1
F8B F 0.6665(13) 1.0791(18) 0.6661(5) 0.046(5) Uani 0.50(3) 1 d D U P J 1
F9B F 0.610(2) 1.036(2) 0.7197(4) 0.039(5) Uani 0.50(3) 1 d D U P J 1
F7B' F 0.6194(15) 0.9086(14) 0.6959(6) 0.035(4) Uani 0.50(3) 1 d D U P J 2
F8B' F 0.6739(14) 1.024(2) 0.6600(5) 0.045(5) Uani 0.50(3) 1 d D U P J 2
F9B' F 0.622(2) 1.0606(17) 0.7117(7) 0.037(5) Uani 0.50(3) 1 d D U P J 2
F10B F 0.220(3) 1.234(2) 0.6728(6) 0.046(6) Uani 0.38(4) 1 d D U P K 1
F11B F 0.289(3) 1.235(3) 0.7203(9) 0.064(7) Uani 0.38(4) 1 d D U P K 1
F12B F 0.159(2) 1.124(3) 0.7126(10) 0.053(7) Uani 0.38(4) 1 d D U P K 1
F10U F 0.260(2) 1.2533(14) 0.6792(6) 0.058(5) Uani 0.62(4) 1 d D U P K 2
F11U F 0.2772(14) 1.1886(19) 0.7303(5) 0.052(5) Uani 0.62(4) 1 d D U P K 2
F12U F 0.1587(14) 1.1340(18) 0.7009(6) 0.043(4) Uani 0.62(4) 1 d D U P K 2
F13B F 0.171(2) 1.2544(16) 0.5666(5) 0.036(4) Uani 0.40(2) 1 d D U P L 1
F14B F 0.168(2) 1.220(2) 0.5111(5) 0.036(4) Uani 0.40(2) 1 d D U P L 1
F15B F 0.3102(12) 1.218(2) 0.5331(7) 0.035(4) Uani 0.40(2) 1 d D U P L 1
F13U F 0.1398(12) 1.2295(13) 0.5212(5) 0.035(3) Uani 0.60(2) 1 d D U P L 1
F14U F 0.3050(11) 1.2041(13) 0.5205(5) 0.035(3) Uani 0.60(2) 1 d D U P L 1
F15U F 0.2178(14) 1.2510(11) 0.5663(4) 0.031(3) Uani 0.60(2) 1 d D U P L 1
F16B F 0.0251(13) 0.8836(12) 0.5004(4) 0.031(3) Uani 0.64(3) 1 d D U P M 1
F17B F -0.0641(10) 0.8693(16) 0.5497(5) 0.050(4) Uani 0.64(3) 1 d D U P M 1
F18B F 0.0534(16) 0.7537(11) 0.5366(6) 0.040(4) Uani 0.64(3) 1 d D U P M 1
F16U F -0.008(3) 0.888(2) 0.5133(10) 0.042(6) Uani 0.36(3) 1 d . U P M 2
F17U F -0.044(2) 0.832(3) 0.5612(7) 0.036(5) Uani 0.36(3) 1 d . U P M 2
F18U F 0.077(3) 0.765(2) 0.5267(8) 0.027(6) Uani 0.36(3) 1 d . U P M 2
F19B F -0.0189(15) 0.8007(13) 0.7118(5) 0.053(4) Uani 0.67(3) 1 d D U P N 1
F20B F -0.0599(10) 0.7708(19) 0.6620(4) 0.056(5) Uani 0.67(3) 1 d D U P N 1
F21B F -0.0432(11) 0.6436(11) 0.7021(6) 0.043(4) Uani 0.67(3) 1 d D U P N 1
F19U F -0.025(3) 0.818(2) 0.6953(12) 0.058(8) Uani 0.33(3) 1 d D U P N 2
F20U F -0.049(2) 0.708(3) 0.6608(8) 0.058(7) Uani 0.33(3) 1 d D U P N 2
F21U F -0.026(3) 0.670(3) 0.7148(9) 0.050(7) Uani 0.33(3) 1 d D U P N 2
F22B F 0.274(3) 0.479(3) 0.7087(12) 0.058(8) Uani 0.38(5) 1 d D U P O 1
F23B F 0.399(3) 0.504(3) 0.6654(8) 0.074(9) Uani 0.38(5) 1 d D U P O 1
F24B F 0.404(3) 0.585(2) 0.7129(8) 0.048(7) Uani 0.38(5) 1 d D U P O 1
F22U F 0.2859(18) 0.503(2) 0.7201(7) 0.054(6) Uani 0.62(5) 1 d D U P O 2
F23U F 0.352(3) 0.4840(18) 0.6672(6) 0.069(6) Uani 0.62(5) 1 d D U P O 2
F24U F 0.4246(15) 0.5864(18) 0.6985(9) 0.062(6) Uani 0.62(5) 1 d D U P O 2
B1C B 0.8924(9) 0.4294(10) 0.3848(3) 0.015(2) Uani 1 1 d . U . . .
C1C C 0.8136(8) 0.4800(9) 0.3584(3) 0.017(2) Uani 1 1 d . U . . .
C2C C 0.8236(9) 0.5825(9) 0.3470(3) 0.019(2) Uani 1 1 d . U . . .
H2C H 0.8736 0.6242 0.3557 0.023 Uiso 1 1 calc R U . . .
C3C C 0.7603(8) 0.6261(10) 0.3224(3) 0.023(2) Uani 1 1 d . U . . .
C4C C 0.6856(9) 0.5679(9) 0.3100(3) 0.022(2) Uani 1 1 d . U . . .
H4C H 0.6404 0.5972 0.2946 0.026 Uiso 1 1 calc R U . . .
C5C C 0.6783(8) 0.4650(10) 0.3206(3) 0.024(2) Uani 1 1 d . U . . .
C6C C 0.7413(9) 0.4216(9) 0.3445(3) 0.022(2) Uani 1 1 d . U . . .
H6C H 0.7342 0.3509 0.3512 0.027 Uiso 1 1 calc R U . . .
C8C C 0.6002(9) 0.3941(10) 0.3062(3) 0.034(3) Uani 1 1 d D U . . .
C9C C 0.8363(7) 0.3380(8) 0.4104(3) 0.0121(18) Uani 1 1 d . U . . .
C10C C 0.7303(8) 0.3440(9) 0.4237(3) 0.016(2) Uani 1 1 d . U . . .
H10C H 0.6893 0.3984 0.4156 0.019 Uiso 1 1 calc R U . . .
C11C C 0.6858(8) 0.2709(9) 0.4483(3) 0.017(2) Uani 1 1 d . U . . .
C12C C 0.7423(9) 0.1962(10) 0.4637(3) 0.022(2) Uani 1 1 d . U . . .
H12C H 0.7130 0.1517 0.4821 0.027 Uiso 1 1 calc R U . . .
C13C C 0.8476(8) 0.1900(9) 0.4502(3) 0.020(2) Uani 1 1 d . U . . .
C14C C 0.8909(9) 0.2597(9) 0.4263(3) 0.021(2) Uani 1 1 d . U . . .
H14C H 0.9629 0.2553 0.4199 0.025 Uiso 1 1 calc R U . . .
C15C C 0.5721(8) 0.2870(9) 0.4616(3) 0.021(2) Uani 1 1 d D U . . .
C16C C 0.9118(8) 0.1057(8) 0.4645(3) 0.025(2) Uani 1 1 d D U . . .
C17C C 0.9842(7) 0.3807(8) 0.3575(3) 0.0135(19) Uani 1 1 d . U . . .
C18C C 0.9858(9) 0.2776(9) 0.3461(3) 0.020(2) Uani 1 1 d . U . . .
H18C H 0.9337 0.2310 0.3558 0.025 Uiso 1 1 calc R U . . .
C19C C 1.0566(9) 0.2452(9) 0.3226(3) 0.022(2) Uani 1 1 d . U . . .
C20C C 1.1379(9) 0.3038(10) 0.3069(3) 0.024(2) Uani 1 1 d . U . . .
H20C H 1.1894 0.2770 0.2908 0.029 Uiso 1 1 calc R U . . .
C21C C 1.1386(9) 0.4094(10) 0.3167(3) 0.026(3) Uani 1 1 d . U . . .
C22C C 1.0659(9) 0.4408(11) 0.3414(3) 0.025(2) Uani 1 1 d . U . . .
H22C H 1.0709 0.5093 0.3482 0.030 Uiso 1 1 calc R U . . .
C24C C 1.2197(9) 0.4802(10) 0.3004(3) 0.033(3) Uani 1 1 d D U . . .
C25C C 0.9347(8) 0.5092(8) 0.4098(3) 0.0140(18) Uani 1 1 d . U . . .
C26C C 1.0332(8) 0.5031(9) 0.4206(3) 0.0172(19) Uani 1 1 d . U . . .
H26C H 1.0802 0.4545 0.4108 0.021 Uiso 1 1 calc R U . . .
C27C C 1.0647(8) 0.5663(9) 0.4454(3) 0.021(2) Uani 1 1 d . U . . .
C28C C 0.9978(9) 0.6435(10) 0.4596(3) 0.023(2) Uani 1 1 d . U . . .
H28C H 1.0194 0.6895 0.4756 0.028 Uiso 1 1 calc R U . . .
C29C C 0.8996(8) 0.6480(9) 0.4488(3) 0.020(2) Uani 1 1 d . U . . .
C30C C 0.8694(8) 0.5823(8) 0.4250(3) 0.0170(19) Uani 1 1 d . U . . .
H30C H 0.8012 0.5873 0.4187 0.020 Uiso 1 1 calc R U . . .
C31C C 1.1710(8) 0.5494(9) 0.4574(3) 0.025(2) Uani 1 1 d D U . . .
C32C C 0.8296(9) 0.7271(10) 0.4633(3) 0.027(3) Uani 1 1 d D U . . .
C7C C 0.7786(8) 0.7347(9) 0.3111(3) 0.028(3) Uani 1 1 d D U . . .
F1C F 0.8606(11) 0.7453(13) 0.2855(5) 0.045(4) Uani 0.61(3) 1 d D U P P 1
F2C F 0.7941(19) 0.7988(13) 0.3374(4) 0.056(5) Uani 0.61(3) 1 d D U P P 1
F3C F 0.6991(12) 0.7771(15) 0.2948(5) 0.043(4) Uani 0.61(3) 1 d D U P P 1
F1C' F 0.8661(18) 0.7623(19) 0.3024(9) 0.047(6) Uani 0.39(3) 1 d D U P P 2
F2C' F 0.734(3) 0.799(2) 0.3382(7) 0.060(6) Uani 0.39(3) 1 d D U P P 2
F3C' F 0.721(2) 0.760(2) 0.2834(7) 0.043(4) Uani 0.39(3) 1 d D U P P 2
F4C F 0.6486(15) 0.3156(16) 0.2892(7) 0.039(5) Uani 0.50(4) 1 d D U P Q 1
F5C F 0.5343(18) 0.4504(17) 0.2879(8) 0.042(5) Uani 0.50(4) 1 d D U P Q 1
F6C F 0.541(2) 0.341(2) 0.3329(5) 0.048(5) Uani 0.50(4) 1 d D U P Q 1
F4C' F 0.627(2) 0.3056(16) 0.3031(8) 0.044(5) Uani 0.50(4) 1 d D U P Q 2
F5C' F 0.567(2) 0.4433(18) 0.2775(6) 0.043(6) Uani 0.50(4) 1 d D U P Q 2
F6C' F 0.5183(18) 0.380(3) 0.3324(6) 0.046(5) Uani 0.50(4) 1 d D U P Q 2
F7C F 0.550(2) 0.355(3) 0.4874(9) 0.048(7) Uani 0.37(4) 1 d D U P R 1
F8C F 0.512(2) 0.315(3) 0.4354(7) 0.034(6) Uani 0.37(4) 1 d D U P R 1
F9C F 0.532(2) 0.1924(15) 0.4742(9) 0.032(6) Uani 0.37(4) 1 d D U P R 1
F7C' F 0.5505(12) 0.3787(13) 0.4737(6) 0.037(4) Uani 0.63(4) 1 d D U P R 2
F8C' F 0.5151(13) 0.275(2) 0.4348(4) 0.036(4) Uani 0.63(4) 1 d D U P R 2
F9C' F 0.5389(14) 0.2131(16) 0.4857(6) 0.036(4) Uani 0.63(4) 1 d D U P R 2
F10C F 0.9410(18) 0.0360(14) 0.4397(4) 0.036(4) Uani 0.63(5) 1 d D U P S 1
F11C F 0.8652(14) 0.0611(16) 0.4940(5) 0.033(4) Uani 0.63(5) 1 d D U P S 1
F12C F 1.0024(14) 0.1458(16) 0.4735(7) 0.028(4) Uani 0.63(5) 1 d D U P S 1
F10X F 0.904(4) 0.023(2) 0.4455(9) 0.043(7) Uani 0.37(5) 1 d D U P S 2
F11X F 0.880(3) 0.087(3) 0.4993(7) 0.037(6) Uani 0.37(5) 1 d D U P S 2
F12X F 1.011(2) 0.127(3) 0.4636(9) 0.024(6) Uani 0.37(5) 1 d D U P S 2
C23C C 1.0541(9) 0.1332(10) 0.3115(3) 0.034(3) Uani 1 1 d D U . . .
F13C F 0.9546(11) 0.1025(16) 0.3120(6) 0.043(4) Uani 0.5 1 d D U P T 1
F14C F 1.1065(14) 0.0693(12) 0.3332(4) 0.041(3) Uani 0.5 1 d D U P T 1
F15C F 1.1021(15) 0.1194(18) 0.2788(4) 0.035(4) Uani 0.5 1 d D U P T 1
F13X F 0.9561(15) 0.1263(16) 0.2959(5) 0.048(4) Uani 0.5 1 d D U P T 2
F14X F 1.0416(18) 0.0689(15) 0.3399(5) 0.056(4) Uani 0.5 1 d D U P T 2
F15X F 1.1187(17) 0.105(2) 0.2892(6) 0.053(5) Uani 0.5 1 d D U P T 2
F16C F 1.2906(18) 0.4321(17) 0.2786(6) 0.051(6) Uani 0.44(3) 1 d D U P U 1
F17C F 1.280(2) 0.517(2) 0.3248(5) 0.045(5) Uani 0.44(3) 1 d D U P U 1
F18C F 1.174(2) 0.559(2) 0.2829(8) 0.056(6) Uani 0.44(3) 1 d D U P U 1
F16X F 1.2534(17) 0.4518(15) 0.2686(5) 0.047(5) Uani 0.56(3) 1 d D U P U 2
F17X F 1.3059(15) 0.473(2) 0.3173(6) 0.063(5) Uani 0.56(3) 1 d D U P U 2
F18X F 1.1880(12) 0.5760(11) 0.2965(6) 0.034(4) Uani 0.56(3) 1 d D U P U 2
F19C F 1.165(3) 0.473(2) 0.4834(8) 0.033(6) Uani 0.30(3) 1 d D U P V 1
F20C F 1.2464(19) 0.522(3) 0.4325(6) 0.038(7) Uani 0.30(3) 1 d D U P V 1
F21C F 1.203(2) 0.6376(17) 0.4709(9) 0.027(6) Uani 0.30(3) 1 d D U P V 1
F19X F 1.1846(12) 0.4539(10) 0.4697(6) 0.036(4) Uani 0.70(3) 1 d D U P V 2
F20X F 1.2416(10) 0.5708(17) 0.4303(4) 0.042(4) Uani 0.70(3) 1 d D U P V 2
F21X F 1.1871(11) 0.6147(12) 0.4818(5) 0.031(3) Uani 0.70(3) 1 d D U P V 2
F22C F 0.829(2) 0.8154(17) 0.4424(7) 0.050(6) Uani 0.42(4) 1 d D U P W 1
F23C F 0.847(2) 0.756(2) 0.4955(5) 0.035(6) Uani 0.42(4) 1 d D U P W 1
F24C F 0.7274(11) 0.6925(16) 0.4672(6) 0.020(4) Uani 0.42(4) 1 d D U P W 1
F22X F 0.8623(14) 0.8267(12) 0.4531(5) 0.040(4) Uani 0.58(4) 1 d D U P W 2
F23X F 0.8290(13) 0.7303(13) 0.4988(3) 0.021(3) Uani 0.58(4) 1 d D U P W 2
F24X F 0.7350(12) 0.7177(15) 0.4561(6) 0.033(4) Uani 0.58(4) 1 d D U P W 2
B1D B 0.4091(15) 0.7397(15) 0.1164(5) 0.043(4) Uani 1 1 d . U . . .
C1D C 0.4903(12) 0.6827(12) 0.1409(4) 0.039(3) Uani 1 1 d . U . . .
C2D C 0.5654(11) 0.7402(13) 0.1548(4) 0.042(3) Uani 1 1 d . U . . .
H2D H 0.5713 0.8111 0.1482 0.050 Uiso 1 1 calc R U . . .
C3D C 0.6319(12) 0.7001(14) 0.1777(4) 0.046(4) Uani 1 1 d . U . . .
C4D C 0.6192(13) 0.5963(16) 0.1888(5) 0.055(4) Uani 1 1 d . U . . .
H4D H 0.6609 0.5661 0.2051 0.066 Uiso 1 1 calc R U . . .
C5D C 0.5457(13) 0.5400(13) 0.1757(4) 0.044(4) Uani 1 1 d . U . . .
C6D C 0.4834(13) 0.5793(13) 0.1541(4) 0.045(4) Uani 1 1 d . U . . .
H6D H 0.4315 0.5366 0.1469 0.054 Uiso 1 1 calc R U . . .
C7D C 0.7112(14) 0.7593(15) 0.1887(5) 0.053(4) Uani 1 1 d . U . . .
C8D C 0.5354(15) 0.4255(17) 0.1890(6) 0.064(5) Uani 1 1 d . U . . .
C9D C 0.3631(13) 0.6512(14) 0.0901(4) 0.046(4) Uani 1 1 d . U . . .
C10D C 0.4281(13) 0.5755(14) 0.0757(4) 0.046(4) Uani 1 1 d . U . . .
H10D H 0.4945 0.5667 0.0833 0.055 Uiso 1 1 calc R U . . .
C11D C 0.3972(13) 0.5131(14) 0.0507(5) 0.048(4) Uani 1 1 d . U . . .
C12D C 0.2994(14) 0.5229(14) 0.0394(5) 0.051(4) Uani 1 1 d . U . . .
H12D H 0.2780 0.4808 0.0222 0.061 Uiso 1 1 calc R U . . .
C13D C 0.2358(13) 0.5953(13) 0.0540(4) 0.045(4) Uani 1 1 d . U . . .
C14D C 0.2652(13) 0.6592(14) 0.0777(4) 0.046(4) Uani 1 1 d . U . . .
H14D H 0.2189 0.7104 0.0861 0.055 Uiso 1 1 calc R U . . .
C15D C 0.4699(16) 0.4313(16) 0.0355(5) 0.059(5) Uani 1 1 d D U . . .
C17D C 0.3190(12) 0.7843(13) 0.1414(4) 0.044(4) Uani 1 1 d . U . . .
C18D C 0.2413(11) 0.7172(12) 0.1588(4) 0.037(3) Uani 1 1 d . U . . .
H18D H 0.2393 0.6467 0.1540 0.044 Uiso 1 1 calc R U . . .
C19D C 0.1673(11) 0.7594(14) 0.1836(4) 0.040(4) Uani 1 1 d . U . . .
C20D C 0.1722(11) 0.8542(12) 0.1931(4) 0.041(3) Uani 1 1 d . U . . .
H20D H 0.1236 0.8762 0.2111 0.049 Uiso 1 1 calc R U . . .
C21D C 0.2466(12) 0.9238(14) 0.1777(4) 0.045(4) Uani 1 1 d . U . . .
C22D C 0.3213(11) 0.8810(13) 0.1511(4) 0.038(3) Uani 1 1 d . U . . .
H22D H 0.3743 0.9249 0.1403 0.046 Uiso 1 1 calc R U . . .
C24D C 0.2530(13) 1.0281(13) 0.1859(4) 0.051(4) Uani 1 1 d D U . . .
C25D C 0.4666(14) 0.8212(14) 0.0873(4) 0.047(4) Uani 1 1 d . U . . .
C26D C 0.4062(13) 0.8977(13) 0.0736(4) 0.042(4) Uani 1 1 d . U . . .
H26D H 0.3354 0.9025 0.0817 0.051 Uiso 1 1 calc R U . . .
C27D C 0.4517(14) 0.9695(14) 0.0472(5) 0.050(4) Uani 1 1 d . U . . .
C28D C 0.5528(14) 0.9675(14) 0.0377(4) 0.049(4) Uani 1 1 d . U . . .
H28D H 0.5851 1.0221 0.0236 0.059 Uiso 1 1 calc R U . . .
C29D C 0.6120(14) 0.8828(15) 0.0489(5) 0.051(4) Uani 1 1 d . U . . .
C30D C 0.5658(14) 0.8191(14) 0.0755(5) 0.047(4) Uani 1 1 d . U . . .
H30D H 0.6081 0.7703 0.0860 0.057 Uiso 1 1 calc R U . . .
C31D C 0.3836(14) 1.0477(14) 0.0349(5) 0.066(5) Uani 1 1 d D U . . .
C32D C 0.7194(14) 0.8849(16) 0.0392(5) 0.060(5) Uani 1 1 d D U . . .
F1D F 0.6652(12) 0.8453(13) 0.2071(5) 0.106(5) Uani 1 1 d . U . . .
F2D F 0.7789(13) 0.7958(18) 0.1685(5) 0.135(7) Uani 1 1 d . U . . .
F3D F 0.7557(12) 0.7271(11) 0.2155(5) 0.103(5) Uani 1 1 d . U . . .
F4D F 0.6075(8) 0.3879(9) 0.2023(4) 0.080(4) Uani 1 1 d . U . . .
F5D F 0.5052(14) 0.3698(10) 0.1652(4) 0.093(5) Uani 1 1 d . U . . .
F6D F 0.4479(11) 0.4142(12) 0.2104(4) 0.097(5) Uani 1 1 d . U . . .
F7D F 0.547(6) 0.496(6) 0.020(2) 0.081(12) Uani 0.090(14) 1 d D U P X 1
F8D F 0.528(7) 0.404(8) 0.0624(18) 0.080(11) Uani 0.090(14) 1 d D U P X 1
F9D F 0.505(7) 0.349(5) 0.017(2) 0.086(10) Uani 0.090(14) 1 d D U P X 1
F7D' F 0.5673(10) 0.4484(13) 0.0389(5) 0.079(4) Uani 0.910(14) 1 d D U P X 2
F8D' F 0.4469(12) 0.3420(9) 0.0491(4) 0.078(4) Uani 0.910(14) 1 d D U P X 2
F9D' F 0.4610(12) 0.4237(13) 0.0025(4) 0.090(5) Uani 0.910(14) 1 d D U P X 2
C16D C 0.1356(12) 0.6022(11) 0.0427(4) 0.067(4) Uani 1 1 d D U . . .
F10D F 0.1025(14) 0.5324(14) 0.0212(5) 0.075(4) Uani 0.76(2) 1 d D U P Y 1
F11D F 0.0551(10) 0.6143(17) 0.0682(4) 0.070(4) Uani 0.76(2) 1 d D U P Y 1
F12D F 0.1214(13) 0.6953(12) 0.0256(5) 0.071(4) Uani 0.76(2) 1 d D U P Y 1
F10W F 0.106(4) 0.584(5) 0.0104(8) 0.071(7) Uani 0.24(2) 1 d D U P Y 2
F11W F 0.061(3) 0.548(4) 0.0641(11) 0.066(7) Uani 0.24(2) 1 d D U P Y 2
F12W F 0.083(4) 0.694(3) 0.0445(15) 0.069(7) Uani 0.24(2) 1 d D U P Y 2
C23D C 0.0863(14) 0.6909(15) 0.2002(5) 0.059(4) Uani 1 1 d D U . . .
F13D F 0.082(3) 0.590(2) 0.1923(12) 0.068(7) Uani 0.27(2) 1 d D U P Z 1
F14D F -0.0138(19) 0.719(3) 0.1958(12) 0.071(7) Uani 0.27(2) 1 d D U P Z 1
F15D F 0.080(4) 0.694(4) 0.2361(6) 0.064(7) Uani 0.27(2) 1 d D U P Z 1
F13W F 0.1226(13) 0.5925(12) 0.2067(5) 0.061(4) Uani 0.73(2) 1 d D U P Z 2
F14W F 0.0165(13) 0.6698(16) 0.1787(5) 0.075(5) Uani 0.73(2) 1 d D U P Z 2
F15W F 0.0350(16) 0.7150(15) 0.2295(6) 0.073(5) Uani 0.73(2) 1 d D U P Z 2
F16D F 0.235(4) 1.074(4) 0.2169(7) 0.079(10) Uani 0.22(3) 1 d D U P A 1
F17D F 0.182(3) 1.089(4) 0.1702(13) 0.061(10) Uani 0.22(3) 1 d D U P A 1
F18D F 0.335(2) 1.090(3) 0.1740(12) 0.047(8) Uani 0.22(3) 1 d D U P A 1
F16W F 0.1965(11) 1.0466(12) 0.2162(3) 0.050(4) Uani 0.78(3) 1 d D U P A 2
F17W F 0.2188(17) 1.0927(13) 0.1633(4) 0.068(4) Uani 0.78(3) 1 d D U P A 2
F18W F 0.3444(10) 1.0597(14) 0.1908(5) 0.061(5) Uani 0.78(3) 1 d D U P A 2
F19D F 0.292(2) 1.014(3) 0.0245(9) 0.056(7) Uani 0.53(4) 1 d D U P B 1
F20D F 0.349(2) 1.116(2) 0.0597(7) 0.066(6) Uani 0.53(4) 1 d D U P B 1
F21D F 0.4255(17) 1.118(2) 0.0107(7) 0.051(5) Uani 0.53(4) 1 d D U P B 1
F19M F 0.287(3) 1.019(4) 0.0333(11) 0.063(8) Uani 0.47(4) 1 d D U P B 2
F20M F 0.386(3) 1.135(2) 0.0478(9) 0.062(6) Uani 0.47(4) 1 d D U P B 2
F21M F 0.4185(18) 1.083(2) -0.0002(7) 0.045(6) Uani 0.47(4) 1 d D U P B 2
F22D F 0.747(4) 0.915(4) 0.0049(7) 0.053(9) Uani 0.19(2) 1 d D U P C 1
F23D F 0.810(3) 0.921(4) 0.0497(13) 0.080(10) Uani 0.19(2) 1 d D U P C 1
F24D F 0.757(4) 0.7868(19) 0.0353(14) 0.062(10) Uani 0.19(2) 1 d D U P C 1
F22M F 0.7575(12) 0.9527(14) 0.0168(5) 0.073(4) Uani 0.81(2) 1 d D U P C 2
F23M F 0.7818(12) 0.8722(14) 0.0634(4) 0.072(4) Uani 0.81(2) 1 d D U P C 2
F24M F 0.7361(12) 0.7950(12) 0.0207(4) 0.063(4) Uani 0.81(2) 1 d D U P C 2
Cs1E Cs 0.47276(6) 0.79443(7) 0.86200(2) 0.0449(2) Uani 1 1 d D U . . .
O2E O 0.6291(11) 0.7543(10) 0.7988(4) 0.060(3) Uani 1 1 d . U . . .
O3E O 0.3678(11) 0.8512(11) 0.7943(3) 0.060(3) Uani 1 1 d . U . . .
O7E O 0.6838(11) 0.8948(13) 0.8757(4) 0.066(4) Uani 1 1 d . U . . .
O1E O 0.579(3) 0.6029(17) 0.8848(8) 0.065(5) Uani 0.45 1 d D U P D 1
C1E C 0.667(3) 0.559(2) 0.8624(12) 0.064(6) Uani 0.45 1 d D U P D 1
H1E1 H 0.7333 0.5763 0.8709 0.077 Uiso 0.45 1 calc R U P D 1
H1E2 H 0.6677 0.5866 0.8383 0.077 Uiso 0.45 1 calc R U P D 1
C2E C 0.653(3) 0.441(2) 0.8638(9) 0.065(5) Uani 0.45 1 d D U P D 1
H2E1 H 0.7154 0.4070 0.8709 0.078 Uiso 0.45 1 calc R U P D 1
H2E2 H 0.6404 0.4183 0.8408 0.078 Uiso 0.45 1 calc R U P D 1
C3E C 0.559(3) 0.4150(19) 0.8904(10) 0.066(5) Uani 0.45 1 d D U P D 1
H3E1 H 0.5780 0.3622 0.9077 0.079 Uiso 0.45 1 calc R U P D 1
H3E2 H 0.5017 0.3886 0.8787 0.079 Uiso 0.45 1 calc R U P D 1
C4E C 0.528(3) 0.516(2) 0.9080(8) 0.065(5) Uani 0.45 1 d D U P D 1
H4E1 H 0.4523 0.5242 0.9104 0.078 Uiso 0.45 1 calc R U P D 1
H4E2 H 0.5522 0.5165 0.9313 0.078 Uiso 0.45 1 calc R U P D 1
O1E' O 0.567(2) 0.5773(19) 0.8946(7) 0.079(5) Uani 0.55 1 d D U P D 2
C1E' C 0.651(3) 0.576(2) 0.8651(10) 0.077(6) Uani 0.55 1 d D U P D 2
H1E3 H 0.7197 0.5749 0.8740 0.092 Uiso 0.55 1 calc R U P D 2
H1E4 H 0.6475 0.6380 0.8496 0.092 Uiso 0.55 1 calc R U P D 2
C2E' C 0.635(3) 0.478(2) 0.8454(7) 0.075(6) Uani 0.55 1 d D U P D 2
H2E3 H 0.5996 0.4950 0.8246 0.090 Uiso 0.55 1 calc R U P D 2
H2E4 H 0.7021 0.4463 0.8381 0.090 Uiso 0.55 1 calc R U P D 2
C3E' C 0.569(3) 0.4048(18) 0.8707(9) 0.075(5) Uani 0.55 1 d D U P D 2
H3E3 H 0.6115 0.3493 0.8798 0.090 Uiso 0.55 1 calc R U P D 2
H3E4 H 0.5136 0.3737 0.8590 0.090 Uiso 0.55 1 calc R U P D 2
C4E' C 0.521(3) 0.471(2) 0.9006(8) 0.077(6) Uani 0.55 1 d D U P D 2
H4E3 H 0.4457 0.4734 0.9008 0.092 Uiso 0.55 1 calc R U P D 2
H4E4 H 0.5381 0.4403 0.9231 0.092 Uiso 0.55 1 calc R U P D 2
C5E C 0.6660(14) 0.8547(15) 0.7864(5) 0.052(4) Uani 1 1 d . U . . .
H5E1 H 0.6852 0.8954 0.8055 0.062 Uiso 1 1 calc R U . . .
H5E2 H 0.6139 0.8925 0.7741 0.062 Uiso 1 1 calc R U . . .
C6E C 0.7594(14) 0.8298(15) 0.7619(5) 0.051(4) Uani 1 1 d . U . . .
H6E1 H 0.7761 0.8872 0.7447 0.061 Uiso 1 1 calc R U . . .
H6E2 H 0.8199 0.8159 0.7748 0.061 Uiso 1 1 calc R U . . .
C7E C 0.7297(13) 0.7383(13) 0.7451(4) 0.043(3) Uani 1 1 d . U . . .
H7E1 H 0.7875 0.6894 0.7423 0.051 Uiso 1 1 calc R U . . .
H7E2 H 0.7061 0.7563 0.7223 0.051 Uiso 1 1 calc R U . . .
C8E C 0.6359(16) 0.6913(19) 0.7720(6) 0.067(5) Uani 1 1 d . U . . .
H8E1 H 0.5708 0.6911 0.7611 0.081 Uiso 1 1 calc R U . . .
H8E2 H 0.6513 0.6203 0.7799 0.081 Uiso 1 1 calc R U . . .
C9E C 0.3319(15) 0.7518(14) 0.7864(5) 0.054(3) Uani 1 1 d . U . . .
H9E1 H 0.3030 0.7132 0.8077 0.065 Uiso 1 1 calc R U . . .
H9E2 H 0.3890 0.7117 0.7750 0.065 Uiso 1 1 calc R U . . .
C10E C 0.2507(15) 0.7716(15) 0.7625(5) 0.054(3) Uani 1 1 d . U . . .
H10E H 0.2422 0.7127 0.7480 0.065 Uiso 1 1 calc R U . . .
H10F H 0.1837 0.7873 0.7754 0.065 Uiso 1 1 calc R U . . .
C11E C 0.2928(16) 0.8600(15) 0.7420(5) 0.054(3) Uani 1 1 d . U . . .
H11A H 0.2365 0.9036 0.7345 0.065 Uiso 1 1 calc R U . . .
H11B H 0.3355 0.8379 0.7213 0.065 Uiso 1 1 calc R U . . .
C12E C 0.3589(15) 0.9203(14) 0.7647(5) 0.053(3) Uani 1 1 d . U . . .
H12E H 0.4274 0.9368 0.7524 0.063 Uiso 1 1 calc R U . . .
H12F H 0.3247 0.9847 0.7717 0.063 Uiso 1 1 calc R U . . .
O4E O 0.2670(19) 0.683(3) 0.8836(9) 0.060(4) Uani 0.49(3) 1 d D U P D 1
C13E C 0.166(2) 0.732(3) 0.8769(12) 0.061(4) Uani 0.49(3) 1 d D U P D 1
H13A H 0.1583 0.7345 0.8518 0.073 Uiso 0.49(3) 1 calc R U P D 1
H13B H 0.1628 0.8027 0.8848 0.073 Uiso 0.49(3) 1 calc R U P D 1
C14E C 0.0784(17) 0.666(3) 0.8969(11) 0.060(4) Uani 0.49(3) 1 d D U P D 1
H14E H 0.0421 0.7045 0.9156 0.072 Uiso 0.49(3) 1 calc R U P D 1
H14F H 0.0279 0.6456 0.8812 0.072 Uiso 0.49(3) 1 calc R U P D 1
C15E C 0.129(2) 0.570(2) 0.9122(9) 0.060(4) Uani 0.49(3) 1 d D U P D 1
H15A H 0.1070 0.5075 0.9014 0.072 Uiso 0.49(3) 1 calc R U P D 1
H15B H 0.1097 0.5619 0.9374 0.072 Uiso 0.49(3) 1 calc R U P D 1
C16E C 0.2473(18) 0.584(3) 0.9046(11) 0.058(4) Uani 0.49(3) 1 d D U P D 1
H16A H 0.2793 0.5865 0.9265 0.070 Uiso 0.49(3) 1 calc R U P D 1
H16B H 0.2775 0.5264 0.8916 0.070 Uiso 0.49(3) 1 calc R U P D 1
O4E' O 0.2574(18) 0.681(3) 0.8743(6) 0.057(4) Uani 0.51(3) 1 d D U P D 2
C13I C 0.150(2) 0.721(3) 0.8714(8) 0.059(4) Uani 0.51(3) 1 d D U P D 2
H13C H 0.1225 0.6953 0.8507 0.071 Uiso 0.51(3) 1 calc R U P D 2
H13D H 0.1511 0.7968 0.8694 0.071 Uiso 0.51(3) 1 calc R U P D 2
C14I C 0.0813(18) 0.683(3) 0.9047(8) 0.062(4) Uani 0.51(3) 1 d D U P D 2
H14G H 0.0484 0.7420 0.9164 0.075 Uiso 0.51(3) 1 calc R U P D 2
H14H H 0.0266 0.6367 0.8987 0.075 Uiso 0.51(3) 1 calc R U P D 2
C15I C 0.152(2) 0.626(3) 0.9283(7) 0.059(4) Uani 0.51(3) 1 d D U P D 2
H15C H 0.1235 0.5570 0.9352 0.071 Uiso 0.51(3) 1 calc R U P D 2
H15D H 0.1568 0.6642 0.9494 0.071 Uiso 0.51(3) 1 calc R U P D 2
C16I C 0.259(2) 0.618(3) 0.9077(8) 0.059(4) Uani 0.51(3) 1 d D U P D 2
H16C H 0.3127 0.6440 0.9212 0.071 Uiso 0.51(3) 1 calc R U P D 2
H16D H 0.2743 0.5454 0.9030 0.071 Uiso 0.51(3) 1 calc R U P D 2
O5E O 0.4753(19) 0.807(2) 0.9361(5) 0.061(4) Uani 0.55 1 d D U P D 1
C17E C 0.3667(19) 0.824(3) 0.9522(7) 0.067(4) Uani 0.55 1 d D U P D 1
H17A H 0.3166 0.7962 0.9377 0.081 Uiso 0.55 1 calc R U P D 1
H17B H 0.3536 0.8983 0.9542 0.081 Uiso 0.55 1 calc R U P D 1
C18E C 0.3550(19) 0.769(4) 0.9883(8) 0.068(5) Uani 0.55 1 d D U P D 1
H18E H 0.3037 0.7131 0.9891 0.082 Uiso 0.55 1 calc R U P D 1
H18F H 0.3318 0.8178 1.0061 0.082 Uiso 0.55 1 calc R U P D 1
C19E C 0.462(2) 0.725(3) 0.9948(6) 0.067(4) Uani 0.55 1 d D U P D 1
H19A H 0.4589 0.6496 0.9968 0.081 Uiso 0.55 1 calc R U P D 1
H19B H 0.4834 0.7506 1.0165 0.081 Uiso 0.55 1 calc R U P D 1
C20E C 0.5382(16) 0.762(3) 0.9634(7) 0.066(3) Uani 0.55 1 d D U P D 1
H20E H 0.5855 0.8149 0.9704 0.079 Uiso 0.55 1 calc R U P D 1
H20F H 0.5796 0.7043 0.9545 0.079 Uiso 0.55 1 calc R U P D 1
O5E' O 0.487(3) 0.834(2) 0.9396(8) 0.065(4) Uani 0.45 1 d D U P D 2
C17I C 0.387(3) 0.838(3) 0.9629(10) 0.064(5) Uani 0.45 1 d D U P D 2
H17C H 0.3279 0.8304 0.9493 0.076 Uiso 0.45 1 calc R U P D 2
H17D H 0.3814 0.9045 0.9739 0.076 Uiso 0.45 1 calc R U P D 2
C18I C 0.388(3) 0.749(4) 0.9907(11) 0.067(5) Uani 0.45 1 d D U P D 2
H18G H 0.3808 0.7767 1.0140 0.080 Uiso 0.45 1 calc R U P D 2
H18H H 0.3299 0.7017 0.9890 0.080 Uiso 0.45 1 calc R U P D 2
C19I C 0.491(3) 0.693(3) 0.9842(11) 0.066(5) Uani 0.45 1 d D U P D 2
H19C H 0.4793 0.6215 0.9783 0.079 Uiso 0.45 1 calc R U P D 2
H19D H 0.5281 0.6918 1.0052 0.079 Uiso 0.45 1 calc R U P D 2
C20I C 0.555(2) 0.752(3) 0.9538(10) 0.066(3) Uani 0.45 1 d D U P D 2
H20G H 0.6162 0.7843 0.9620 0.079 Uiso 0.45 1 calc R U P D 2
H20H H 0.5787 0.7049 0.9356 0.079 Uiso 0.45 1 calc R U P D 2
O6E O 0.3405(16) 0.9739(13) 0.8863(5) 0.064(4) Uani 0.78(3) 1 d D U P D 1
C21E C 0.279(2) 1.0060(16) 0.8576(7) 0.063(4) Uani 0.78(3) 1 d D U P D 1
H21A H 0.2056 1.0161 0.8663 0.075 Uiso 0.78(3) 1 calc R U P D 1
H21B H 0.2826 0.9545 0.8397 0.075 Uiso 0.78(3) 1 calc R U P D 1
C22E C 0.329(2) 1.1082(18) 0.8431(6) 0.059(4) Uani 0.78(3) 1 d D U P D 1
H22E H 0.3847 1.0959 0.8245 0.071 Uiso 0.78(3) 1 calc R U P D 1
H22F H 0.2776 1.1543 0.8337 0.071 Uiso 0.78(3) 1 calc R U P D 1
C23E C 0.373(2) 1.1551(16) 0.8740(6) 0.061(4) Uani 0.78(3) 1 d D U P D 1
H23A H 0.4367 1.1946 0.8663 0.073 Uiso 0.78(3) 1 calc R U P D 1
H23B H 0.3224 1.2011 0.8858 0.073 Uiso 0.78(3) 1 calc R U P D 1
C24E C 0.396(2) 1.0630(17) 0.8979(6) 0.061(4) Uani 0.78(3) 1 d D U P D 1
H24A H 0.4711 1.0498 0.8962 0.073 Uiso 0.78(3) 1 calc R U P D 1
H24B H 0.3719 1.0763 0.9222 0.073 Uiso 0.78(3) 1 calc R U P D 1
O6E' O 0.362(5) 0.990(3) 0.8781(14) 0.062(4) Uani 0.22(3) 1 d D U P D 2
C21R C 0.327(7) 1.010(4) 0.8436(17) 0.062(4) Uani 0.22(3) 1 d D U P D 2
H21C H 0.2581 0.9803 0.8430 0.074 Uiso 0.22(3) 1 calc R U P D 2
H21D H 0.3750 0.9773 0.8261 0.074 Uiso 0.22(3) 1 calc R U P D 2
C22R C 0.324(9) 1.125(4) 0.8346(19) 0.061(4) Uani 0.22(3) 1 d D U P D 2
H22G H 0.2528 1.1459 0.8308 0.073 Uiso 0.22(3) 1 calc R U P D 2
H22H H 0.3694 1.1425 0.8133 0.073 Uiso 0.22(3) 1 calc R U P D 2
C23R C 0.360(8) 1.181(4) 0.865(2) 0.061(5) Uani 0.22(3) 1 d D U P D 2
H23C H 0.4141 1.2311 0.8562 0.074 Uiso 0.22(3) 1 calc R U P D 2
H23D H 0.3013 1.2185 0.8765 0.074 Uiso 0.22(3) 1 calc R U P D 2
C24R C 0.401(7) 1.104(5) 0.8903(19) 0.061(4) Uani 0.22(3) 1 d D U P D 2
H24C H 0.3724 1.1157 0.9143 0.073 Uiso 0.22(3) 1 calc R U P D 2
H24D H 0.4771 1.1071 0.8889 0.073 Uiso 0.22(3) 1 calc R U P D 2
C25E C 0.6846(13) 0.9616(14) 0.9044(5) 0.047(4) Uani 1 1 d . U . . .
H25A H 0.6224 0.9508 0.9209 0.056 Uiso 1 1 calc R U . . .
H25B H 0.6881 1.0344 0.8961 0.056 Uiso 1 1 calc R U . . .
C26E C 0.7800(15) 0.9313(19) 0.9209(5) 0.067(5) Uani 1 1 d D U . . .
H26E H 0.8117 0.9917 0.9300 0.081 Uiso 1 1 calc R U . . .
H26F H 0.7633 0.8798 0.9402 0.081 Uiso 1 1 calc R U . . .
C27E C 0.8496(14) 0.8882(18) 0.8937(5) 0.065(5) Uani 1 1 d D U . . .
H27A H 0.8967 0.8374 0.9033 0.078 Uiso 1 1 calc R U . . .
H27B H 0.8907 0.9424 0.8800 0.078 Uiso 1 1 calc R U . . .
C28E C 0.7740(15) 0.8372(16) 0.8722(6) 0.058(5) Uani 1 1 d . U . . .
H28E H 0.8025 0.8374 0.8476 0.069 Uiso 1 1 calc R U . . .
H28F H 0.7603 0.7655 0.8807 0.069 Uiso 1 1 calc R U . . .
Cs1F Cs 0.81439(5) 0.36462(6) 0.63610(2) 0.03237(19) Uani 1 1 d . U . . .
O1F O 0.9143(11) 0.3122(11) 0.7045(3) 0.060(4) Uani 1 1 d . U . . .
O2F O 0.6607(10) 0.3979(9) 0.6989(3) 0.054(3) Uani 1 1 d . U . . .
O4F O 0.8214(10) 0.3449(11) 0.5605(3) 0.055(3) Uani 1 1 d . U . . .
O5F O 0.9467(10) 0.1778(8) 0.6128(3) 0.050(3) Uani 1 1 d . U . . .
O6F O 1.0261(10) 0.4825(12) 0.6187(4) 0.065(4) Uani 1 1 d . U . . .
O7F O 0.6075(8) 0.2675(9) 0.6211(3) 0.044(3) Uani 1 1 d . U . . .
C1F C 0.9172(14) 0.2535(16) 0.7354(5) 0.057(4) Uani 1 1 d . U . . .
H1F1 H 0.9388 0.1829 0.7300 0.069 Uiso 1 1 calc R U . . .
H1F2 H 0.8470 0.2495 0.7477 0.069 Uiso 1 1 calc R U . . .
C2F C 0.986(2) 0.2945(19) 0.7579(6) 0.074(6) Uani 1 1 d . U . . .
H2F1 H 1.0393 0.2441 0.7635 0.089 Uiso 1 1 calc R U . . .
H2F2 H 0.9488 0.3173 0.7795 0.089 Uiso 1 1 calc R U . . .
C3F C 1.0338(17) 0.3859(18) 0.7351(6) 0.067(5) Uani 1 1 d . U . . .
H3F1 H 1.0413 0.4467 0.7489 0.080 Uiso 1 1 calc R U . . .
H3F2 H 1.1017 0.3682 0.7233 0.080 Uiso 1 1 calc R U . . .
C4F C 0.955(2) 0.403(2) 0.7100(6) 0.075(6) Uani 1 1 d . U . . .
H4F1 H 0.9012 0.4501 0.7194 0.090 Uiso 1 1 calc R U . . .
H4F2 H 0.9885 0.4350 0.6880 0.090 Uiso 1 1 calc R U . . .
C5F C 0.6195(14) 0.3002(13) 0.7111(5) 0.046(4) Uani 1 1 d . U . . .
H5F1 H 0.6715 0.2593 0.7225 0.055 Uiso 1 1 calc R U . . .
H5F2 H 0.5977 0.2618 0.6918 0.055 Uiso 1 1 calc R U . . .
C6F C 0.5298(12) 0.3216(14) 0.7362(5) 0.046(4) Uani 1 1 d . U . . .
H6F1 H 0.5199 0.2668 0.7547 0.055 Uiso 1 1 calc R U . . .
H6F2 H 0.4660 0.3290 0.7247 0.055 Uiso 1 1 calc R U . . .
C7F C 0.5620(16) 0.4277(17) 0.7512(5) 0.059(5) Uani 1 1 d . U . . .
H7F1 H 0.5033 0.4758 0.7525 0.070 Uiso 1 1 calc R U . . .
H7F2 H 0.5845 0.4161 0.7745 0.070 Uiso 1 1 calc R U . . .
C8F C 0.6426(13) 0.4668(16) 0.7281(5) 0.057(4) Uani 1 1 d . U . . .
H8F1 H 0.7058 0.4717 0.7400 0.069 Uiso 1 1 calc R U . . .
H8F2 H 0.6253 0.5364 0.7193 0.069 Uiso 1 1 calc R U . . .
O3F O 0.7047(12) 0.5636(9) 0.6102(4) 0.043(4) Uani 0.7 1 d D U P E 1
C9F C 0.6190(13) 0.5889(13) 0.6373(5) 0.037(5) Uani 0.7 1 d D U P E 1
H9F1 H 0.6120 0.5347 0.6560 0.044 Uiso 0.7 1 calc R U P E 1
H9F2 H 0.5529 0.5953 0.6271 0.044 Uiso 0.7 1 calc R U P E 1
C10F C 0.6492(17) 0.6923(14) 0.6514(4) 0.050(5) Uani 0.7 1 d D U P E 1
H10G H 0.5872 0.7335 0.6578 0.060 Uiso 0.7 1 calc R U P E 1
H10H H 0.6868 0.6806 0.6721 0.060 Uiso 0.7 1 calc R U P E 1
C11F C 0.7182(17) 0.7467(11) 0.6219(5) 0.051(6) Uani 0.7 1 d D U P E 1
H11C H 0.7764 0.7813 0.6310 0.061 Uiso 0.7 1 calc R U P E 1
H11D H 0.6785 0.7986 0.6096 0.061 Uiso 0.7 1 calc R U P E 1
C12F C 0.7586(16) 0.6620(14) 0.5971(5) 0.053(6) Uani 0.7 1 d D U P E 1
H12G H 0.7432 0.6803 0.5733 0.063 Uiso 0.7 1 calc R U P E 1
H12H H 0.8340 0.6543 0.5971 0.063 Uiso 0.7 1 calc R U P E 1
O3F' O 0.747(3) 0.583(2) 0.6195(9) 0.043(4) Uani 0.3 1 d D U P E 2
C9F' C 0.632(3) 0.593(3) 0.6267(14) 0.037(5) Uani 0.3 1 d D U P E 2
H9F3 H 0.6038 0.5378 0.6434 0.044 Uiso 0.3 1 calc R U P E 2
H9F4 H 0.5984 0.5895 0.6052 0.044 Uiso 0.3 1 calc R U P E 2
C10J C 0.619(3) 0.698(3) 0.6419(12) 0.050(5) Uani 0.3 1 d D U P E 2
H10I H 0.5472 0.7224 0.6423 0.060 Uiso 0.3 1 calc R U P E 2
H10J H 0.6407 0.6982 0.6655 0.060 Uiso 0.3 1 calc R U P E 2
C11J C 0.691(4) 0.761(3) 0.6163(15) 0.051(6) Uani 0.3 1 d D U P E 2
H11E H 0.7136 0.8237 0.6266 0.061 Uiso 0.3 1 calc R U P E 2
H11F H 0.6576 0.7803 0.5953 0.061 Uiso 0.3 1 calc R U P E 2
C12J C 0.784(3) 0.688(3) 0.6076(15) 0.053(6) Uani 0.3 1 d D U P E 2
H12I H 0.8060 0.6912 0.5825 0.063 Uiso 0.3 1 calc R U P E 2
H12J H 0.8435 0.7072 0.6199 0.063 Uiso 0.3 1 calc R U P E 2
C13F C 0.7463(13) 0.3916(15) 0.5394(4) 0.053(4) Uani 1 1 d . U . . .
H13E H 0.6960 0.4335 0.5532 0.064 Uiso 1 1 calc R U . . .
H13F H 0.7090 0.3392 0.5279 0.064 Uiso 1 1 calc R U . . .
C14F C 0.8129(17) 0.4558(16) 0.5141(5) 0.067(5) Uani 1 1 d . U . . .
H14I H 0.8171 0.5265 0.5218 0.081 Uiso 1 1 calc R U . . .
H14J H 0.7860 0.4581 0.4912 0.081 Uiso 1 1 calc R U . . .
C15F C 0.9154(17) 0.4062(19) 0.5122(5) 0.073(6) Uani 1 1 d . U . . .
H15E H 0.9682 0.4539 0.5187 0.088 Uiso 1 1 calc R U . . .
H15F H 0.9362 0.3837 0.4887 0.088 Uiso 1 1 calc R U . . .
C16F C 0.9022(16) 0.3154(17) 0.5377(5) 0.065(5) Uani 1 1 d . U . . .
H16E H 0.8852 0.2526 0.5263 0.078 Uiso 1 1 calc R U . . .
H16F H 0.9651 0.3034 0.5495 0.078 Uiso 1 1 calc R U . . .
C17F C 0.8916(13) 0.0920(13) 0.6046(5) 0.049(4) Uani 1 1 d . U . . .
H17E H 0.9094 0.0776 0.5800 0.059 Uiso 1 1 calc R U . . .
H17F H 0.8168 0.1057 0.6082 0.059 Uiso 1 1 calc R U . . .
C18F C 0.9175(13) 0.0010(12) 0.6271(5) 0.048(4) Uani 1 1 d . U . . .
H18I H 0.9714 -0.0418 0.6152 0.058 Uiso 1 1 calc R U . . .
H18J H 0.8560 -0.0418 0.6346 0.058 Uiso 1 1 calc R U . . .
C19F C 0.9570(13) 0.0531(13) 0.6575(4) 0.048(4) Uani 1 1 d . U . . .
H19E H 0.8998 0.0746 0.6742 0.057 Uiso 1 1 calc R U . . .
H19F H 1.0046 0.0085 0.6696 0.057 Uiso 1 1 calc R U . . .
C20F C 1.0127(10) 0.1448(9) 0.6383(4) 0.030(3) Uani 1 1 d . U . . .
H20I H 1.0223 0.1999 0.6542 0.036 Uiso 1 1 calc R U . . .
H20J H 1.0809 0.1245 0.6273 0.036 Uiso 1 1 calc R U . . .
C21F C 1.0378(13) 0.5541(17) 0.5928(5) 0.061(5) Uani 1 1 d . U . . .
H21S H 1.0373 0.6232 0.6021 0.073 Uiso 1 1 calc R U . . .
H21T H 0.9804 0.5498 0.5782 0.073 Uiso 1 1 calc R U . . .
C22F C 1.1400(16) 0.537(2) 0.5712(5) 0.074(6) Uani 1 1 d D U . . .
H22S H 1.1334 0.4870 0.5531 0.089 Uiso 1 1 calc R U . . .
H22T H 1.1709 0.6012 0.5606 0.089 Uiso 1 1 calc R U . . .
C23F C 1.1972(13) 0.4938(16) 0.5993(5) 0.063(5) Uani 1 1 d D U . . .
H23S H 1.2551 0.4508 0.5900 0.075 Uiso 1 1 calc R U . . .
H23T H 1.2246 0.5491 0.6123 0.075 Uiso 1 1 calc R U . . .
C24F C 1.1205(14) 0.4320(14) 0.6213(6) 0.060(4) Uani 1 1 d . U . . .
H24S H 1.1176 0.3616 0.6131 0.072 Uiso 1 1 calc R U . . .
H24T H 1.1375 0.4281 0.6455 0.072 Uiso 1 1 calc R U . . .
C25F C 0.5099(13) 0.3247(14) 0.6255(5) 0.049(4) Uani 1 1 d . U . . .
H25C H 0.5211 0.3977 0.6179 0.059 Uiso 1 1 calc R U . . .
H25D H 0.4806 0.3207 0.6499 0.059 Uiso 1 1 calc R U . . .
C26F C 0.4402(13) 0.2751(15) 0.6034(5) 0.053(4) Uani 1 1 d . U . . .
H26G H 0.3926 0.3258 0.5942 0.063 Uiso 1 1 calc R U . . .
H26H H 0.3992 0.2202 0.6168 0.063 Uiso 1 1 calc R U . . .
C27F C 0.5091(12) 0.2315(13) 0.5747(4) 0.043(4) Uani 1 1 d . U . . .
H27C H 0.5308 0.2840 0.5562 0.052 Uiso 1 1 calc R U . . .
H27D H 0.4766 0.1731 0.5647 0.052 Uiso 1 1 calc R U . . .
C28F C 0.5994(14) 0.1970(14) 0.5951(5) 0.048(4) Uani 1 1 d . U . . .
H28G H 0.5864 0.1272 0.6057 0.058 Uiso 1 1 calc R U . . .
H28H H 0.6642 0.1961 0.5795 0.058 Uiso 1 1 calc R U . . .
Cs1G Cs 0.38706(6) 0.93003(6) 0.36254(2) 0.0336(2) Uani 1 1 d . U . . .
O1G O 0.3630(9) 0.8118(10) 0.2961(3) 0.048(3) Uani 1 1 d . U . . .
O2G O 0.4963(10) 0.7155(8) 0.3768(3) 0.052(3) Uani 1 1 d . U . . .
O4G O 0.2799(9) 1.1378(9) 0.3793(3) 0.049(3) Uani 1 1 d . U . . .
O5G O 0.4541(9) 1.0730(11) 0.2991(3) 0.054(3) Uani 1 1 d . U . . .
O7G O 0.1905(9) 0.8030(11) 0.3848(4) 0.056(3) Uani 1 1 d . U . . .
C1G C 0.3127(14) 0.8046(14) 0.2646(4) 0.047(4) Uani 1 1 d . U . . .
H1G1 H 0.3147 0.8719 0.2517 0.056 Uiso 1 1 calc R U . . .
H1G2 H 0.2398 0.7840 0.2704 0.056 Uiso 1 1 calc R U . . .
C2G C 0.3680(15) 0.7270(16) 0.2432(5) 0.055(4) Uani 1 1 d . U . . .
H2G1 H 0.3942 0.7580 0.2203 0.065 Uiso 1 1 calc R U . . .
H2G2 H 0.3215 0.6694 0.2399 0.065 Uiso 1 1 calc R U . . .
C3G C 0.4549(12) 0.6904(13) 0.2625(4) 0.041(3) Uani 1 1 d . U . . .
H3G1 H 0.5185 0.6832 0.2466 0.049 Uiso 1 1 calc R U . . .
H3G2 H 0.4382 0.6236 0.2749 0.049 Uiso 1 1 calc R U . . .
C4G C 0.4673(12) 0.7728(14) 0.2876(5) 0.049(4) Uani 1 1 d . U . . .
H4G1 H 0.4959 0.7441 0.3085 0.059 Uiso 1 1 calc R U . . .
H4G2 H 0.5136 0.8280 0.2768 0.059 Uiso 1 1 calc R U . . .
C5G C 0.4452(12) 0.6207(13) 0.3749(5) 0.052(4) Uani 1 1 d . U . . .
H5G1 H 0.4588 0.5942 0.3515 0.062 Uiso 1 1 calc R U . . .
H5G2 H 0.3700 0.6280 0.3804 0.062 Uiso 1 1 calc R U . . .
C6G C 0.4893(16) 0.5514(14) 0.4010(6) 0.065(5) Uani 1 1 d . U . . .
H6G1 H 0.4372 0.5011 0.4115 0.077 Uiso 1 1 calc R U . . .
H6G2 H 0.5493 0.5139 0.3903 0.077 Uiso 1 1 calc R U . . .
C7G C 0.5185(19) 0.6146(16) 0.4253(6) 0.070(5) Uani 1 1 d . U . . .
H7G1 H 0.5729 0.5829 0.4381 0.084 Uiso 1 1 calc R U . . .
H7G2 H 0.4593 0.6322 0.4418 0.084 Uiso 1 1 calc R U . . .
C8G C 0.5598(17) 0.7101(14) 0.4030(6) 0.062(5) Uani 1 1 d . U . . .
H8G1 H 0.5542 0.7724 0.4165 0.075 Uiso 1 1 calc R U . . .
H8G2 H 0.6325 0.7009 0.3938 0.075 Uiso 1 1 calc R U . . .
O3G O 0.3153(14) 0.9463(13) 0.4371(4) 0.041(3) Uani 0.55 1 d D U P F 1
C9G C 0.294(2) 0.8497(15) 0.4595(6) 0.046(3) Uani 0.55 1 d D U P F 1
H9G1 H 0.3115 0.7886 0.4462 0.056 Uiso 0.55 1 calc R U P F 1
H9G2 H 0.2203 0.8457 0.4685 0.056 Uiso 0.55 1 calc R U P F 1
C10G C 0.362(2) 0.8556(18) 0.4896(6) 0.049(3) Uani 0.55 1 d D U P F 1
H10K H 0.3189 0.8529 0.5120 0.058 Uiso 0.55 1 calc R U P F 1
H10L H 0.4103 0.7969 0.4895 0.058 Uiso 0.55 1 calc R U P F 1
C11G C 0.423(2) 0.9565(18) 0.4849(6) 0.051(3) Uani 0.55 1 d D U P F 1
H11G H 0.4961 0.9440 0.4768 0.062 Uiso 0.55 1 calc R U P F 1
H11H H 0.4197 0.9918 0.5069 0.062 Uiso 0.55 1 calc R U P F 1
C12G C 0.370(2) 1.0212(14) 0.4573(6) 0.047(3) Uani 0.55 1 d D U P F 1
H12K H 0.3204 1.0694 0.4685 0.056 Uiso 0.55 1 calc R U P F 1
H12L H 0.4221 1.0610 0.4418 0.056 Uiso 0.55 1 calc R U P F 1
O3G' O 0.4259(17) 0.8942(17) 0.4360(4) 0.056(3) Uani 0.45 1 d D U P F 2
C9G' C 0.356(3) 0.8168(17) 0.4568(7) 0.058(4) Uani 0.45 1 d D U P F 2
H9G3 H 0.3969 0.7581 0.4649 0.069 Uiso 0.45 1 calc R U P F 2
H9G4 H 0.3044 0.7909 0.4426 0.069 Uiso 0.45 1 calc R U P F 2
C10P C 0.303(2) 0.872(2) 0.4881(7) 0.057(4) Uani 0.45 1 d D U P F 2
H10M H 0.2285 0.8800 0.4857 0.068 Uiso 0.45 1 calc R U P F 2
H10N H 0.3109 0.8319 0.5098 0.068 Uiso 0.45 1 calc R U P F 2
C11P C 0.354(2) 0.9779(19) 0.4885(6) 0.051(3) Uani 0.45 1 d D U P F 2
H11I H 0.3857 0.9847 0.5103 0.062 Uiso 0.45 1 calc R U P F 2
H11J H 0.3029 1.0329 0.4864 0.062 Uiso 0.45 1 calc R U P F 2
C12P C 0.438(2) 0.9859(19) 0.4574(7) 0.055(3) Uani 0.45 1 d D U P F 2
H12M H 0.4296 1.0500 0.4434 0.066 Uiso 0.45 1 calc R U P F 2
H12N H 0.5073 0.9863 0.4655 0.066 Uiso 0.45 1 calc R U P F 2
C13G C 0.1964(14) 1.1517(15) 0.4055(5) 0.051(4) Uani 1 1 d . U . . .
H13G H 0.1895 1.0911 0.4218 0.062 Uiso 1 1 calc R U . . .
H13H H 0.1311 1.1609 0.3949 0.062 Uiso 1 1 calc R U . . .
C14G C 0.2206(14) 1.2442(14) 0.4236(5) 0.049(4) Uani 1 1 d . U . . .
H14K H 0.2635 1.2267 0.4426 0.059 Uiso 1 1 calc R U . . .
H14L H 0.1569 1.2778 0.4333 0.059 Uiso 1 1 calc R U . . .
C15G C 0.2786(14) 1.3122(14) 0.3961(5) 0.053(4) Uani 1 1 d . U . . .
H15G H 0.3259 1.3589 0.4061 0.064 Uiso 1 1 calc R U . . .
H15H H 0.2311 1.3532 0.3828 0.064 Uiso 1 1 calc R U . . .
C16G C 0.3385(11) 1.2346(13) 0.3734(5) 0.044(4) Uani 1 1 d . U . . .
H16G H 0.3429 1.2581 0.3487 0.052 Uiso 1 1 calc R U . . .
H16H H 0.4091 1.2256 0.3801 0.052 Uiso 1 1 calc R U . . .
C17G C 0.3593(12) 1.1084(13) 0.2873(4) 0.042(3) Uani 1 1 d . U . . .
H17G H 0.3108 1.1304 0.3067 0.050 Uiso 1 1 calc R U . . .
H17H H 0.3261 1.0545 0.2752 0.050 Uiso 1 1 calc R U . . .
C18G C 0.3927(14) 1.1976(13) 0.2629(5) 0.048(4) Uani 1 1 d . U . . .
H18K H 0.3431 1.2096 0.2455 0.057 Uiso 1 1 calc R U . . .
H18L H 0.3988 1.2607 0.2755 0.057 Uiso 1 1 calc R U . . .
C19G C 0.4938(11) 1.1668(12) 0.2462(4) 0.038(3) Uani 1 1 d . U . . .
H19G H 0.5417 1.2259 0.2425 0.045 Uiso 1 1 calc R U . . .
H19H H 0.4871 1.1364 0.2238 0.045 Uiso 1 1 calc R U . . .
C20G C 0.5306(12) 1.0870(11) 0.2724(4) 0.046(4) Uani 1 1 d . U . . .
H20K H 0.5456 1.0215 0.2612 0.055 Uiso 1 1 calc R U . . .
H20L H 0.5943 1.1113 0.2812 0.055 Uiso 1 1 calc R U . . .
O6G O 0.5791(10) 1.0362(18) 0.3891(5) 0.057(3) Uani 0.7 1 d D U P F 1
C21G C 0.6771(13) 0.9886(17) 0.3998(5) 0.057(3) Uani 0.7 1 d D U P F 1
H21E H 0.6733 0.9131 0.3991 0.068 Uiso 0.7 1 calc R U P F 1
H21F H 0.6871 1.0063 0.4236 0.068 Uiso 0.7 1 calc R U P F 1
C22G C 0.7680(11) 1.031(2) 0.3741(6) 0.058(3) Uani 0.7 1 d D U P F 1
H22I H 0.8127 1.0761 0.3859 0.070 Uiso 0.7 1 calc R U P F 1
H22J H 0.8100 0.9744 0.3644 0.070 Uiso 0.7 1 calc R U P F 1
C23G C 0.7181(13) 1.0929(18) 0.3451(5) 0.058(3) Uani 0.7 1 d D U P F 1
H23E H 0.7139 1.0510 0.3248 0.069 Uiso 0.7 1 calc R U P F 1
H23F H 0.7584 1.1557 0.3378 0.069 Uiso 0.7 1 calc R U P F 1
C24G C 0.6087(13) 1.1201(17) 0.3618(6) 0.057(3) Uani 0.7 1 d D U P F 1
H24E H 0.6095 1.1874 0.3723 0.068 Uiso 0.7 1 calc R U P F 1
H24F H 0.5592 1.1229 0.3442 0.068 Uiso 0.7 1 calc R U P F 1
O6G' O 0.572(2) 1.050(5) 0.3818(10) 0.057(3) Uani 0.3 1 d D U P F 2
C21P C 0.621(3) 1.005(4) 0.4126(8) 0.057(3) Uani 0.3 1 d D U P F 2
H21G H 0.5855 0.9412 0.4216 0.069 Uiso 0.3 1 calc R U P F 2
H21H H 0.6165 1.0544 0.4313 0.069 Uiso 0.3 1 calc R U P F 2
C22P C 0.735(3) 0.983(4) 0.4005(10) 0.058(3) Uani 0.3 1 d D U P F 2
H22K H 0.7809 1.0144 0.4159 0.070 Uiso 0.3 1 calc R U P F 2
H22L H 0.7477 0.9086 0.4008 0.070 Uiso 0.3 1 calc R U P F 2
C23P C 0.757(2) 1.031(5) 0.3633(10) 0.058(3) Uani 0.3 1 d D U P F 2
H23G H 0.7889 0.9794 0.3477 0.070 Uiso 0.3 1 calc R U P F 2
H23H H 0.8052 1.0897 0.3629 0.070 Uiso 0.3 1 calc R U P F 2
C24P C 0.653(3) 1.067(4) 0.3516(8) 0.058(3) Uani 0.3 1 d D U P F 2
H24G H 0.6565 1.1400 0.3440 0.070 Uiso 0.3 1 calc R U P F 2
H24H H 0.6354 1.0268 0.3320 0.070 Uiso 0.3 1 calc R U P F 2
C25G C 0.1708(11) 0.7358(12) 0.3610(4) 0.038(3) Uani 1 1 d . U . . .
H25E H 0.1513 0.6678 0.3721 0.046 Uiso 1 1 calc R U . . .
H25F H 0.2312 0.7280 0.3438 0.046 Uiso 1 1 calc R U . . .
C26G C 0.0766(13) 0.7870(15) 0.3435(5) 0.048(4) Uani 1 1 d . U . . .
H26I H 0.1000 0.8428 0.3264 0.058 Uiso 1 1 calc R U . . .
H26J H 0.0372 0.7358 0.3323 0.058 Uiso 1 1 calc R U . . .
C27G C 0.0192(13) 0.8248(15) 0.3725(5) 0.052(4) Uani 1 1 d . U . . .
H27E H -0.0254 0.7701 0.3845 0.062 Uiso 1 1 calc R U . . .
H27F H -0.0250 0.8820 0.3654 0.062 Uiso 1 1 calc R U . . .
C28G C 0.0961(12) 0.8620(13) 0.3963(5) 0.045(4) Uani 1 1 d . U . . .
H28I H 0.1081 0.9368 0.3929 0.054 Uiso 1 1 calc R U . . .
H28J H 0.0723 0.8452 0.4209 0.054 Uiso 1 1 calc R U . . .
Cs1H Cs 0.91964(8) 0.23401(8) 0.13682(3) 0.0517(3) Uani 1 1 d . U . . .
O2H O 1.0217(13) 0.0198(14) 0.1223(5) 0.078(4) Uani 1 1 d . U . . .
O3H O 0.8545(10) 0.0882(12) 0.1989(4) 0.067(4) Uani 1 1 d . U . . .
O4H O 0.9427(11) 0.3409(13) 0.2063(4) 0.071(4) Uani 1 1 d . U . . .
O6H O 1.1171(11) 0.3584(13) 0.1147(5) 0.072(4) Uani 1 1 d . U . . .
O1H O 0.9676(14) 0.2213(14) 0.0619(4) 0.071(3) Uani 0.8 1 d D U P G 1
C1H C 1.0187(17) 0.3051(16) 0.0390(6) 0.073(3) Uani 0.8 1 d D U P G 1
H1H1 H 1.0873 0.2840 0.0285 0.087 Uiso 0.8 1 calc R U P G 1
H1H2 H 1.0261 0.3680 0.0516 0.087 Uiso 0.8 1 calc R U P G 1
C2H C 0.943(2) 0.3205(15) 0.0116(6) 0.073(3) Uani 0.8 1 d D U P G 1
H2H1 H 0.8872 0.3683 0.0194 0.087 Uiso 0.8 1 calc R U P G 1
H2H2 H 0.9783 0.3482 -0.0106 0.087 Uiso 0.8 1 calc R U P G 1
C3H C 0.899(2) 0.2135(16) 0.0075(5) 0.073(3) Uani 0.8 1 d D U P G 1
H3H1 H 0.9272 0.1859 -0.0146 0.088 Uiso 0.8 1 calc R U P G 1
H3H2 H 0.8227 0.2160 0.0081 0.088 Uiso 0.8 1 calc R U P G 1
C4H C 0.931(2) 0.1463(13) 0.0383(6) 0.073(3) Uani 0.8 1 d D U P G 1
H4H1 H 0.8717 0.1062 0.0498 0.087 Uiso 0.8 1 calc R U P G 1
H4H2 H 0.9865 0.0986 0.0306 0.087 Uiso 0.8 1 calc R U P G 1
O1H' O 1.012(4) 0.223(5) 0.0569(17) 0.072(3) Uani 0.2 1 d D U P G 2
C1H' C 0.931(6) 0.299(6) 0.0665(17) 0.072(3) Uani 0.2 1 d D U P G 2
H1H3 H 0.9601 0.3621 0.0745 0.087 Uiso 0.2 1 calc R U P G 2
H1H4 H 0.8776 0.2701 0.0842 0.087 Uiso 0.2 1 calc R U P G 2
C2H' C 0.889(7) 0.317(5) 0.031(2) 0.073(3) Uani 0.2 1 d D U P G 2
H2H3 H 0.8239 0.3552 0.0328 0.087 Uiso 0.2 1 calc R U P G 2
H2H4 H 0.9401 0.3532 0.0141 0.087 Uiso 0.2 1 calc R U P G 2
C3H' C 0.873(6) 0.205(6) 0.022(2) 0.073(3) Uani 0.2 1 d D U P G 2
H3H3 H 0.8687 0.1999 -0.0034 0.087 Uiso 0.2 1 calc R U P G 2
H3H4 H 0.8108 0.1745 0.0346 0.087 Uiso 0.2 1 calc R U P G 2
C4H' C 0.972(6) 0.152(5) 0.033(2) 0.072(3) Uani 0.2 1 d D U P G 2
H4H3 H 0.9556 0.0845 0.0443 0.087 Uiso 0.2 1 calc R U P G 2
H4H4 H 1.0229 0.1437 0.0124 0.087 Uiso 0.2 1 calc R U P G 2
C5H C 1.1019(16) 0.0174(16) 0.0940(6) 0.061(5) Uani 1 1 d . U . . .
H5H1 H 1.1706 0.0130 0.1025 0.073 Uiso 1 1 calc R U . . .
H5H2 H 1.0996 0.0794 0.0784 0.073 Uiso 1 1 calc R U . . .
C6H C 1.078(2) -0.082(2) 0.0747(7) 0.079(7) Uani 1 1 d . U . . .
H6H1 H 1.0319 -0.0678 0.0563 0.095 Uiso 1 1 calc R U . . .
H6H2 H 1.1413 -0.1158 0.0647 0.095 Uiso 1 1 calc R U . . .
C7H C 1.0255(19) -0.1438(19) 0.1039(7) 0.075(6) Uani 1 1 d . U . . .
H7H1 H 1.0758 -0.1769 0.1182 0.090 Uiso 1 1 calc R U . . .
H7H2 H 0.9811 -0.1972 0.0959 0.090 Uiso 1 1 calc R U . . .
C8H C 0.9633(18) -0.067(2) 0.1234(6) 0.076(6) Uani 1 1 d . U . . .
H8H1 H 0.8989 -0.0525 0.1127 0.091 Uiso 1 1 calc R U . . .
H8H2 H 0.9453 -0.0922 0.1476 0.091 Uiso 1 1 calc R U . . .
C9H C 0.772(2) 0.089(2) 0.2271(8) 0.094(8) Uani 1 1 d . U . . .
H9H1 H 0.7049 0.0735 0.2188 0.113 Uiso 1 1 calc R U . . .
H9H2 H 0.7680 0.1563 0.2377 0.113 Uiso 1 1 calc R U . . .
C10H C 0.8022(19) 0.005(2) 0.2528(6) 0.075(6) Uani 1 1 d . U . . .
H10O H 0.7510 -0.0518 0.2552 0.090 Uiso 1 1 calc R U . . .
H10P H 0.8067 0.0323 0.2758 0.090 Uiso 1 1 calc R U . . .
C11H C 0.9128(15) -0.0356(16) 0.2371(5) 0.057(5) Uani 1 1 d . U . . .
H11K H 0.9604 -0.0453 0.2551 0.068 Uiso 1 1 calc R U . . .
H11L H 0.9067 -0.1005 0.2254 0.068 Uiso 1 1 calc R U . . .
C12H C 0.9465(15) 0.0506(18) 0.2119(6) 0.064(5) Uani 1 1 d . U . . .
H12O H 0.9804 0.1051 0.2235 0.076 Uiso 1 1 calc R U . . .
H12P H 0.9953 0.0262 0.1930 0.076 Uiso 1 1 calc R U . . .
C13H C 0.9961(19) 0.352(2) 0.2355(6) 0.080(6) Uani 1 1 d . U . . .
H13I H 1.0647 0.3833 0.2288 0.096 Uiso 1 1 calc R U . . .
H13J H 1.0053 0.2846 0.2476 0.096 Uiso 1 1 calc R U . . .
C14H C 0.9283(18) 0.423(2) 0.2591(6) 0.071(6) Uani 1 1 d . U . . .
H14M H 0.8904 0.3836 0.2787 0.086 Uiso 1 1 calc R U . . .
H14N H 0.9699 0.4770 0.2680 0.086 Uiso 1 1 calc R U . . .
C15H C 0.857(2) 0.467(2) 0.2348(7) 0.085(7) Uani 1 1 d . U . . .
H15I H 0.8876 0.5271 0.2212 0.102 Uiso 1 1 calc R U . . .
H15J H 0.7902 0.4852 0.2470 0.102 Uiso 1 1 calc R U . . .
C16H C 0.8478(17) 0.3770(19) 0.2128(6) 0.072(6) Uani 1 1 d . U . . .
H16I H 0.8020 0.3238 0.2252 0.086 Uiso 1 1 calc R U . . .
H16J H 0.8193 0.3988 0.1910 0.086 Uiso 1 1 calc R U . . .
O5H O 0.809(3) 0.4282(19) 0.1161(9) 0.070(6) Uani 0.5 1 d D U P G 1
C17H C 0.865(3) 0.528(2) 0.1201(12) 0.071(6) Uani 0.5 1 d D U P G 1
H17I H 0.9351 0.5261 0.1081 0.085 Uiso 0.5 1 calc R U P G 1
H17J H 0.8695 0.5387 0.1448 0.085 Uiso 0.5 1 calc R U P G 1
C18H C 0.803(3) 0.6158(18) 0.1041(12) 0.069(6) Uani 0.5 1 d D U P G 1
H18M H 0.7748 0.6619 0.1221 0.083 Uiso 0.5 1 calc R U P G 1
H18N H 0.8473 0.6565 0.0864 0.083 Uiso 0.5 1 calc R U P G 1
C19H C 0.714(2) 0.566(2) 0.0875(10) 0.068(6) Uani 0.5 1 d D U P G 1
H19I H 0.7198 0.5843 0.0624 0.081 Uiso 0.5 1 calc R U P G 1
H19J H 0.6469 0.5907 0.0980 0.081 Uiso 0.5 1 calc R U P G 1
C20H C 0.722(3) 0.449(2) 0.0938(11) 0.070(6) Uani 0.5 1 d D U P G 1
H20M H 0.6570 0.4209 0.1056 0.084 Uiso 0.5 1 calc R U P G 1
H20N H 0.7368 0.4157 0.0716 0.084 Uiso 0.5 1 calc R U P G 1
O5H' O 0.816(3) 0.448(2) 0.1244(9) 0.082(7) Uani 0.5 1 d D U P G 2
C17Q C 0.851(4) 0.558(3) 0.1270(11) 0.082(7) Uani 0.5 1 d D U P G 2
H17K H 0.9274 0.5610 0.1262 0.099 Uiso 0.5 1 calc R U P G 2
H17L H 0.8214 0.5855 0.1490 0.099 Uiso 0.5 1 calc R U P G 2
C18Q C 0.815(5) 0.622(2) 0.0960(12) 0.083(7) Uani 0.5 1 d D U P G 2
H18O H 0.7658 0.6752 0.1044 0.100 Uiso 0.5 1 calc R U P G 2
H18P H 0.8745 0.6566 0.0824 0.100 Uiso 0.5 1 calc R U P G 2
C19Q C 0.763(4) 0.548(3) 0.0736(10) 0.084(7) Uani 0.5 1 d D U P G 2
H19K H 0.8010 0.5473 0.0503 0.100 Uiso 0.5 1 calc R U P G 2
H19L H 0.6914 0.5699 0.0712 0.100 Uiso 0.5 1 calc R U P G 2
C20Q C 0.764(4) 0.440(2) 0.0920(10) 0.083(7) Uani 0.5 1 d D U P G 2
H20O H 0.6924 0.4148 0.0978 0.099 Uiso 0.5 1 calc R U P G 2
H20P H 0.8012 0.3916 0.0766 0.099 Uiso 0.5 1 calc R U P G 2
C21H C 1.1392(16) 0.4292(16) 0.1422(6) 0.063(5) Uani 1 1 d . U . . .
H21I H 1.1643 0.4962 0.1317 0.076 Uiso 1 1 calc R U . . .
H21J H 1.0763 0.4404 0.1580 0.076 Uiso 1 1 calc R U . . .
C22H C 1.2137(17) 0.3824(18) 0.1600(6) 0.068(5) Uani 1 1 d . U . . .
H22M H 1.1838 0.3285 0.1768 0.081 Uiso 1 1 calc R U . . .
H22N H 1.2514 0.4326 0.1722 0.081 Uiso 1 1 calc R U . . .
C23H C 1.2903(16) 0.3319(19) 0.1277(6) 0.068(5) Uani 1 1 d . U . . .
H23I H 1.3413 0.3820 0.1164 0.081 Uiso 1 1 calc R U . . .
H23J H 1.3259 0.2695 0.1356 0.081 Uiso 1 1 calc R U . . .
C24H C 1.2105(18) 0.3086(19) 0.1054(6) 0.073(6) Uani 1 1 d . U . . .
H24I H 1.2353 0.3294 0.0812 0.087 Uiso 1 1 calc R U . . .
H24J H 1.1983 0.2337 0.1067 0.087 Uiso 1 1 calc R U . . .
O7H O 0.7089(17) 0.162(2) 0.1184(7) 0.074(5) Uani 0.5 1 d D U P G 1
C25H C 0.605(2) 0.199(2) 0.1100(11) 0.076(5) Uani 0.5 1 d D U P G 1
H25G H 0.6061 0.2170 0.0850 0.091 Uiso 0.5 1 calc R U P G 1
H25H H 0.5848 0.2608 0.1229 0.091 Uiso 0.5 1 calc R U P G 1
C26H C 0.5262(17) 0.112(3) 0.1206(13) 0.075(5) Uani 0.5 1 d D U P G 1
H26K H 0.4704 0.1353 0.1374 0.091 Uiso 0.5 1 calc R U P G 1
H26L H 0.4953 0.0887 0.1001 0.091 Uiso 0.5 1 calc R U P G 1
C27H C 0.585(2) 0.023(2) 0.1369(11) 0.074(5) Uani 0.5 1 d D U P G 1
H27G H 0.5714 -0.0421 0.1262 0.089 Uiso 0.5 1 calc R U P G 1
H27H H 0.5639 0.0148 0.1620 0.089 Uiso 0.5 1 calc R U P G 1
C28H C 0.701(2) 0.051(3) 0.1303(16) 0.073(5) Uani 0.5 1 d D U P G 1
H28K H 0.7349 0.0391 0.1518 0.088 Uiso 0.5 1 calc R U P G 1
H28L H 0.7357 0.0079 0.1124 0.088 Uiso 0.5 1 calc R U P G 1
O7H' O 0.7366(14) 0.114(2) 0.1072(7) 0.067(5) Uani 0.5 1 d D U P G 2
C25Q C 0.649(2) 0.171(3) 0.0921(8) 0.065(5) Uani 0.5 1 d D U P G 2
H25I H 0.6423 0.1496 0.0684 0.078 Uiso 0.5 1 calc R U P G 2
H25J H 0.6625 0.2461 0.0909 0.078 Uiso 0.5 1 calc R U P G 2
C26Q C 0.5495(16) 0.146(3) 0.1160(9) 0.065(5) Uani 0.5 1 d D U P G 2
H26M H 0.5241 0.2072 0.1279 0.078 Uiso 0.5 1 calc R U P G 2
H26N H 0.4953 0.1214 0.1023 0.078 Uiso 0.5 1 calc R U P G 2
C27Q C 0.576(2) 0.061(3) 0.1424(8) 0.065(5) Uani 0.5 1 d D U P G 2
H27I H 0.5339 -0.0008 0.1406 0.078 Uiso 0.5 1 calc R U P G 2
H27J H 0.5628 0.0850 0.1662 0.078 Uiso 0.5 1 calc R U P G 2
C28Q C 0.692(2) 0.036(3) 0.1343(12) 0.065(5) Uani 0.5 1 d D U P G 2
H28M H 0.7273 0.0397 0.1555 0.078 Uiso 0.5 1 calc R U P G 2
H28N H 0.6998 -0.0335 0.1257 0.078 Uiso 0.5 1 calc R U P G 2

loop_
_atom_site_aniso_label
_atom_site_aniso_U_11
_atom_site_aniso_U_22
_atom_site_aniso_U_33
_atom_site_aniso_U_23
_atom_site_aniso_U_13
_atom_site_aniso_U_12
B1A 0.029(6) 0.027(7) 0.055(8) -0.006(6) -0.002(6) 0.001(6)
C1A 0.030(6) 0.044(8) 0.039(6) -0.014(6) 0.001(5) 0.000(6)
C2A 0.037(6) 0.037(7) 0.044(7) -0.002(6) -0.008(6) 0.005(6)
C3A 0.038(7) 0.049(8) 0.046(7) -0.002(6) -0.007(6) 0.004(6)
C4A 0.044(7) 0.028(6) 0.033(6) 0.003(5) -0.001(5) 0.012(5)
C5A 0.040(7) 0.058(9) 0.049(8) -0.002(7) -0.010(6) -0.003(7)
C6A 0.043(7) 0.057(9) 0.045(7) 0.004(7) -0.001(6) 0.001(7)
C7A 0.063(9) 0.049(9) 0.059(9) 0.001(7) -0.018(7) 0.010(7)
C8A 0.073(10) 0.046(9) 0.064(9) -0.003(7) -0.015(8) 0.010(8)
C9A 0.029(6) 0.034(7) 0.038(6) 0.003(5) -0.011(5) 0.010(5)
C10A 0.034(6) 0.038(7) 0.040(7) 0.006(6) -0.002(5) 0.001(6)
C11A 0.041(6) 0.025(6) 0.032(6) -0.008(5) -0.002(5) 0.005(5)
C12A 0.042(7) 0.032(7) 0.035(6) 0.004(5) -0.014(5) 0.010(5)
C13A 0.041(6) 0.029(6) 0.023(5) -0.001(5) -0.006(5) 0.004(5)
C14A 0.032(6) 0.023(6) 0.034(6) 0.003(5) 0.000(5) 0.006(5)
C15A 0.033(6) 0.041(8) 0.053(8) -0.011(6) -0.007(6) 0.000(6)
C16A 0.038(6) 0.045(8) 0.042(7) -0.006(6) -0.019(6) 0.019(6)
C17A 0.038(6) 0.030(7) 0.031(6) 0.002(5) 0.001(5) 0.003(5)
C18A 0.029(6) 0.041(7) 0.040(7) -0.004(6) 0.008(5) 0.010(5)
C19A 0.048(7) 0.042(8) 0.040(7) -0.005(6) 0.006(6) 0.018(6)
C20A 0.041(7) 0.052(8) 0.043(7) 0.001(6) 0.006(6) 0.005(6)
C21A 0.032(6) 0.046(8) 0.043(7) -0.004(6) -0.002(5) 0.013(6)
C22A 0.034(6) 0.036(7) 0.040(7) -0.003(5) 0.004(5) 0.012(5)
C23A 0.044(7) 0.048(8) 0.050(7) -0.001(7) 0.003(6) 0.015(6)
C24A 0.056(9) 0.060(10) 0.059(9) -0.007(8) 0.003(8) 0.004(8)
C25A 0.034(6) 0.035(7) 0.032(6) -0.016(5) -0.004(5) 0.005(5)
C26A 0.039(6) 0.035(7) 0.040(7) 0.000(5) -0.008(5) 0.013(5)
C27A 0.036(7) 0.047(8) 0.050(8) -0.010(6) -0.001(6) -0.002(6)
C28A 0.040(7) 0.031(7) 0.048(7) 0.000(6) 0.001(6) -0.008(6)
C29A 0.034(6) 0.043(8) 0.050(7) -0.017(6) 0.002(6) -0.002(6)
C30A 0.038(6) 0.026(6) 0.035(6) 0.004(5) -0.001(5) 0.011(5)
C31A 0.057(9) 0.054(9) 0.068(10) -0.003(8) 0.002(8) 0.009(8)
C32A 0.050(8) 0.051(9) 0.061(9) 0.013(7) 0.002(7) 0.000(7)
F1A 0.050(13) 0.054(11) 0.075(14) -0.014(10) -0.018(10) 0.013(10)
F2A 0.053(9) 0.068(13) 0.095(13) -0.022(11) 0.003(9) -0.013(10)
F3A 0.053(13) 0.065(10) 0.062(11) 0.014(9) -0.019(10) -0.011(11)
F1A' 0.059(15) 0.056(12) 0.081(15) 0.000(11) -0.035(12) 0.015(11)
F2A' 0.038(10) 0.074(14) 0.086(13) -0.018(12) 0.006(9) -0.022(11)
F3A' 0.052(16) 0.085(14) 0.046(12) -0.004(11) -0.021(11) -0.020(14)
F4A 0.078(17) 0.080(17) 0.086(17) 0.005(16) -0.005(15) 0.001(15)
F5A 0.088(17) 0.058(16) 0.088(18) 0.010(16) -0.016(16) 0.003(15)
F6A 0.077(17) 0.057(16) 0.084(17) 0.008(15) -0.020(16) 0.002(16)
F4A' 0.069(8) 0.061(8) 0.097(10) 0.022(8) -0.003(7) -0.005(6)
F5A' 0.074(8) 0.060(8) 0.073(9) 0.024(7) -0.035(7) 0.003(6)
F6A' 0.112(12) 0.044(7) 0.083(9) -0.009(6) -0.019(8) 0.016(8)
F7A 0.038(6) 0.053(9) 0.061(10) -0.030(7) 0.022(7) 0.000(6)
F8A 0.085(12) 0.052(9) 0.089(11) -0.022(9) -0.001(9) 0.031(9)
F9A 0.055(8) 0.041(10) 0.082(10) -0.048(8) -0.014(8) 0.009(7)
F7A' 0.043(12) 0.062(15) 0.085(16) -0.034(13) 0.002(13) 0.005(11)
F8A' 0.075(15) 0.036(12) 0.086(15) -0.029(11) -0.006(13) 0.012(11)
F9A' 0.065(14) 0.055(16) 0.066(14) -0.032(12) -0.002(12) 0.009(13)
F10A 0.040(14) 0.069(17) 0.075(15) 0.002(15) -0.008(13) 0.011(14)
F11A 0.046(15) 0.064(16) 0.062(15) -0.003(14) -0.016(13) 0.001(13)
F12A 0.052(15) 0.053(15) 0.053(16) -0.011(13) -0.011(13) 0.006(13)
F10R 0.036(6) 0.074(11) 0.069(8) 0.008(7) 0.002(5) 0.007(7)
F11R 0.050(7) 0.061(8) 0.037(6) -0.008(6) -0.014(5) -0.004(6)
F12R 0.051(8) 0.044(6) 0.075(10) -0.022(6) -0.039(7) 0.033(5)
F13A 0.059(15) 0.049(15) 0.064(17) -0.006(14) 0.017(15) 0.017(13)
F14A 0.064(16) 0.071(17) 0.079(16) 0.000(14) 0.003(14) -0.006(14)
F15A 0.064(13) 0.077(13) 0.078(13) 0.007(11) 0.007(11) -0.001(11)
F13R 0.055(7) 0.052(8) 0.075(11) -0.003(7) 0.035(8) -0.006(6)
F14R 0.040(7) 0.098(12) 0.101(11) 0.030(10) -0.010(7) -0.007(8)
F15R 0.066(9) 0.076(10) 0.062(8) -0.007(7) 0.012(7) 0.011(8)
F16A 0.084(17) 0.068(17) 0.069(17) -0.012(15) -0.003(15) 0.011(16)
F17A 0.082(17) 0.053(17) 0.084(18) -0.005(16) -0.001(16) 0.017(16)
F18A 0.102(18) 0.068(17) 0.078(17) 0.000(16) -0.006(16) 0.000(16)
F16R 0.067(7) 0.055(8) 0.074(8) -0.011(6) 0.015(6) 0.015(6)
F17R 0.106(10) 0.040(7) 0.085(9) 0.001(6) -0.009(8) 0.017(7)
F18R 0.101(10) 0.083(9) 0.067(8) -0.018(7) -0.023(7) -0.001(8)
F19A 0.066(17) 0.070(17) 0.084(17) 0.024(16) -0.019(15) 0.002(16)
F20A 0.077(17) 0.065(18) 0.081(18) 0.012(16) -0.014(16) 0.017(16)
F21A 0.071(17) 0.066(18) 0.082(18) 0.007(16) -0.003(16) 0.021(16)
F19R 0.073(8) 0.064(8) 0.106(10) 0.031(8) -0.036(8) -0.014(7)
F20R 0.090(9) 0.071(9) 0.079(8) -0.006(7) 0.003(7) 0.055(7)
F21R 0.051(6) 0.065(8) 0.080(8) 0.041(7) 0.005(6) 0.016(6)
F22A 0.034(6) 0.065(11) 0.094(10) 0.007(8) 0.002(6) 0.026(7)
F23A 0.057(8) 0.042(7) 0.081(11) 0.002(7) 0.027(9) -0.008(6)
F24A 0.058(8) 0.051(9) 0.090(11) -0.003(8) 0.039(8) 0.006(7)
F22R 0.045(14) 0.053(16) 0.084(16) 0.009(14) 0.015(13) 0.010(14)
F23R 0.050(14) 0.055(15) 0.086(18) 0.002(15) 0.011(16) 0.009(13)
F24R 0.060(15) 0.065(16) 0.079(17) -0.003(14) 0.015(14) 0.004(14)
B1B 0.014(5) 0.012(5) 0.019(5) -0.005(4) -0.003(4) 0.004(4)
C1B 0.012(4) 0.023(6) 0.024(5) -0.003(4) -0.011(4) 0.006(4)
C2B 0.024(5) 0.019(5) 0.022(5) -0.002(4) -0.004(4) 0.004(4)
C3B 0.030(5) 0.017(5) 0.025(5) -0.008(4) -0.001(4) -0.003(4)
C4B 0.028(5) 0.023(5) 0.027(4) -0.011(4) 0.000(4) 0.005(4)
C5B 0.016(4) 0.016(5) 0.031(5) 0.000(4) 0.002(4) -0.005(4)
C6B 0.021(5) 0.009(5) 0.027(5) -0.004(4) -0.011(4) -0.001(4)
C7B 0.041(6) 0.024(6) 0.024(5) -0.004(5) 0.002(5) 0.004(5)
C9B 0.030(5) 0.013(5) 0.022(5) 0.001(4) 0.000(4) -0.008(4)
C10B 0.030(6) 0.024(6) 0.029(6) -0.006(5) -0.007(5) 0.008(5)
C11B 0.019(5) 0.025(6) 0.040(6) 0.003(5) -0.013(4) 0.000(4)
C12B 0.041(6) 0.021(6) 0.034(6) -0.009(5) -0.012(5) -0.008(5)
C13B 0.029(6) 0.030(6) 0.034(6) 0.000(5) -0.007(5) -0.004(5)
C14B 0.018(5) 0.015(5) 0.030(5) -0.005(4) -0.004(4) 0.000(4)
C15B 0.035(6) 0.027(6) 0.046(7) -0.006(5) -0.011(5) 0.001(5)
C16B 0.042(7) 0.031(7) 0.047(7) -0.015(6) -0.007(6) 0.012(6)
C17B 0.018(4) 0.011(5) 0.021(4) -0.002(4) -0.009(4) 0.002(4)
C18B 0.017(4) 0.008(4) 0.021(4) -0.003(3) -0.007(3) 0.001(3)
C19B 0.026(5) 0.012(5) 0.023(5) 0.001(4) -0.008(4) 0.003(4)
C20B 0.032(6) 0.033(7) 0.043(7) -0.004(5) -0.021(5) 0.005(5)
C21B 0.022(5) 0.017(5) 0.028(5) -0.010(4) -0.008(4) 0.003(4)
C22B 0.020(5) 0.026(6) 0.025(5) -0.005(4) -0.006(4) 0.000(4)
C23B 0.025(5) 0.019(6) 0.042(6) 0.009(5) -0.019(5) -0.001(4)
C24B 0.039(6) 0.033(7) 0.041(7) -0.010(5) -0.021(6) -0.006(5)
C25B 0.014(4) 0.016(5) 0.028(5) 0.004(4) -0.001(4) 0.000(4)
C26B 0.013(5) 0.034(7) 0.032(6) -0.003(5) -0.002(4) 0.000(4)
C27B 0.021(5) 0.023(6) 0.030(5) 0.004(4) 0.004(4) 0.001(4)
C28B 0.028(5) 0.026(6) 0.028(5) -0.001(5) 0.003(4) -0.001(5)
C29B 0.032(6) 0.016(5) 0.026(5) 0.006(4) -0.004(4) 0.000(4)
C30B 0.019(5) 0.019(5) 0.028(5) -0.002(4) -0.004(4) -0.001(4)
C31B 0.019(5) 0.037(7) 0.049(7) 0.004(6) 0.005(5) 0.009(5)
C32B 0.038(6) 0.025(6) 0.043(7) 0.018(5) -0.005(5) -0.001(5)
F1B 0.039(8) 0.027(8) 0.047(10) -0.018(8) -0.001(7) 0.007(6)
F2B 0.057(9) 0.035(8) 0.050(9) -0.011(7) 0.003(8) 0.000(7)
F3B 0.037(6) 0.023(6) 0.038(6) -0.006(4) -0.005(4) -0.001(5)
F1B' 0.037(8) 0.016(7) 0.044(9) -0.012(7) -0.015(7) -0.002(6)
F2B' 0.031(7) 0.022(8) 0.047(9) -0.020(7) 0.002(7) 0.004(6)
F3B' 0.036(6) 0.026(6) 0.036(6) -0.004(4) 0.001(5) 0.003(5)
C8B 0.033(5) 0.017(5) 0.045(5) -0.006(5) 0.006(4) -0.006(4)
F4B 0.032(11) 0.024(9) 0.036(8) -0.005(8) 0.015(7) -0.006(8)
F5B 0.024(8) 0.047(11) 0.060(9) -0.006(8) 0.003(7) -0.004(7)
F6B 0.032(10) 0.012(7) 0.048(10) -0.012(6) 0.014(8) -0.004(7)
F4Y 0.036(11) 0.026(8) 0.052(9) -0.002(9) 0.019(8) 0.008(8)
F5Y 0.021(8) 0.038(10) 0.065(9) -0.002(8) -0.002(7) -0.008(7)
F6Y 0.037(11) 0.015(7) 0.041(10) 0.004(6) 0.011(8) -0.004(6)
F7B 0.038(8) 0.027(7) 0.057(9) 0.000(7) -0.009(7) 0.009(6)
F8B 0.031(7) 0.051(10) 0.058(8) 0.006(7) -0.019(6) 0.014(7)
F9B 0.037(8) 0.045(10) 0.038(8) 0.000(7) -0.016(7) -0.003(8)
F7B' 0.034(6) 0.035(6) 0.039(6) -0.002(4) -0.009(5) 0.011(4)
F8B' 0.027(7) 0.053(10) 0.058(8) 0.003(7) -0.016(6) 0.007(7)
F9B' 0.030(8) 0.032(9) 0.050(9) 0.004(7) -0.019(7) 0.002(7)
F10B 0.051(11) 0.040(10) 0.049(9) -0.006(8) -0.013(8) 0.025(9)
F11B 0.070(11) 0.057(12) 0.067(11) -0.014(10) -0.004(9) 0.014(10)
F12B 0.045(10) 0.060(11) 0.055(12) -0.007(10) -0.004(10) 0.006(9)
F10U 0.067(10) 0.033(8) 0.070(9) -0.005(7) 0.007(8) 0.022(7)
F11U 0.049(7) 0.054(10) 0.055(8) -0.029(7) -0.012(6) 0.002(7)
F12U 0.038(7) 0.055(8) 0.038(8) -0.013(7) -0.002(6) 0.012(6)
F13B 0.040(6) 0.026(6) 0.042(6) -0.006(5) -0.004(5) 0.002(5)
F14B 0.038(6) 0.033(6) 0.037(6) 0.003(5) -0.005(5) 0.002(5)
F15B 0.035(5) 0.032(6) 0.040(6) 0.000(5) -0.009(5) -0.002(5)
F13U 0.034(5) 0.029(5) 0.044(5) 0.002(4) -0.011(4) 0.006(4)
F14U 0.038(5) 0.031(5) 0.036(5) 0.003(4) -0.005(4) -0.001(4)
F15U 0.036(5) 0.023(5) 0.036(4) -0.007(4) -0.010(4) -0.004(4)
F16B 0.034(7) 0.031(6) 0.030(6) -0.005(5) -0.016(5) -0.005(5)
F17B 0.039(6) 0.051(8) 0.064(8) -0.024(7) -0.009(6) -0.022(6)
F18B 0.043(8) 0.029(7) 0.049(9) -0.002(6) -0.014(7) -0.014(6)
F16U 0.045(10) 0.039(9) 0.048(10) -0.004(8) -0.030(8) -0.013(8)
F17U 0.033(7) 0.037(7) 0.040(7) -0.008(5) -0.007(5) -0.012(5)
F18U 0.034(10) 0.021(9) 0.028(10) -0.006(7) -0.006(8) -0.010(8)
F19B 0.060(8) 0.040(8) 0.053(9) -0.001(7) 0.026(8) 0.012(6)
F20B 0.019(6) 0.079(12) 0.066(8) 0.022(8) -0.002(5) 0.008(7)
F21B 0.019(6) 0.036(8) 0.072(10) 0.007(7) 0.010(6) 0.002(5)
F19U 0.046(12) 0.053(13) 0.069(15) 0.001(12) 0.022(13) 0.014(11)
F20U 0.034(11) 0.072(15) 0.067(12) -0.004(13) 0.004(10) 0.009(12)
F21U 0.039(12) 0.051(13) 0.055(13) 0.009(11) 0.015(11) -0.007(11)
F22B 0.062(13) 0.030(12) 0.078(15) 0.022(12) -0.006(12) 0.003(10)
F23B 0.072(15) 0.062(14) 0.089(14) 0.017(12) -0.022(13) 0.038(13)
F24B 0.033(11) 0.042(11) 0.065(14) 0.020(11) -0.003(11) 0.002(9)
F22U 0.053(9) 0.042(10) 0.064(10) 0.026(9) -0.001(8) 0.013(7)
F23U 0.074(13) 0.041(10) 0.094(11) -0.003(8) -0.022(10) 0.041(9)
F24U 0.026(8) 0.070(10) 0.087(13) 0.033(10) -0.016(8) 0.020(7)
B1C 0.015(5) 0.012(5) 0.019(5) -0.001(4) -0.005(4) 0.002(4)
C1C 0.016(4) 0.011(5) 0.024(5) -0.002(4) -0.001(4) 0.001(4)
C2C 0.027(5) 0.014(5) 0.019(4) 0.000(4) -0.012(4) 0.005(4)
C3C 0.017(4) 0.022(6) 0.032(5) 0.004(4) -0.009(4) 0.007(4)
C4C 0.027(5) 0.016(5) 0.023(5) 0.002(4) -0.008(4) 0.008(4)
C5C 0.013(4) 0.026(6) 0.034(5) -0.002(4) -0.012(4) -0.002(4)
C6C 0.025(5) 0.013(5) 0.029(5) 0.004(4) -0.007(4) 0.003(4)
C8C 0.032(6) 0.028(7) 0.044(7) -0.001(5) -0.017(5) -0.004(5)
C9C 0.012(4) 0.008(4) 0.017(4) -0.007(3) -0.003(3) 0.004(3)
C10C 0.015(4) 0.010(5) 0.022(5) -0.001(4) -0.005(4) 0.004(4)
C11C 0.015(4) 0.013(5) 0.024(5) -0.003(4) -0.002(4) 0.001(4)
C12C 0.022(5) 0.020(5) 0.025(5) 0.000(4) -0.003(4) -0.003(4)
C13C 0.019(4) 0.015(5) 0.028(5) 0.007(4) -0.012(4) -0.002(4)
C14C 0.018(5) 0.016(5) 0.030(5) 0.000(4) -0.007(4) -0.007(4)
C15C 0.019(5) 0.016(5) 0.026(5) 0.004(4) -0.002(4) -0.001(4)
C16C 0.029(5) 0.017(5) 0.029(4) 0.009(4) -0.011(4) 0.005(4)
C17C 0.014(4) 0.007(4) 0.021(4) -0.007(4) -0.004(3) 0.001(3)
C18C 0.024(5) 0.012(5) 0.027(5) -0.007(4) -0.011(4) 0.004(4)
C19C 0.023(5) 0.017(5) 0.027(5) -0.006(4) -0.012(4) -0.002(4)
C20C 0.022(5) 0.030(6) 0.021(5) -0.010(4) 0.000(4) -0.001(4)
C21C 0.028(5) 0.019(6) 0.032(6) -0.007(4) -0.004(4) -0.003(4)
C22C 0.025(5) 0.025(6) 0.025(5) -0.002(4) -0.005(4) 0.001(4)
C24C 0.024(5) 0.030(6) 0.042(6) -0.005(5) 0.006(5) -0.005(5)
C25C 0.018(4) 0.006(4) 0.019(4) -0.002(3) -0.006(3) 0.001(3)
C26C 0.016(4) 0.010(4) 0.027(4) -0.003(4) -0.008(3) -0.001(3)
C27C 0.018(4) 0.017(5) 0.030(5) -0.007(4) -0.010(4) -0.007(3)
C28C 0.021(4) 0.027(5) 0.024(4) -0.007(4) -0.010(4) -0.006(4)
C29C 0.019(4) 0.019(5) 0.024(4) -0.010(4) -0.004(4) 0.002(4)
C30C 0.015(4) 0.013(4) 0.024(4) -0.006(3) -0.005(3) -0.004(3)
C31C 0.021(5) 0.025(6) 0.032(5) -0.015(4) -0.014(4) 0.003(4)
C32C 0.023(5) 0.022(6) 0.036(6) -0.010(5) -0.002(5) -0.002(5)
C7C 0.031(5) 0.013(5) 0.041(6) 0.005(4) -0.017(5) -0.002(4)
F1C 0.045(7) 0.029(7) 0.057(8) 0.024(7) 0.001(6) 0.001(5)
F2C 0.076(10) 0.028(7) 0.066(8) -0.011(6) -0.022(7) -0.008(7)
F3C 0.035(6) 0.036(6) 0.058(7) 0.015(6) -0.014(5) 0.016(5)
F1C' 0.049(9) 0.024(9) 0.066(11) 0.015(9) -0.013(9) -0.007(7)
F2C' 0.074(11) 0.040(9) 0.063(10) -0.006(8) 0.010(9) 0.012(9)
F3C' 0.035(6) 0.036(6) 0.058(7) 0.015(6) -0.014(5) 0.016(5)
F4C 0.050(9) 0.029(8) 0.041(10) -0.020(7) -0.013(7) -0.016(7)
F5C 0.025(8) 0.042(8) 0.060(10) 0.001(8) -0.021(7) 0.007(7)
F6C 0.038(9) 0.043(10) 0.063(9) 0.004(8) -0.010(7) -0.021(8)
F4C' 0.055(9) 0.032(8) 0.051(10) -0.003(7) -0.029(8) -0.004(7)
F5C' 0.038(10) 0.046(9) 0.050(9) -0.005(7) -0.031(8) 0.002(7)
F6C' 0.028(8) 0.049(10) 0.060(8) -0.008(8) -0.003(7) -0.011(8)
F7C 0.041(9) 0.050(11) 0.053(11) -0.006(9) -0.001(9) 0.006(8)
F8C 0.016(8) 0.038(11) 0.047(9) 0.006(8) -0.008(7) 0.015(9)
F9C 0.024(8) 0.031(9) 0.040(10) 0.001(8) 0.002(8) -0.007(7)
F7C' 0.027(5) 0.033(7) 0.050(9) -0.014(6) 0.011(6) 0.007(5)
F8C' 0.015(5) 0.049(9) 0.043(6) -0.005(6) 0.000(4) 0.000(6)
F9C' 0.027(6) 0.041(7) 0.037(7) 0.011(6) 0.005(6) 0.000(5)
F10C 0.030(8) 0.023(7) 0.054(7) -0.004(6) -0.001(6) 0.008(6)
F11C 0.035(5) 0.022(6) 0.041(5) 0.011(4) -0.006(4) 0.000(4)
F12C 0.022(6) 0.028(7) 0.035(8) 0.005(6) -0.014(6) 0.005(5)
F10X 0.044(12) 0.029(10) 0.056(11) 0.005(8) -0.003(9) 0.013(9)
F11X 0.037(10) 0.031(11) 0.044(10) 0.016(8) -0.017(8) 0.004(8)
F12X 0.021(8) 0.028(10) 0.023(10) 0.004(8) -0.010(7) 0.013(7)
C23C 0.035(4) 0.032(5) 0.036(5) -0.005(4) -0.003(4) 0.003(4)
F13C 0.035(6) 0.031(8) 0.062(9) -0.013(7) 0.006(6) -0.017(6)
F14C 0.057(7) 0.019(6) 0.047(7) -0.001(5) -0.010(6) 0.006(6)
F15C 0.041(7) 0.031(7) 0.032(6) -0.003(6) -0.003(6) 0.015(6)
F13X 0.055(7) 0.039(8) 0.052(8) -0.012(7) -0.010(6) -0.018(6)
F14X 0.073(9) 0.036(7) 0.057(7) -0.003(6) -0.003(7) 0.001(7)
F15X 0.057(8) 0.040(9) 0.061(9) -0.021(8) 0.007(7) 0.001(7)
F16C 0.050(7) 0.049(7) 0.051(7) -0.006(5) 0.000(5) -0.004(5)
F17C 0.037(9) 0.039(10) 0.060(9) -0.015(7) -0.001(7) -0.027(8)
F18C 0.058(10) 0.052(10) 0.054(10) 0.005(9) 0.005(8) -0.010(8)
F16X 0.046(8) 0.042(8) 0.047(8) -0.005(6) 0.017(7) -0.002(7)
F17X 0.039(8) 0.068(10) 0.080(9) -0.001(8) 0.004(7) -0.019(7)
F18X 0.030(6) 0.022(6) 0.046(8) 0.000(6) 0.012(6) -0.011(5)
F19C 0.028(10) 0.039(10) 0.033(10) 0.004(9) -0.017(8) 0.005(8)
F20C 0.033(11) 0.044(14) 0.041(11) -0.008(11) -0.023(9) 0.015(11)
F21C 0.024(7) 0.027(8) 0.032(8) -0.004(5) -0.008(5) -0.004(5)
F19X 0.029(6) 0.029(6) 0.055(8) -0.004(5) -0.021(6) 0.012(4)
F20X 0.023(5) 0.047(9) 0.057(6) -0.009(6) -0.014(4) 0.013(6)
F21X 0.032(6) 0.022(6) 0.044(6) -0.019(5) -0.024(5) 0.008(5)
F22C 0.051(7) 0.045(7) 0.051(7) -0.001(5) 0.000(5) 0.007(5)
F23C 0.035(7) 0.034(7) 0.038(7) -0.008(5) -0.001(5) -0.001(5)
F24C 0.022(6) 0.020(6) 0.018(6) -0.006(4) -0.002(4) 0.006(4)
F22X 0.041(6) 0.033(5) 0.047(6) -0.002(4) -0.004(4) 0.000(4)
F23X 0.025(5) 0.015(5) 0.022(4) -0.009(4) 0.001(4) 0.000(4)
F24X 0.029(5) 0.034(6) 0.039(6) -0.010(4) -0.007(4) 0.005(4)
B1D 0.049(8) 0.041(8) 0.040(8) -0.008(6) -0.007(6) -0.005(7)
C1D 0.042(7) 0.031(7) 0.044(7) 0.003(6) -0.003(6) 0.003(6)
C2D 0.038(6) 0.044(8) 0.043(7) -0.013(6) -0.002(6) -0.001(6)
C3D 0.039(7) 0.050(8) 0.047(7) -0.003(6) 0.002(6) 0.003(6)
C4D 0.041(7) 0.068(10) 0.057(8) 0.003(7) -0.010(6) -0.005(7)
C5D 0.054(8) 0.036(7) 0.040(7) -0.002(6) -0.002(6) 0.004(6)
C6D 0.046(7) 0.039(7) 0.049(8) 0.002(6) 0.004(6) -0.002(6)
C7D 0.052(8) 0.048(8) 0.062(8) -0.004(7) -0.021(7) -0.003(7)
C8D 0.055(8) 0.063(10) 0.076(10) 0.014(8) -0.020(8) -0.005(7)
C9D 0.047(7) 0.045(8) 0.045(7) 0.002(6) 0.002(6) -0.008(6)
C10D 0.048(7) 0.046(8) 0.043(7) 0.005(6) -0.004(6) 0.004(6)
C11D 0.050(7) 0.039(8) 0.054(8) -0.005(6) 0.009(6) 0.003(6)
C12D 0.058(8) 0.042(8) 0.053(8) -0.016(6) 0.005(7) 0.011(7)
C13D 0.049(7) 0.040(7) 0.043(7) 0.001(6) -0.001(6) 0.004(6)
C14D 0.051(7) 0.044(8) 0.040(7) -0.006(6) 0.008(6) 0.005(6)
C15D 0.062(9) 0.055(9) 0.060(9) -0.017(8) -0.002(8) 0.011(8)
C17D 0.044(7) 0.044(8) 0.045(7) 0.006(6) -0.017(6) 0.001(6)
C18D 0.039(6) 0.031(7) 0.042(7) -0.008(5) -0.006(5) 0.010(5)
C19D 0.032(6) 0.048(8) 0.041(7) 0.002(6) -0.006(5) 0.001(6)
C20D 0.032(6) 0.037(7) 0.055(8) -0.006(6) -0.017(6) 0.011(5)
C21D 0.041(7) 0.052(8) 0.041(7) -0.010(6) -0.003(6) 0.009(6)
C22D 0.029(6) 0.049(8) 0.036(6) -0.004(6) 0.004(5) 0.007(6)
C24D 0.058(8) 0.048(8) 0.046(7) -0.020(6) 0.005(6) -0.005(7)
C25D 0.058(8) 0.043(8) 0.041(7) -0.005(6) -0.005(6) -0.003(6)
C26D 0.052(8) 0.041(8) 0.035(7) -0.006(6) -0.003(6) 0.017(6)
C27D 0.051(8) 0.041(8) 0.058(8) -0.004(7) -0.003(7) 0.003(7)
C28D 0.058(8) 0.043(8) 0.045(7) 0.007(6) -0.005(6) -0.001(7)
C29D 0.053(8) 0.050(9) 0.050(8) -0.005(7) -0.001(6) 0.004(7)
C30D 0.051(8) 0.044(8) 0.046(8) -0.003(6) -0.002(6) 0.002(7)
C31D 0.061(9) 0.057(10) 0.078(10) 0.001(8) -0.009(8) -0.003(8)
C32D 0.049(8) 0.072(10) 0.058(9) 0.005(8) 0.000(7) -0.003(8)
F1D 0.087(9) 0.092(10) 0.148(13) -0.032(10) -0.051(9) 0.002(8)
F2D 0.090(10) 0.179(16) 0.137(13) 0.008(12) -0.023(9) -0.076(11)
F3D 0.101(10) 0.075(9) 0.145(12) 0.018(8) -0.082(9) -0.027(7)
F4D 0.049(5) 0.057(7) 0.133(10) 0.038(7) -0.025(6) -0.007(5)
F5D 0.150(12) 0.035(6) 0.100(10) 0.009(6) -0.044(9) 0.000(7)
F6D 0.078(8) 0.091(10) 0.116(11) 0.035(8) 0.006(8) -0.023(7)
F7D 0.072(18) 0.087(18) 0.087(18) -0.033(16) -0.006(16) 0.015(16)
F8D 0.075(18) 0.065(18) 0.099(18) -0.019(16) -0.001(16) 0.025(16)
F9D 0.085(13) 0.079(13) 0.093(13) -0.020(11) -0.003(11) 0.009(11)
F7D' 0.057(7) 0.082(9) 0.100(10) -0.044(8) -0.001(6) 0.015(6)
F8D' 0.092(9) 0.027(6) 0.110(10) -0.018(6) 0.022(7) 0.030(5)
F9D' 0.095(9) 0.094(10) 0.087(8) -0.064(7) -0.008(7) 0.026(7)
C16D 0.062(7) 0.067(7) 0.071(7) -0.009(6) -0.003(6) 0.021(6)
F10D 0.070(8) 0.072(9) 0.089(9) -0.014(7) -0.030(7) 0.011(8)
F11D 0.044(6) 0.080(10) 0.087(8) -0.011(7) -0.004(6) 0.023(7)
F12D 0.066(8) 0.065(7) 0.083(9) -0.011(7) -0.011(7) 0.027(7)
F10W 0.066(13) 0.070(14) 0.078(10) -0.010(11) -0.012(11) 0.014(13)
F11W 0.051(12) 0.069(13) 0.079(12) -0.006(12) -0.010(11) 0.017(12)
F12W 0.065(13) 0.066(11) 0.078(14) -0.004(10) -0.015(12) 0.027(11)
C23D 0.056(7) 0.057(7) 0.064(7) -0.009(6) -0.001(6) -0.003(6)
F13D 0.061(13) 0.063(10) 0.081(13) -0.016(11) -0.001(12) -0.013(10)
F14D 0.057(11) 0.068(13) 0.084(13) 0.005(12) -0.003(11) -0.007(10)
F15D 0.061(13) 0.065(13) 0.063(10) -0.005(10) 0.005(10) 0.000(12)
F13W 0.068(8) 0.050(7) 0.065(8) -0.008(6) 0.002(6) 0.001(6)
F14W 0.045(7) 0.082(10) 0.097(9) 0.004(8) -0.012(7) -0.020(7)
F15W 0.063(9) 0.066(9) 0.083(8) -0.006(7) 0.029(7) 0.012(7)
F16D 0.079(14) 0.077(14) 0.081(13) -0.019(11) -0.003(11) -0.006(11)
F17D 0.062(14) 0.056(13) 0.063(13) -0.013(10) 0.000(11) -0.003(11)
F18D 0.055(12) 0.037(12) 0.048(12) -0.003(10) 0.009(10) 0.004(10)
F16W 0.047(6) 0.050(7) 0.055(6) -0.032(5) 0.008(5) -0.005(5)
F17W 0.086(9) 0.048(7) 0.067(8) -0.014(6) 0.009(7) 0.008(7)
F18W 0.047(6) 0.056(8) 0.082(9) -0.034(7) 0.007(6) -0.016(6)
F19D 0.054(9) 0.059(10) 0.052(12) 0.009(9) 0.001(9) 0.009(8)
F20D 0.064(10) 0.058(10) 0.074(11) 0.003(9) -0.002(9) 0.017(8)
F21D 0.049(8) 0.042(10) 0.059(9) 0.008(8) -0.003(7) 0.007(7)
F19M 0.060(11) 0.067(11) 0.061(13) 0.004(10) 0.003(9) 0.013(9)
F20M 0.068(11) 0.058(10) 0.061(10) 0.003(8) -0.017(9) 0.016(8)
F21M 0.043(8) 0.038(11) 0.055(10) 0.006(8) -0.007(8) -0.005(8)
F22D 0.053(10) 0.054(10) 0.052(10) -0.004(5) -0.005(5) 0.000(5)
F23D 0.079(11) 0.080(11) 0.081(11) -0.004(5) -0.010(5) -0.001(5)
F24D 0.061(11) 0.063(11) 0.063(11) -0.004(5) -0.006(5) 0.002(5)
F22M 0.070(6) 0.072(6) 0.074(6) 0.001(5) 0.004(4) 0.001(4)
F23M 0.065(6) 0.078(6) 0.074(6) 0.000(5) -0.012(4) 0.003(4)
F24M 0.061(5) 0.064(5) 0.063(6) -0.009(4) 0.001(4) 0.005(4)
Cs1E 0.0389(5) 0.0530(6) 0.0426(5) -0.0024(4) -0.0031(4) 0.0079(4)
O2E 0.075(7) 0.044(6) 0.057(7) -0.001(5) 0.014(6) -0.006(6)
O3E 0.074(7) 0.056(7) 0.055(6) -0.011(5) -0.028(6) 0.003(6)
O7E 0.057(7) 0.079(9) 0.067(7) -0.015(6) -0.024(6) 0.001(6)
O1E 0.066(8) 0.062(7) 0.065(8) 0.005(6) -0.002(6) 0.008(6)
C1E 0.065(8) 0.062(8) 0.064(8) 0.003(6) -0.004(6) 0.007(6)
C2E 0.068(8) 0.063(8) 0.064(8) 0.002(6) -0.004(6) 0.005(6)
C3E 0.067(8) 0.063(8) 0.067(8) 0.002(6) -0.004(6) 0.005(6)
C4E 0.065(8) 0.062(8) 0.067(8) 0.005(6) -0.004(6) 0.006(6)
O1E' 0.078(8) 0.070(7) 0.087(8) -0.008(6) 0.000(6) 0.015(6)
C1E' 0.076(8) 0.069(8) 0.084(8) -0.009(6) -0.003(6) 0.013(6)
C2E' 0.074(8) 0.066(8) 0.083(8) -0.006(6) -0.004(6) 0.014(6)
C3E' 0.074(8) 0.068(7) 0.083(8) -0.005(6) -0.003(6) 0.016(6)
C4E' 0.075(8) 0.069(8) 0.085(8) -0.007(6) -0.002(6) 0.016(6)
C5E 0.054(8) 0.059(9) 0.043(7) -0.002(7) -0.009(6) -0.007(7)
C6E 0.048(8) 0.047(8) 0.059(8) -0.001(7) -0.008(7) -0.006(7)
C7E 0.052(7) 0.037(7) 0.038(6) -0.006(6) 0.004(6) 0.021(6)
C8E 0.060(9) 0.073(10) 0.066(9) -0.012(8) 0.015(7) -0.022(8)
C9E 0.067(6) 0.040(6) 0.056(6) 0.003(5) -0.014(5) -0.005(5)
C10E 0.066(6) 0.044(5) 0.055(5) 0.002(5) -0.015(5) -0.005(5)
C11E 0.067(6) 0.047(5) 0.050(5) 0.001(4) -0.016(5) -0.004(5)
C12E 0.063(6) 0.043(6) 0.053(6) 0.003(5) -0.010(5) -0.004(5)
O4E 0.055(6) 0.061(6) 0.064(7) -0.004(6) -0.003(6) -0.004(6)
C13E 0.059(7) 0.058(7) 0.064(7) -0.004(6) -0.001(6) -0.001(6)
C14E 0.059(6) 0.056(7) 0.064(7) -0.007(6) -0.002(6) -0.002(6)
C15E 0.060(6) 0.059(7) 0.061(7) -0.004(6) -0.003(6) 0.000(6)
C16E 0.056(6) 0.058(7) 0.060(7) -0.003(6) -0.007(6) -0.002(6)
O4E' 0.052(6) 0.061(6) 0.059(7) -0.003(6) -0.008(5) -0.003(6)
C13I 0.058(6) 0.057(7) 0.062(7) -0.006(6) -0.004(6) -0.001(6)
C14I 0.061(6) 0.059(7) 0.066(7) -0.004(6) 0.001(6) 0.001(6)
C15I 0.058(7) 0.058(7) 0.061(7) -0.005(6) -0.001(6) 0.000(6)
C16I 0.057(6) 0.060(7) 0.061(7) -0.004(6) -0.005(6) 0.000(6)
O5E 0.060(6) 0.068(7) 0.055(6) -0.002(6) -0.004(5) 0.005(6)
C17E 0.065(6) 0.074(7) 0.062(7) -0.003(6) 0.000(6) 0.006(6)
C18E 0.066(7) 0.073(8) 0.064(7) -0.002(6) -0.001(6) 0.007(7)
C19E 0.068(7) 0.071(7) 0.062(7) 0.001(6) -0.002(6) 0.004(6)
C20E 0.066(5) 0.071(6) 0.060(5) -0.002(5) -0.003(4) 0.005(5)
O5E' 0.064(7) 0.071(7) 0.058(6) -0.002(6) -0.003(6) 0.006(6)
C17I 0.061(7) 0.071(7) 0.058(7) -0.003(6) -0.005(6) 0.005(6)
C18I 0.066(7) 0.071(7) 0.062(7) -0.002(6) -0.002(6) 0.004(6)
C19I 0.066(7) 0.068(7) 0.063(7) -0.002(6) -0.002(7) 0.004(6)
C20I 0.066(5) 0.071(6) 0.060(5) -0.002(5) -0.003(4) 0.005(5)
O6E 0.064(5) 0.063(5) 0.066(5) -0.004(4) -0.006(4) 0.002(4)
C21E 0.063(6) 0.057(5) 0.068(6) -0.004(4) -0.007(4) 0.000(4)
C22E 0.059(5) 0.055(5) 0.062(5) -0.003(4) -0.003(4) -0.006(4)
C23E 0.062(6) 0.060(5) 0.062(6) -0.004(4) -0.006(4) -0.001(4)
C24E 0.059(6) 0.060(6) 0.063(6) -0.002(5) -0.006(4) 0.003(5)
O6E' 0.062(6) 0.061(6) 0.063(6) -0.002(5) -0.005(5) 0.000(5)
C21R 0.062(6) 0.060(6) 0.063(6) -0.003(5) -0.006(5) 0.000(5)
C22R 0.061(6) 0.060(6) 0.063(6) -0.003(5) -0.006(5) 0.000(5)
C23R 0.061(6) 0.061(6) 0.062(6) -0.003(5) -0.007(5) 0.000(5)
C24R 0.060(6) 0.061(6) 0.062(6) -0.003(5) -0.006(5) 0.001(5)
C25E 0.041(7) 0.045(8) 0.055(8) -0.004(6) -0.007(6) 0.013(6)
C26E 0.066(9) 0.072(10) 0.068(10) -0.021(8) -0.022(8) 0.018(8)
C27E 0.058(9) 0.074(10) 0.068(9) -0.001(8) -0.024(8) 0.011(8)
C28E 0.055(8) 0.052(9) 0.069(9) 0.000(7) -0.019(7) 0.002(7)
Cs1F 0.0300(4) 0.0339(5) 0.0343(4) -0.0054(3) -0.0063(3) 0.0038(3)
O1F 0.069(7) 0.059(7) 0.055(6) 0.022(5) -0.030(5) -0.021(6)
O2F 0.060(6) 0.033(6) 0.065(7) -0.019(5) 0.024(5) -0.009(5)
O4F 0.064(6) 0.067(7) 0.032(5) 0.003(5) -0.003(4) -0.003(5)
O5F 0.063(6) 0.027(5) 0.064(6) -0.001(4) -0.028(5) 0.017(4)
O6F 0.047(6) 0.073(8) 0.073(8) 0.000(6) 0.002(6) -0.003(6)
O7F 0.030(5) 0.046(6) 0.059(6) -0.029(5) -0.008(4) 0.011(4)
C1F 0.051(8) 0.066(9) 0.055(8) 0.010(7) -0.012(7) -0.006(7)
C2F 0.093(11) 0.063(10) 0.065(9) 0.011(8) -0.006(8) -0.023(9)
C3F 0.069(9) 0.074(10) 0.059(8) -0.004(8) -0.018(7) -0.020(8)
C4F 0.088(11) 0.078(11) 0.063(9) 0.001(8) -0.026(8) -0.006(9)
C5F 0.056(8) 0.028(7) 0.053(8) -0.012(6) 0.000(6) 0.008(6)
C6F 0.041(7) 0.047(8) 0.050(7) -0.006(6) -0.003(6) 0.008(6)
C7F 0.064(9) 0.065(10) 0.048(8) -0.003(7) -0.009(7) -0.001(8)
C8F 0.043(7) 0.061(9) 0.069(9) -0.031(7) 0.002(7) -0.005(7)
O3F 0.053(7) 0.028(6) 0.045(7) -0.004(5) 0.006(5) 0.020(5)
C9F 0.036(7) 0.035(7) 0.040(9) -0.006(7) -0.006(6) 0.010(5)
C10F 0.057(9) 0.044(8) 0.053(9) -0.003(7) -0.024(7) -0.008(7)
C11F 0.049(9) 0.049(8) 0.055(9) 0.004(7) -0.014(7) 0.007(7)
C12F 0.046(8) 0.051(9) 0.061(9) 0.006(7) -0.004(7) 0.006(7)
O3F' 0.053(7) 0.028(6) 0.045(7) -0.004(5) 0.006(5) 0.020(5)
C9F' 0.036(7) 0.035(7) 0.040(9) -0.006(7) -0.006(6) 0.010(5)
C10J 0.057(9) 0.044(8) 0.053(9) -0.003(7) -0.024(7) -0.008(7)
C11J 0.049(9) 0.049(8) 0.055(9) 0.004(7) -0.014(7) 0.007(7)
C12J 0.046(8) 0.051(9) 0.061(9) 0.006(7) -0.004(7) 0.006(7)
C13F 0.051(7) 0.071(9) 0.037(7) 0.014(6) -0.011(6) -0.001(7)
C14F 0.088(10) 0.066(10) 0.047(7) 0.021(7) -0.010(7) -0.007(8)
C15F 0.074(10) 0.085(11) 0.059(9) -0.006(8) 0.007(8) -0.026(9)
C16F 0.080(10) 0.066(9) 0.047(7) -0.010(7) 0.008(7) 0.007(8)
C17F 0.043(7) 0.049(8) 0.059(8) -0.013(6) -0.015(6) 0.020(6)
C18F 0.050(7) 0.030(7) 0.066(8) -0.006(6) -0.011(6) 0.012(6)
C19F 0.048(7) 0.044(7) 0.055(7) -0.005(6) -0.018(6) 0.015(6)
C20F 0.030(5) 0.014(5) 0.047(6) -0.010(4) -0.012(5) 0.007(4)
C21F 0.044(7) 0.070(10) 0.070(9) -0.004(8) -0.008(7) 0.012(7)
C22F 0.066(9) 0.075(10) 0.079(10) 0.005(8) 0.002(8) 0.018(8)
C23F 0.042(7) 0.054(9) 0.089(10) 0.002(8) 0.006(7) 0.014(7)
C24F 0.059(8) 0.034(7) 0.086(10) 0.010(7) -0.003(8) 0.004(6)
C25F 0.043(7) 0.040(8) 0.067(9) -0.025(7) -0.012(6) 0.013(6)
C26F 0.043(7) 0.043(8) 0.075(9) -0.023(7) -0.011(7) 0.006(6)
C27F 0.042(7) 0.041(7) 0.048(7) -0.006(6) -0.015(6) -0.004(6)
C28F 0.052(8) 0.042(8) 0.052(8) -0.010(6) -0.012(6) -0.010(6)
Cs1G 0.0459(5) 0.0239(4) 0.0315(4) -0.0032(3) -0.0056(3) -0.0065(3)
O1G 0.052(6) 0.051(6) 0.044(5) -0.023(5) -0.014(4) 0.017(5)
O2G 0.071(7) 0.031(5) 0.057(6) 0.001(4) -0.022(5) 0.009(5)
O4G 0.056(6) 0.024(5) 0.066(7) -0.024(5) 0.018(5) 0.000(4)
O5G 0.040(5) 0.065(7) 0.056(6) 0.025(5) -0.008(5) -0.003(5)
O7G 0.039(5) 0.053(7) 0.080(8) -0.024(6) -0.008(5) -0.011(5)
C1G 0.059(8) 0.047(8) 0.038(6) -0.010(6) -0.022(6) 0.023(6)
C2G 0.065(9) 0.053(9) 0.046(8) -0.016(7) 0.000(7) 0.010(7)
C3G 0.038(6) 0.044(7) 0.042(6) -0.008(6) -0.008(5) 0.015(6)
C4G 0.044(7) 0.053(8) 0.055(8) -0.008(6) -0.023(6) 0.021(6)
C5G 0.033(6) 0.054(8) 0.071(9) 0.000(7) -0.021(6) 0.007(6)
C6G 0.059(8) 0.048(8) 0.089(10) 0.017(8) -0.026(8) -0.011(7)
C7G 0.092(11) 0.056(9) 0.067(9) 0.006(7) -0.028(8) -0.005(8)
C8G 0.074(9) 0.046(8) 0.071(9) 0.000(7) -0.024(8) -0.009(7)
O3G 0.046(5) 0.044(6) 0.035(5) 0.000(4) -0.008(4) 0.000(5)
C9G 0.049(6) 0.051(6) 0.040(5) 0.006(5) -0.009(5) 0.003(5)
C10G 0.050(6) 0.057(6) 0.039(5) 0.003(5) -0.009(5) 0.008(5)
C11G 0.054(5) 0.060(5) 0.042(4) -0.003(4) -0.012(4) 0.006(4)
C12G 0.052(6) 0.050(5) 0.040(5) -0.005(5) -0.012(5) 0.004(5)
O3G' 0.058(6) 0.064(6) 0.048(5) -0.005(5) -0.005(5) 0.003(6)
C9G' 0.059(6) 0.063(6) 0.050(6) -0.004(5) -0.003(6) 0.004(6)
C10P 0.060(6) 0.062(6) 0.048(6) -0.003(5) -0.005(5) 0.005(5)
C11P 0.054(5) 0.060(5) 0.042(4) -0.003(4) -0.012(4) 0.006(4)
C12P 0.056(6) 0.064(6) 0.047(6) -0.006(5) -0.008(5) 0.003(5)
C13G 0.046(7) 0.052(9) 0.057(8) -0.015(7) 0.001(6) -0.010(7)
C14G 0.054(8) 0.041(8) 0.052(8) -0.021(6) 0.012(6) -0.002(6)
C15G 0.052(8) 0.041(8) 0.068(9) -0.021(7) -0.008(7) 0.002(6)
C16G 0.031(6) 0.038(7) 0.062(8) -0.007(6) -0.002(6) -0.012(6)
C17G 0.040(6) 0.043(7) 0.041(6) 0.006(6) -0.002(5) 0.000(6)
C18G 0.059(8) 0.034(7) 0.050(8) 0.003(6) -0.010(6) 0.009(6)
C19G 0.038(6) 0.035(7) 0.039(6) 0.002(5) -0.006(5) 0.003(5)
C20G 0.051(7) 0.023(6) 0.059(8) 0.011(6) 0.011(6) 0.021(5)
O6G 0.052(4) 0.058(5) 0.062(5) -0.002(4) -0.012(4) -0.003(4)
C21G 0.052(4) 0.057(5) 0.063(5) -0.002(4) -0.013(4) -0.005(4)
C22G 0.054(4) 0.059(5) 0.063(5) -0.002(4) -0.013(4) -0.004(4)
C23G 0.052(5) 0.058(5) 0.064(5) -0.003(4) -0.010(4) 0.000(4)
C24G 0.051(5) 0.057(5) 0.063(5) -0.003(4) -0.009(4) -0.002(4)
O6G' 0.053(4) 0.057(5) 0.063(5) -0.002(4) -0.012(4) -0.003(4)
C21P 0.054(5) 0.057(5) 0.063(5) -0.002(5) -0.012(4) -0.003(5)
C22P 0.054(5) 0.058(5) 0.064(5) -0.002(5) -0.011(4) -0.003(5)
C23P 0.054(5) 0.058(5) 0.063(5) -0.002(4) -0.011(4) -0.003(4)
C24P 0.054(4) 0.058(5) 0.063(5) -0.002(4) -0.011(4) -0.003(4)
C25G 0.032(6) 0.030(6) 0.055(7) -0.015(5) -0.009(5) -0.004(5)
C26G 0.043(7) 0.048(8) 0.052(8) -0.008(6) -0.002(6) -0.002(6)
C27G 0.044(7) 0.047(8) 0.064(8) 0.000(7) 0.000(6) -0.006(6)
C28G 0.044(7) 0.035(7) 0.056(8) -0.016(6) 0.000(6) 0.003(6)
Cs1H 0.0480(5) 0.0565(7) 0.0500(6) -0.0016(5) -0.0024(4) -0.0017(5)
O2H 0.082(8) 0.072(9) 0.078(8) -0.007(7) 0.009(7) -0.006(7)
O3H 0.044(6) 0.076(8) 0.075(8) 0.015(6) 0.006(5) 0.011(6)
O4H 0.062(7) 0.093(9) 0.065(7) -0.015(6) -0.027(6) 0.031(6)
O6H 0.054(7) 0.077(9) 0.084(8) -0.021(7) 0.002(6) -0.005(6)
O1H 0.076(5) 0.069(5) 0.068(5) 0.002(4) -0.013(4) 0.008(4)
C1H 0.077(5) 0.072(5) 0.070(5) 0.004(4) -0.012(4) 0.008(4)
C2H 0.076(5) 0.074(5) 0.070(5) 0.003(4) -0.011(4) 0.010(5)
C3H 0.076(5) 0.074(5) 0.070(5) 0.002(4) -0.012(4) 0.011(4)
C4H 0.077(5) 0.072(5) 0.070(5) 0.000(4) -0.012(4) 0.009(4)
O1H' 0.076(5) 0.071(5) 0.069(5) 0.002(4) -0.012(4) 0.008(4)
C1H' 0.076(6) 0.071(5) 0.069(5) 0.002(4) -0.011(5) 0.008(5)
C2H' 0.076(5) 0.073(5) 0.070(5) 0.003(4) -0.012(4) 0.008(4)
C3H' 0.076(5) 0.073(5) 0.070(5) 0.002(4) -0.012(4) 0.009(5)
C4H' 0.076(5) 0.072(5) 0.070(5) 0.001(4) -0.012(5) 0.008(4)
C5H 0.060(9) 0.050(9) 0.071(10) -0.011(8) 0.008(8) 0.001(7)
C6H 0.080(11) 0.074(11) 0.083(11) -0.009(9) -0.007(9) 0.001(9)
C7H 0.080(11) 0.061(10) 0.082(11) -0.011(9) 0.001(9) -0.008(9)
C8H 0.073(10) 0.082(11) 0.070(10) -0.022(9) 0.017(8) 0.009(9)
C9H 0.066(10) 0.097(13) 0.117(13) 0.003(11) 0.000(10) 0.002(10)
C10H 0.079(10) 0.081(11) 0.065(10) 0.008(9) -0.008(9) -0.004(9)
C11H 0.058(8) 0.056(9) 0.055(8) -0.010(7) 0.000(7) -0.003(7)
C12H 0.051(8) 0.068(10) 0.075(10) -0.014(8) -0.017(8) 0.007(7)
C13H 0.078(10) 0.090(12) 0.075(10) -0.020(9) -0.020(9) 0.010(9)
C14H 0.076(10) 0.094(12) 0.048(8) -0.003(8) -0.024(8) 0.020(9)
C15H 0.080(11) 0.086(12) 0.089(12) -0.009(10) -0.005(9) 0.017(10)
C16H 0.068(10) 0.082(11) 0.069(10) -0.005(9) -0.021(8) 0.011(9)
O5H 0.071(8) 0.065(8) 0.073(8) 0.002(6) -0.001(6) 0.007(6)
C17H 0.070(8) 0.067(8) 0.074(8) 0.004(6) -0.002(6) 0.006(6)
C18H 0.069(8) 0.065(8) 0.071(8) 0.001(6) 0.001(6) 0.007(6)
C19H 0.067(8) 0.065(8) 0.068(8) 0.002(6) 0.002(6) 0.007(6)
C20H 0.070(8) 0.066(8) 0.071(8) 0.002(6) 0.000(6) 0.006(6)
O5H' 0.082(9) 0.081(9) 0.084(9) -0.004(6) -0.009(7) 0.001(7)
C17Q 0.081(9) 0.081(9) 0.084(9) -0.005(6) -0.007(6) 0.001(7)
C18Q 0.083(9) 0.082(9) 0.085(9) -0.003(6) -0.007(7) 0.001(7)
C19Q 0.083(9) 0.082(9) 0.085(9) -0.003(6) -0.009(7) 0.001(7)
C20Q 0.081(9) 0.082(9) 0.085(9) -0.004(6) -0.009(7) 0.000(7)
C21H 0.067(9) 0.058(9) 0.067(9) -0.012(8) -0.015(8) -0.009(8)
C22H 0.073(10) 0.060(10) 0.071(10) -0.015(8) -0.001(8) 0.006(8)
C23H 0.053(8) 0.068(10) 0.080(10) -0.002(8) 0.003(8) 0.009(8)
C24H 0.075(10) 0.062(10) 0.078(10) -0.015(8) 0.007(8) -0.011(8)
O7H 0.074(7) 0.075(8) 0.074(7) -0.007(6) -0.006(6) -0.008(6)
C25H 0.075(8) 0.077(8) 0.075(8) -0.004(6) -0.006(6) -0.006(6)
C26H 0.075(7) 0.077(8) 0.074(8) -0.005(7) -0.005(6) -0.006(6)
C27H 0.073(8) 0.076(8) 0.072(8) -0.007(6) -0.005(6) -0.006(6)
C28H 0.073(8) 0.075(8) 0.072(8) -0.008(6) -0.005(6) -0.007(6)
O7H' 0.060(7) 0.066(7) 0.073(7) -0.007(6) -0.005(6) -0.006(6)
C25Q 0.060(7) 0.064(7) 0.072(7) -0.009(6) -0.006(6) -0.006(6)
C26Q 0.060(7) 0.065(8) 0.071(8) -0.008(6) -0.005(6) -0.004(6)
C27Q 0.058(7) 0.064(8) 0.072(8) -0.008(6) -0.003(6) -0.002(6)
C28Q 0.057(7) 0.066(8) 0.071(8) -0.009(6) -0.003(6) -0.003(6)

loop_
_atom_type_symbol
_atom_type_description
_atom_type_scat_dispersion_real
_atom_type_scat_dispersion_imag
_atom_type_scat_source
C C 0.0033 0.0016 'International Tables Vol C Tables 4.2.6.8 and 6.1.1.4'
H H 0.0000 0.0000 'International Tables Vol C Tables 4.2.6.8 and 6.1.1.4'
B B 0.0013 0.0007 'International Tables Vol C Tables 4.2.6.8 and 6.1.1.4'
O O 0.0106 0.0060 'International Tables Vol C Tables 4.2.6.8 and 6.1.1.4'
F F 0.0171 0.0103 'International Tables Vol C Tables 4.2.6.8 and 6.1.1.4'
Cs Cs -0.3680 2.1192 'International Tables Vol C Tables 4.2.6.8 and 6.1.1.4'

loop_
_geom_angle_atom_site_label_1
_geom_angle_atom_site_label_2
_geom_angle_atom_site_label_3
_geom_angle
_geom_angle_site_symmetry_3
C1A B1A C17A 104.7(13) .
C1A B1A C25A 113.0(11) .
C17A B1A C25A 109.2(13) .
C1A B1A C9A 111.8(13) .
C17A B1A C9A 113.8(12) .
C25A B1A C9A 104.6(13) .
C6A C1A C2A 115.7(14) .
C6A C1A B1A 123.1(13) .
C2A C1A B1A 120.4(14) .
C3A C2A C1A 123.6(15) .
C4A C3A C2A 119.1(15) .
C4A C3A C7A 120.5(14) .
C2A C3A C7A 120.4(15) .
C3A C4A C5A 119.7(14) .
C4A C5A C6A 118.7(16) .
C4A C5A C8A 122.0(15) .
C6A C5A C8A 119.3(15) .
C1A C6A C5A 123.1(16) .
F1A' C7A F2A' 113(2) .
F2A C7A F1A 104.3(19) .
F2A C7A F3A 102.0(19) .
F1A C7A F3A 103.4(18) .
F1A' C7A F3A' 110(3) .
F2A' C7A F3A' 102(2) .
F1A' C7A C3A 118(2) .
F2A' C7A C3A 106.8(19) .
F2A C7A C3A 119.1(17) .
F1A C7A C3A 107.6(18) .
F3A C7A C3A 118.7(18) .
F3A' C7A C3A 105.1(19) .
F4A' C8A F5A' 111.4(18) .
F4A' C8A F6A' 108.0(19) .
F5A' C8A F6A' 105.0(17) .
F6A C8A F4A 101(3) .
F6A C8A F5A 102(3) .
F4A C8A F5A 99(3) .
F4A' C8A C5A 111.6(17) .
F5A' C8A C5A 110.7(16) .
F6A' C8A C5A 109.8(17) .
F6A C8A C5A 116(3) .
F4A C8A C5A 124(3) .
F5A C8A C5A 111(3) .
C10A C9A C14A 118.2(13) .
C10A C9A B1A 121.9(12) .
C14A C9A B1A 119.6(13) .
C9A C10A C11A 124.2(13) .
C12A C11A C15A 121.6(13) .
C12A C11A C10A 117.1(14) .
C15A C11A C10A 121.2(13) .
C11A C12A C13A 121.3(13) .
C12A C13A C14A 118.9(13) .
C12A C13A C16A 123.1(12) .
C14A C13A C16A 117.9(13) .
C13A C14A C9A 120.2(14) .
F7A' C15A F8A' 105(3) .
F9A C15A F8A 102.9(16) .
F9A C15A F7A 103.3(14) .
F8A C15A F7A 99.5(16) .
F7A' C15A C11A 117(2) .
F8A' C15A C11A 117.5(19) .
F9A C15A C11A 116.4(13) .
F8A C15A C11A 118.2(14) .
F7A C15A C11A 114.1(13) .
F7A' C15A F9A' 108(3) .
F8A' C15A F9A' 96(2) .
C11A C15A F9A' 111(2) .
F12R C16A F10R 112.1(15) .
F12R C16A F11R 106.2(13) .
F10R C16A F11R 100.6(14) .
F11A C16A F12A 108(3) .
F11A C16A F10A 101(3) .
F12A C16A F10A 105(3) .
F12R C16A C13A 115.1(13) .
F10R C16A C13A 111.4(12) .
F11A C16A C13A 118(2) .
F11R C16A C13A 110.3(13) .
F12A C16A C13A 109(2) .
F10A C16A C13A 116(2) .
C22A C17A C18A 116.5(13) .
C22A C17A B1A 125.5(12) .
C18A C17A B1A 117.2(13) .
C17A C18A C19A 117.9(15) .
C20A C19A C23A 123.3(15) .
C20A C19A C18A 122.7(16) .
C23A C19A C18A 114.1(15) .
C19A C20A C21A 119.2(16) .
C22A C21A C20A 121.2(16) .
C22A C21A C24A 117.7(15) .
C20A C21A C24A 120.3(15) .
C21A C22A C17A 122.2(15) .
F13R C23A F14R 107(2) .
F15A C23A F13A 105(3) .
F15A C23A F14A 104(3) .
F13A C23A F14A 98(3) .
F13R C23A F15R 109.1(17) .
F14R C23A F15R 102.6(16) .
F13R C23A C19A 116.8(16) .
F14R C23A C19A 113.3(15) .
F15A C23A C19A 112(3) .
F13A C23A C19A 123(3) .
F14A C23A C19A 112(3) .
F15R C23A C19A 106.9(15) .
F18R C24A F16R 110.8(18) .
F18R C24A F17R 106.9(18) .
F16R C24A F17R 99.0(17) .
F17A C24A F18A 102(3) .
F17A C24A F16A 93(3) .
F18A C24A F16A 104(3) .
F18R C24A C21A 115.6(17) .
F16R C24A C21A 114.6(17) .
F17R C24A C21A 108.3(16) .
F17A C24A C21A 114(4) .
F18A C24A C21A 125(4) .
F16A C24A C21A 113(4) .
C30A C25A C26A 114.9(13) .
C30A C25A B1A 120.9(13) .
C26A C25A B1A 123.6(13) .
C27A C26A C25A 121.6(15) .
C26A C27A C28A 123.3(16) .
C26A C27A C31A 118.6(15) .
C28A C27A C31A 118.1(16) .
C29A C28A C27A 115.5(15) .
C30A C29A C28A 122.6(14) .
C30A C29A C32A 119.4(15) .
C28A C29A C32A 118.0(14) .
C29A C30A C25A 122.0(14) .
F21R C31A F19R 106.0(17) .
F21R C31A F20R 101.2(18) .
F19R C31A F20R 103.9(18) .
F21A C31A F20A 100(3) .
F21A C31A F19A 100(3) .
F20A C31A F19A 100(3) .
F21R C31A C27A 117.5(16) .
F19R C31A C27A 114.7(17) .
F20R C31A C27A 111.8(17) .
F21A C31A C27A 124(4) .
F20A C31A C27A 122(4) .
F19A C31A C27A 105(4) .
F23R C32A F22R 105(3) .
F23A C32A F24A 106.3(14) .
F23A C32A F22A 102.2(15) .
F24A C32A F22A 101.5(16) .
F23R C32A F24R 107(3) .
F22R C32A F24R 98(3) .
F23R C32A C29A 118(3) .
F22R C32A C29A 115(2) .
F23A C32A C29A 116.7(15) .
F24A C32A C29A 115.8(13) .
F22A C32A C29A 112.5(13) .
F24R C32A C29A 112(3) .
C23A F15A F9D 159(5) 1_556
C25B B1B C9B 103.9(9) .
C25B B1B C1B 115.5(10) .
C9B B1B C1B 111.0(9) .
C25B B1B C17B 111.7(9) .
C9B B1B C17B 112.8(10) .
C1B B1B C17B 102.2(9) .
C2B C1B C6B 117.0(12) .
C2B C1B B1B 119.8(10) .
C6B C1B B1B 122.9(11) .
C1B C2B C3B 120.2(11) .
C4B C3B C2B 121.9(11) .
C4B C3B C7B 118.4(12) .
C2B C3B C7B 119.5(11) .
C3B C4B C5B 117.6(12) .
C6B C5B C4B 118.2(10) .
C6B C5B C8B 124.4(11) .
C4B C5B C8B 117.4(11) .
C5B C6B C1B 124.9(11) .
F2B' C7B F3B' 109.2(16) .
F2B C7B F1B 102.8(15) .
F2B C7B F3B 112.0(16) .
F1B C7B F3B 99.3(15) .
F2B' C7B F1B' 104.2(16) .
F3B' C7B F1B' 97.8(15) .
F2B' C7B C3B 115.2(14) .
F2B C7B C3B 114.5(15) .
F3B' C7B C3B 116.9(13) .
F1B C7B C3B 111.7(14) .
F3B C7B C3B 114.8(13) .
F1B' C7B C3B 111.5(14) .
C10B C9B C14B 113.7(11) .
C10B C9B B1B 125.4(12) .
C14B C9B B1B 120.4(10) .
C9B C10B C11B 123.6(13) .
C12B C11B C10B 121.5(11) .
C12B C11B C15B 118.6(11) .
C10B C11B C15B 119.9(12) .
C13B C12B C11B 116.6(12) .
C12B C13B C14B 123.5(14) .
C12B C13B C16B 119.6(13) .
C14B C13B C16B 116.8(11) .
C13B C14B C9B 121.0(11) .
F9B' C15B F8B' 110.8(17) .
F7B C15B F9B 107.5(16) .
F7B C15B F8B 100.0(15) .
F9B C15B F8B 105.1(16) .
F9B' C15B F7B' 103.2(15) .
F8B' C15B F7B' 97.4(15) .
F9B' C15B C11B 118.7(16) .
F8B' C15B C11B 115.9(13) .
F7B C15B C11B 114.8(12) .
F9B C15B C11B 114.8(17) .
F8B C15B C11B 113.2(12) .
F7B' C15B C11B 107.6(12) .
F12U C16B F10U 110.7(17) .
F12U C16B F11U 110.5(16) .
F10U C16B F11U 108.3(17) .
F11B C16B F12B 113(2) .
F11B C16B F10B 102(2) .
F12B C16B F10B 103(2) .
F12U C16B C13B 112.0(15) .
F10U C16B C13B 107.0(14) .
F11U C16B C13B 108.3(13) .
F11B C16B C13B 115.5(18) .
F12B C16B C13B 114(2) .
F10B C16B C13B 108.7(16) .
C22B C17B C18B 117.6(9) .
C22B C17B B1B 120.4(10) .
C18B C17B B1B 121.8(9) .
C19B C18B C17B 120.7(9) .
C18B C19B C20B 121.8(11) .
C18B C19B C23B 118.3(9) .
C20B C19B C23B 119.9(10) .
C21B C20B C19B 117.2(11) .
C20B C21B C22B 122.5(10) .
C20B C21B C24B 118.5(10) .
C22B C21B C24B 119.0(11) .
C17B C22B C21B 120.0(11) .
F15U C23B F13U 107.9(13) .
F15U C23B F15B 81.9(14) .
F13U C23B F15B 116.8(15) .
F15U C23B F13B 26.2(9) .
F13U C23B F13B 87.6(13) .
F15B C23B F13B 106.0(15) .
F15U C23B F14B 122.2(15) .
F13U C23B F14B 22.2(10) .
F15B C23B F14B 100.1(15) .
F13B C23B F14B 106.8(15) .
F15U C23B F14U 103.0(12) .
F13U C23B F14U 102.9(12) .
F15B C23B F14U 22.2(10) .
F13B C23B F14U 124.8(14) .
F14B C23B F14U 82.8(13) .
F15U C23B C19B 114.7(11) .
F13U C23B C19B 115.3(11) .
F15B C23B C19B 115.5(14) .
F13B C23B C19B 111.6(13) .
F14B C23B C19B 115.8(14) .
F14U C23B C19B 111.8(12) .
F16U C24B F18U 110(2) .
F17B C24B F16B 102.8(13) .
F17B C24B F18B 106.3(14) .
F16B C24B F18B 106.4(14) .
F16U C24B F17U 104(2) .
F18U C24B F17U 103.9(19) .
F16U C24B C21B 120.9(19) .
F17B C24B C21B 112.7(11) .
F18U C24B C21B 109.6(16) .
F16B C24B C21B 113.2(11) .
F18B C24B C21B 114.5(12) .
F17U C24B C21B 106.5(14) .
C30B C25B C26B 116.8(11) .
C30B C25B B1B 119.5(10) .
C26B C25B B1B 123.7(11) .
C25B C26B C27B 122.2(12) .
C28B C27B C26B 120.4(11) .
C28B C27B C31B 121.4(11) .
C26B C27B C31B 118.3(11) .
C29B C28B C27B 118.4(11) .
C28B C29B C30B 120.1(11) .
C28B C29B C32B 121.6(11) .
C30B C29B C32B 118.2(11) .
C25B C30B C29B 122.1(11) .
F19U C31B F20U 110(2) .
F19U C31B F21U 105(2) .
F20U C31B F21U 113(2) .
F21B C31B F20B 111.4(13) .
F21B C31B F19B 102.9(13) .
F20B C31B F19B 101.3(14) .
F19U C31B C27B 113(2) .
F20U C31B C27B 106.8(18) .
F21U C31B C27B 109.0(18) .
F21B C31B C27B 112.4(11) .
F20B C31B C27B 116.2(11) .
F19B C31B C27B 111.3(12) .
F23U C32B F24U 110.1(19) .
F22B C32B F23B 108(2) .
F22B C32B F24B 107(2) .
F23B C32B F24B 104(2) .
F23U C32B F22U 107.7(18) .
F24U C32B F22U 107.7(17) .
F23U C32B C29B 109.4(14) .
F24U C32B C29B 112.4(14) .
F22B C32B C29B 108(2) .
F23B C32B C29B 115.7(19) .
F24B C32B C29B 113.0(18) .
F22U C32B C29B 109.5(15) .
F4Y C8B F5Y 112(2) .
F5B C8B F4B 106.4(17) .
F5B C8B F6B 108.9(16) .
F4B C8B F6B 103.2(18) .
F4Y C8B F6Y 107(2) .
F5Y C8B F6Y 103.6(17) .
F4Y C8B C5B 119(2) .
F5Y C8B C5B 109.3(14) .
F5B C8B C5B 110.1(14) .
F4B C8B C5B 113.3(18) .
F6B C8B C5B 114.4(16) .
F6Y C8B C5B 104.4(14) .
F15U F13B C23B 69(2) .
F13U F14B C23B 75(2) .
F14U F15B C23B 85(3) .
F14U F15B F15U 129(3) .
C23B F15B F15U 47.4(9) .
F14B F13U C23B 83(2) .
F15B F14U C23B 73(2) .
F13B F15U C23B 85(2) .
F13B F15U F15B 130(2) .
C23B F15U F15B 50.7(9) .
C25C B1C C9C 105.5(9) .
C25C B1C C1C 113.9(9) .
C9C B1C C1C 111.7(8) .
C25C B1C C17C 113.6(8) .
C9C B1C C17C 110.2(9) .
C1C B1C C17C 102.1(9) .
C6C C1C C2C 117.3(10) .
C6C C1C B1C 122.0(10) .
C2C C1C B1C 120.4(9) .
C1C C2C C3C 121.3(10) .
C4C C3C C2C 120.4(11) .
C4C C3C C7C 122.3(10) .
C2C C3C C7C 117.3(10) .
C3C C4C C5C 117.9(10) .
C4C C5C C6C 121.6(10) .
C4C C5C C8C 120.6(10) .
C6C C5C C8C 117.8(11) .
C1C C6C C5C 121.2(10) .
F5C C8C F4C 115.5(16) .
F4C' C8C F5C' 116.1(17) .
F5C C8C F6C 106.8(15) .
F4C C8C F6C 101.6(16) .
F4C' C8C F6C' 99.9(17) .
F5C' C8C F6C' 110.7(16) .
F4C' C8C C5C 115.6(14) .
F5C C8C C5C 110.4(14) .
F4C C8C C5C 111.3(12) .
F5C' C8C C5C 107.8(13) .
F6C C8C C5C 110.7(14) .
F6C' C8C C5C 106.1(14) .
C14C C9C C10C 114.2(10) .
C14C C9C B1C 123.1(9) .
C10C C9C B1C 121.6(9) .
C11C C10C C9C 121.1(10) .
C12C C11C C10C 122.8(10) .
C12C C11C C15C 120.1(10) .
C10C C11C C15C 116.6(10) .
C11C C12C C13C 115.6(10) .
C14C C13C C12C 121.8(11) .
C14C C13C C16C 120.1(11) .
C12C C13C C16C 118.1(10) .
C13C C14C C9C 124.1(11) .
F7C' C15C F9C' 109.8(14) .
F7C' C15C F8C' 107.5(13) .
F9C' C15C F8C' 105.2(13) .
F7C C15C F8C 106.8(18) .
F7C C15C F9C 106.9(18) .
F8C C15C F9C 103.7(17) .
F7C' C15C C11C 115.0(11) .
F9C' C15C C11C 111.0(11) .
F8C' C15C C11C 107.8(12) .
F7C C15C C11C 118.1(16) .
F8C C15C C11C 112.7(16) .
F9C C15C C11C 107.5(16) .
F12X C16C F10X 106(2) .
F11C C16C F12C 105.2(12) .
F12X C16C F11X 104.3(18) .
F10X C16C F11X 114(2) .
F11C C16C F10C 113.1(13) .
F12C C16C F10C 105.4(13) .
F12X C16C C13C 115.0(16) .
F10X C16C C13C 108.2(16) .
F11C C16C C13C 111.9(12) .
F12C C16C C13C 109.8(12) .
F11X C16C C13C 109.2(16) .
F10C C16C C13C 111.0(11) .
C22C C17C C18C 112.8(11) .
C22C C17C B1C 121.8(10) .
C18C C17C B1C 125.3(9) .
C19C C18C C17C 122.7(11) .
C18C C19C C20C 124.8(11) .
C18C C19C C23C 120.0(10) .
C20C C19C C23C 115.2(11) .
C19C C20C C21C 114.9(11) .
C22C C21C C20C 119.3(11) .
C22C C21C C24C 121.2(12) .
C20C C21C C24C 119.5(12) .
C21C C22C C17C 125.4(12) .
F18X C24C F16X 106.0(15) .
F18X C24C F17X 112.2(16) .
F16X C24C F17X 102.9(16) .
F16C C24C F18C 110.4(17) .
F16C C24C F17C 102.4(17) .
F18C C24C F17C 111.4(18) .
F18X C24C C21C 113.4(12) .
F16X C24C C21C 110.8(12) .
F17X C24C C21C 110.9(13) .
F16C C24C C21C 112.3(14) .
F18C C24C C21C 109.0(15) .
F17C C24C C21C 111.2(13) .
C30C C25C C26C 116.4(9) .
C30C C25C B1C 120.4(9) .
C26C C25C B1C 122.9(10) .
C27C C26C C25C 122.0(11) .
C26C C27C C28C 120.6(10) .
C26C C27C C31C 118.3(11) .
C28C C27C C31C 121.0(9) .
C29C C28C C27C 116.7(10) .
C30C C29C C28C 121.4(11) .
C30C C29C C32C 121.2(10) .
C28C C29C C32C 117.3(10) .
C29C C30C C25C 122.8(10) .
F19X C31C F21X 109.0(12) .
F19X C31C F20X 109.3(13) .
F21X C31C F20X 107.2(12) .
F20C C31C F21C 107.5(19) .
F20C C31C F19C 108(2) .
F21C C31C F19C 107.7(18) .
F19X C31C C27C 112.9(10) .
F21X C31C C27C 110.1(10) .
F20X C31C C27C 108.1(11) .
F20C C31C C27C 115.7(15) .
F21C C31C C27C 109.1(16) .
F19C C31C C27C 109.0(15) .
F23C C32C F22C 107.1(17) .
F24X C32C F23X 108.4(13) .
F24X C32C F22X 107.7(14) .
F23X C32C F22X 100.5(12) .
F23C C32C F24C 104.6(15) .
F22C C32C F24C 104.8(15) .
F24X C32C C29C 114.0(12) .
F23C C32C C29C 115.1(15) .
F22C C32C C29C 113.4(15) .
F23X C32C C29C 112.2(11) .
F22X C32C C29C 113.1(12) .
F24C C32C C29C 111.1(12) .
F3C C7C F2C 105.8(14) .
F3C C7C F1C 102.0(12) .
F2C C7C F1C 109.1(14) .
F1C' C7C F3C' 107.1(18) .
F1C' C7C F2C' 108.9(19) .
F3C' C7C F2C' 103.3(17) .
F1C' C7C C3C 118.2(15) .
F3C C7C C3C 112.9(11) .
F2C C7C C3C 114.7(12) .
F1C C7C C3C 111.3(11) .
F3C' C7C C3C 109.2(15) .
F2C' C7C C3C 109.0(14) .
F15X C23C F14X 113.9(19) .
F13C C23C F15C 107.6(15) .
F13C C23C F14C 110.7(15) .
F15C C23C F14C 104.7(14) .
F15X C23C F13X 104.1(16) .
F14X C23C F13X 104.5(15) .
F15X C23C C19C 119.2(16) .
F14X C23C C19C 109.6(13) .
F13C C23C C19C 109.1(12) .
F15C C23C C19C 113.9(14) .
F14C C23C C19C 110.8(11) .
F13X C23C C19C 103.7(12) .
C17D B1D C25D 116.1(15) .
C17D B1D C1D 107.2(13) .
C25D B1D C1D 112.5(14) .
C17D B1D C9D 111.1(13) .
C25D B1D C9D 100.5(13) .
C1D B1D C9D 109.2(14) .
C2D C1D C6D 113.4(14) .
C2D C1D B1D 120.3(14) .
C6D C1D B1D 125.6(14) .
C3D C2D C1D 124.2(16) .
C2D C3D C7D 121.7(16) .
C2D C3D C4D 117.5(15) .
C7D C3D C4D 120.7(16) .
C5D C4D C3D 118.6(16) .
C6D C5D C4D 123.0(17) .
C6D C5D C8D 120.8(15) .
C4D C5D C8D 116.2(15) .
C5D C6D C1D 123.0(16) .
F2D C7D F3D 105.5(17) .
F2D C7D C3D 121.6(19) .
F3D C7D C3D 119.2(17) .
F2D C7D F1D 105.5(19) .
F3D C7D F1D 91.5(16) .
C3D C7D F1D 108.6(16) .
F4D C8D F5D 112(2) .
F4D C8D F6D 110.5(18) .
F5D C8D F6D 95.4(16) .
F4D C8D C5D 117.3(16) .
F5D C8D C5D 110.3(16) .
F6D C8D C5D 108.6(18) .
C10D C9D C14D 116.0(16) .
C10D C9D B1D 120.5(14) .
C14D C9D B1D 122.9(16) .
C11D C10D C9D 121.4(15) .
C10D C11D C12D 120.9(17) .
C10D C11D C15D 120.2(16) .
C12D C11D C15D 119.0(16) .
C13D C12D C11D 117.4(16) .
C14D C13D C12D 122.9(16) .
C14D C13D C16D 120.7(16) .
C12D C13D C16D 116.4(15) .
C13D C14D C9D 121.5(17) .
F8D' C15D F9D' 104.7(18) .
F8D' C15D F7D' 107.7(19) .
F9D' C15D F7D' 107.7(18) .
F7D C15D F9D 92.7(12) .
F7D C15D F8D 92.3(12) .
F9D C15D F8D 92.2(12) .
F8D' C15D C11D 111.7(17) .
F9D' C15D C11D 110.6(17) .
F7D' C15D C11D 113.9(17) .
F7D C15D C11D 98(4) .
F9D C15D C11D 160(4) .
F8D C15D C11D 104(4) .
C22D C17D C18D 117.7(16) .
C22D C17D B1D 121.4(14) .
C18D C17D B1D 120.2(15) .
C19D C18D C17D 118.0(15) .
C20D C19D C18D 122.9(15) .
C20D C19D C23D 119.6(17) .
C18D C19D C23D 117.4(16) .
C19D C20D C21D 122.2(17) .
C20D C21D C24D 124.7(15) .
C20D C21D C22D 114.8(15) .
C24D C21D C22D 120.5(15) .
C17D C22D C21D 124.1(15) .
F18W C24D F17W 106.4(16) .
F18W C24D F16W 103.1(13) .
F17W C24D F16W 104.8(17) .
F18D C24D F16D 94.6(12) .
F18D C24D F17D 93.5(12) .
F16D C24D F17D 93.3(12) .
F18W C24D C21D 115.2(16) .
F17W C24D C21D 114.5(15) .
F16W C24D C21D 111.7(14) .
F18D C24D C21D 123(2) .
F16D C24D C21D 131(2) .
F17D C24D C21D 112(3) .
C30D C25D C26D 117.6(16) .
C30D C25D B1D 125.2(16) .
C26D C25D B1D 117.2(16) .
C25D C26D C27D 119.7(16) .
C28D C27D C26D 120.1(16) .
C28D C27D C31D 123.7(17) .
C26D C27D C31D 115.9(16) .
C27D C28D C29D 119.4(16) .
C30D C29D C32D 123.3(17) .
C30D C29D C28D 116.8(17) .
C32D C29D C28D 117.7(17) .
C25D C30D C29D 124.9(18) .
F20M C31D F19M 110(3) .
F21D C31D F20D 97.4(18) .
F21D C31D F19D 108.3(18) .
F20D C31D F19D 102(2) .
F20M C31D F21M 96(2) .
F19M C31D F21M 104(2) .
F20M C31D C27D 117.7(19) .
F19M C31D C27D 116(3) .
F21D C31D C27D 116.9(17) .
F20D C31D C27D 113.5(18) .
F19D C31D C27D 116(2) .
F21M C31D C27D 110.6(18) .
F22M C32D F23M 108.7(16) .
F23D C32D F24D 93.6(12) .
F23D C32D F22D 93.4(12) .
F24D C32D F22D 93.4(12) .
F22M C32D F24M 101.0(16) .
F23M C32D F24M 102.3(17) .
F22M C32D C29D 119.6(18) .
F23M C32D C29D 118.5(17) .
F23D C32D C29D 141(3) .
F24D C32D C29D 111(3) .
F22D C32D C29D 114(2) .
F24M C32D C29D 103.2(16) .
C15D F9D F15A 170(7) 1_554
F10D C16D F12D 103.7(15) .
F11W C16D F12W 94(3) .
F10D C16D F11D 106.1(16) .
F12D C16D F11D 95.0(14) .
F11W C16D F10W 101(3) .
F12W C16D F10W 93(3) .
F10D C16D C13D 120.9(15) .
F12D C16D C13D 111.3(14) .
F11W C16D C13D 114(2) .
F12W C16D C13D 119(2) .
F11D C16D C13D 116.2(14) .
F10W C16D C13D 128(3) .
F15W C23D F14W 106.9(18) .
F13D C23D F14D 99(2) .
F15W C23D F13W 104.8(18) .
F14W C23D F13W 99.4(16) .
F13D C23D F15D 107(3) .
F14D C23D F15D 98(2) .
F15W C23D C19D 119.8(18) .
F14W C23D C19D 111.7(16) .
F13D C23D C19D 121(2) .
F14D C23D C19D 116(2) .
F13W C23D C19D 112.0(16) .
F15D C23D C19D 112(2) .
O5E Cs1E O1E 75.0(8) .
O5E Cs1E O6E 70.9(7) .
O1E Cs1E O6E 144.7(7) .
O5E Cs1E O4E 82.9(9) .
O1E Cs1E O4E 87.7(9) .
O6E Cs1E O4E 79.8(8) .
O5E Cs1E O2E 137.4(6) .
O6E' Cs1E O2E 127.5(12) .
O1E Cs1E O2E 77.2(6) .
O6E Cs1E O2E 135.8(5) .
O4E Cs1E O2E 127.4(8) .
O6E' Cs1E O5E' 72.0(12) .
O2E Cs1E O5E' 135.6(7) .
O5E Cs1E O3E 149.3(6) .
O6E' Cs1E O3E 76.4(10) .
O1E Cs1E O3E 131.3(7) .
O6E Cs1E O3E 79.9(4) .
O4E Cs1E O3E 82.8(7) .
O2E Cs1E O3E 71.6(4) .
O5E' Cs1E O3E 147.5(7) .
O5E Cs1E O7E 71.8(6) .
O6E' Cs1E O7E 90.6(13) .
O1E Cs1E O7E 82.0(7) .
O6E Cs1E O7E 95.3(5) .
O4E Cs1E O7E 154.4(7) .
O2E Cs1E O7E 73.0(4) .
O5E' Cs1E O7E 66.9(7) .
O3E Cs1E O7E 121.4(4) .
O6E' Cs1E O4E' 88.0(15) .
O2E Cs1E O4E' 121.8(6) .
O5E' Cs1E O4E' 95.3(8) .
O3E Cs1E O4E' 76.1(5) .
O7E Cs1E O4E' 161.5(5) .
O6E' Cs1E O1E' 145.8(11) .
O2E Cs1E O1E' 83.7(5) .
O5E' Cs1E O1E' 75.4(7) .
O3E Cs1E O1E' 133.5(5) .
O7E Cs1E O1E' 85.7(6) .
O4E' Cs1E O1E' 85.1(8) .
O6E' Cs1E C21R 24.8(7) .
O2E Cs1E C21R 109.3(15) .
O5E' Cs1E C21R 96.7(11) .
O3E Cs1E C21R 51.7(9) .
O7E Cs1E C21R 101.5(12) .
O4E' Cs1E C21R 84.6(16) .
O1E' Cs1E C21R 166.4(17) .
C8E O2E C5E 109.0(15) .
C8E O2E Cs1E 136.9(11) .
C5E O2E Cs1E 104.5(11) .
C9E O3E C12E 108.0(13) .
C9E O3E Cs1E 100.4(10) .
C12E O3E Cs1E 149.1(10) .
C28E O7E C25E 110.5(13) .
C28E O7E Cs1E 119.7(12) .
C25E O7E Cs1E 118.5(10) .
C1E O1E C4E 108.1(9) .
C1E O1E Cs1E 121(2) .
C4E O1E Cs1E 125.1(19) .
O1E C1E C2E 107.9(8) .
C1E C2E C3E 107.3(7) .
C2E C3E C4E 106.4(8) .
O1E C4E C3E 106.4(9) .
C1E' O1E' C4E' 108.6(8) .
C1E' O1E' Cs1E 91(2) .
C4E' O1E' Cs1E 132(2) .
O1E' C1E' C2E' 106.8(9) .
O1E' C1E' Cs1E 64.8(19) .
C2E' C1E' Cs1E 121(3) .
C3E' C2E' C1E' 106.4(9) .
C2E' C3E' C4E' 106.5(8) .
O1E' C4E' C3E' 107.6(7) .
O2E C5E C6E 102.2(16) .
O2E C5E Cs1E 53.5(9) .
C6E C5E Cs1E 152.8(13) .
C7E C6E C5E 104.7(14) .
C6E C7E C8E 102.7(14) .
O2E C8E C7E 104.8(14) .
O3E C9E C10E 105.7(15) .
C11E C10E C9E 101.4(15) .
C10E C11E C12E 107.7(15) .
O3E C12E C11E 103.7(14) .
C13E O4E C16E 109.5(7) .
C13E O4E Cs1E 121.4(15) .
C16E O4E Cs1E 128.8(15) .
O4E C13E C14E 107.8(7) .
C15E C14E C13E 107.0(7) .
C14E C15E C16E 107.2(7) .
O4E C16E C15E 108.1(7) .
C16I O4E' C13I 109.3(7) .
C16I O4E' Cs1E 105.8(19) .
C13I O4E' Cs1E 130(2) .
O4E' C13I C14I 107.7(7) .
C15I C14I C13I 107.1(7) .
C14I C15I C16I 107.5(7) .
O4E' C16I C15I 107.9(7) .
O4E' C16I Cs1E 52.1(15) .
C15I C16I Cs1E 139(2) .
C20E O5E C17E 108.7(8) .
C20E O5E Cs1E 136.7(18) .
C17E O5E Cs1E 108.9(15) .
O5E C17E C18E 108.0(8) .
C17E C18E C19E 107.2(7) .
C18E C19E C20E 106.8(7) .
O5E C20E C19E 107.3(8) .
C20I O5E' C17I 109.4(8) .
C20I O5E' Cs1E 108(2) .
C17I O5E' Cs1E 118(2) .
O5E' C17I C18I 107.8(7) .
C19I C18I C17I 107.5(7) .
C18I C19I C20I 107.0(7) .
O5E' C20I C19I 107.7(8) .
O5E' C20I Cs1E 50(2) .
C19I C20I Cs1E 125(3) .
C24E O6E C21E 110.6(11) .
C24E O6E Cs1E 116.3(15) .
C21E O6E Cs1E 107.1(14) .
O6E C21E C22E 103.6(11) .
O6E C21E Cs1E 50.7(11) .
C22E C21E Cs1E 111.8(18) .
C23E C22E C21E 105.4(12) .
C24E C23E C22E 104.9(11) .
O6E C24E C23E 106.6(11) .
C21R O6E' C24R 106(2) .
C21R O6E' Cs1E 97(3) .
C24R O6E' Cs1E 133(4) .
O6E' C21R C22R 111.1(18) .
O6E' C21R Cs1E 59(2) .
C22R C21R Cs1E 149(7) .
C21R C22R C23R 107.8(14) .
C24R C23R C22R 109.5(18) .
C23R C24R O6E' 104(2) .
O7E C25E C26E 104.3(14) .
C27E C26E C25E 105.9(15) .
C26E C27E C28E 101.7(16) .
O7E C28E C27E 106.2(17) .
O4F Cs1F O3F' 83.9(7) .
O4F Cs1F O2F 140.4(4) .
O3F' Cs1F O2F 79.7(7) .
O4F Cs1F O7F 72.2(3) .
O3F' Cs1F O7F 94.0(7) .
O2F Cs1F O7F 73.3(3) .
O4F Cs1F O5F 69.0(3) .
O3F' Cs1F O5F 147.5(7) .
O2F Cs1F O5F 132.8(3) .
O7F Cs1F O5F 94.5(3) .
O4F Cs1F O1F 147.9(4) .
O3F' Cs1F O1F 120.0(8) .
O2F Cs1F O1F 69.4(4) .
O7F Cs1F O1F 122.2(3) .
O5F Cs1F O1F 80.8(4) .
O4F Cs1F O3F 76.1(4) .
O2F Cs1F O3F 79.9(4) .
O7F Cs1F O3F 81.1(4) .
O5F Cs1F O3F 144.4(3) .
O1F Cs1F O3F 131.3(4) .
O4F Cs1F O6F 85.1(4) .
O3F' Cs1F O6F 77.2(7) .
O2F Cs1F O6F 125.1(4) .
O7F Cs1F O6F 156.6(4) .
O5F Cs1F O6F 82.6(4) .
O1F Cs1F O6F 80.5(4) .
O3F Cs1F O6F 87.8(4) .
O4F Cs1F C20F 88.2(3) .
O3F' Cs1F C20F 154.2(7) .
O2F Cs1F C20F 120.3(3) .
O7F Cs1F C20F 106.9(3) .
O5F Cs1F C20F 20.1(3) .
O1F Cs1F C20F 60.8(4) .
O3F Cs1F C20F 159.5(3) .
O6F Cs1F C20F 77.6(3) .
C4F O1F C1F 105.6(15) .
C4F O1F Cs1F 100.7(11) .
C1F O1F Cs1F 150.5(10) .
C5F O2F C8F 106.6(14) .
C5F O2F Cs1F 107.6(9) .
C8F O2F Cs1F 140.3(9) .
C16F O4F C13F 105.9(13) .
C16F O4F Cs1F 128.7(11) .
C13F O4F Cs1F 123.6(10) .
C17F O5F C20F 107.5(10) .
C17F O5F Cs1F 115.6(9) .
C20F O5F Cs1F 111.5(8) .
C21F O6F C24F 109.1(13) .
C21F O6F Cs1F 120.4(11) .
C24F O6F Cs1F 121.1(11) .
C28F O7F C25F 107.9(12) .
C28F O7F Cs1F 123.5(9) .
C25F O7F Cs1F 121.4(9) .
O1F C1F C2F 113.1(16) .
C1F C2F C3F 101.1(17) .
C4F C3F C2F 101.8(17) .
O1F C4F C3F 107.9(19) .
O2F C5F C6F 105.7(14) .
C5F C6F C7F 102.4(14) .
C8F C7F C6F 105.8(16) .
C7F C8F O2F 109.1(15) .
C12F O3F C9F 108.1(7) .
C12F O3F Cs1F 125.1(12) .
C9F O3F Cs1F 108.1(10) .
O3F C9F C10F 106.1(8) .
C11F C10F C9F 105.4(7) .
C10F C11F C12F 106.4(7) .
O3F C12F C11F 107.1(7) .
C12J O3F' C9F' 105(2) .
C12J O3F' Cs1F 144(2) .
C9F' O3F' Cs1F 111(2) .
O3F' C9F' C10J 103(2) .
C11J C10J C9F' 100(2) .
C10J C11J C12J 104(2) .
O3F' C12J C11J 106(2) .
O4F C13F C14F 101.6(13) .
C13F C14F C15F 105.3(14) .
C14F C15F C16F 104.9(15) .
O4F C16F C15F 102.6(16) .
O5F C17F C18F 109.5(12) .
C17F C18F C19F 101.4(12) .
C20F C19F C18F 99.8(12) .
O5F C20F C19F 104.6(10) .
O5F C20F Cs1F 48.3(7) .
C19F C20F Cs1F 106.7(9) .
O6F C21F C22F 108.8(15) .
C23F C22F C21F 97.7(15) .
C24F C23F C22F 104.1(15) .
O6F C24F C23F 105.4(13) .
O7F C25F C26F 105.6(13) .
C25F C26F C27F 105.5(14) .
C26F C27F C28F 99.2(14) .
O7F C28F C27F 107.5(15) .
O3G' Cs1G O6G' 66.7(8) .
O3G' Cs1G O5G 140.5(5) .
O3G Cs1G O5G 138.5(4) .
O6G' Cs1G O5G 74.5(7) .
O3G' Cs1G O7G 83.8(5) .
O3G Cs1G O7G 67.6(4) .
O6G' Cs1G O7G 149.6(7) .
O5G Cs1G O7G 133.1(3) .
O3G' Cs1G O4G 90.7(5) .
O3G Cs1G O4G 66.6(4) .
O6G' Cs1G O4G 80.5(9) .
O5G Cs1G O4G 75.7(4) .
O7G Cs1G O4G 93.5(3) .
O3G' Cs1G O1G 141.2(5) .
O3G Cs1G O1G 145.3(4) .
O6G' Cs1G O1G 129.4(8) .
O5G Cs1G O1G 71.6(4) .
O7G Cs1G O1G 78.4(4) .
O4G Cs1G O1G 124.3(3) .
O3G Cs1G O6G 78.9(4) .
O5G Cs1G O6G 80.4(4) .
O7G Cs1G O6G 144.5(4) .
O4G Cs1G O6G 83.4(5) .
O1G Cs1G O6G 131.8(4) .
O3G' Cs1G O2G 67.3(5) .
O3G Cs1G O2G 92.0(4) .
O6G' Cs1G O2G 92.0(9) .
O5G Cs1G O2G 122.5(4) .
O7G Cs1G O2G 82.5(4) .
O4G Cs1G O2G 157.9(3) .
O1G Cs1G O2G 76.3(3) .
O6G Cs1G O2G 87.4(4) .
O3G Cs1G C24G 95.3(5) .
O5G Cs1G C24G 58.1(4) .
O7G Cs1G C24G 162.6(5) .
O4G Cs1G C24G 75.7(4) .
O1G Cs1G C24G 118.9(4) .
O6G Cs1G C24G 22.6(3) .
O2G Cs1G C24G 102.4(3) .
O3G' Cs1G C9G' 20.5(4) .
O6G' Cs1G C9G' 87.2(8) .
O5G Cs1G C9G' 160.6(4) .
O7G Cs1G C9G' 63.6(5) .
O4G Cs1G C9G' 95.5(5) .
O1G Cs1G C9G' 126.5(4) .
O2G Cs1G C9G' 63.2(5) .
O3G' Cs1G C24P 85.2(6) .
O6G' Cs1G C24P 21.1(7) .
O5G Cs1G C24P 58.4(4) .
O7G Cs1G C24P 168.5(5) .
O4G Cs1G C24P 90.0(8) .
O1G Cs1G C24P 108.6(7) .
O2G Cs1G C24P 90.2(7) .
C9G' Cs1G C24P 105.1(6) .
C1G O1G C4G 105.1(12) .
C1G O1G Cs1G 147.8(9) .
C4G O1G Cs1G 102.1(8) .
C8G O2G C5G 110.5(11) .
C8G O2G Cs1G 117.1(10) .
C5G O2G Cs1G 122.1(9) .
C13G O4G C16G 108.6(13) .
C13G O4G Cs1G 125.6(11) .
C16G O4G Cs1G 120.0(9) .
C20G O5G C17G 108.3(12) .
C20G O5G Cs1G 141.9(9) .
C17G O5G Cs1G 104.4(8) .
C25G O7G C28G 111.0(12) .
C25G O7G Cs1G 112.3(10) .
C28G O7G Cs1G 116.3(9) .
O1G C1G C2G 108.1(13) .
C1G C2G C3G 106.3(14) .
C2G C3G C4G 104.0(13) .
O1G C4G C3G 104.7(12) .
O2G C5G C6G 104.4(12) .
C7G C6G C5G 105.1(16) .
C6G C7G C8G 102.5(16) .
O2G C8G C7G 102.9(13) .
C9G O3G C12G 108.2(8) .
C9G O3G Cs1G 119.3(14) .
C12G O3G Cs1G 118.0(13) .
O3G C9G C10G 106.3(8) .
C11G C10G C9G 108.3(8) .
C10G C11G C12G 105.0(9) .
O3G C12G C11G 106.5(9) .
C9G' O3G' C12P 108.9(8) .
C9G' O3G' Cs1G 115.8(16) .
C12P O3G' Cs1G 118.5(16) .
O3G' C9G' C10P 107.1(8) .
O3G' C9G' Cs1G 43.7(12) .
C10P C9G' Cs1G 124.6(19) .
C11P C10P C9G' 107.5(9) .
C10P C11P C12P 107.0(8) .
O3G' C12P C11P 107.6(9) .
O4G C13G C14G 106.9(13) .
C13G C14G C15G 104.1(15) .
C14G C15G C16G 102.5(14) .
O4G C16G C15G 105.6(13) .
O5G C17G C18G 103.1(12) .
C19G C18G C17G 104.3(14) .
C18G C19G C20G 103.1(12) .
O5G C20G C19G 108.1(12) .
C24G O6G C21G 107.8(8) .
C24G O6G Cs1G 103.9(12) .
C21G O6G Cs1G 129.2(16) .
O6G C21G C22G 107.7(7) .
C23G C22G C21G 106.0(7) .
C22G C23G C24G 104.7(8) .
O6G C24G C23G 106.2(8) .
O6G C24G Cs1G 53.5(10) .
C23G C24G Cs1G 120.4(15) .
C24P O6G' C21P 109.6(7) .
C24P O6G' Cs1G 112(3) .
C21P O6G' Cs1G 115(3) .
O6G' C21P C22P 107.6(8) .
C23P C22P C21P 107.2(8) .
C22P C23P C24P 107.1(8) .
O6G' C24P C23P 107.9(7) .
O6G' C24P Cs1G 47(3) .
C23P C24P Cs1G 130(3) .
O7G C25G C26G 103.3(13) .
C27G C26G C25G 100.6(14) .
C26G C27G C28G 107.1(14) .
O7G C28G C27G 101.9(13) .
O1H Cs1H O5H 83.2(8) .
C1H' Cs1H O3H 154.0(17) .
O1H Cs1H O3H 137.5(5) .
O5H Cs1H O3H 126.1(8) .
O1H Cs1H O7H 80.8(6) .
O5H Cs1H O7H 74.7(8) .
O3H Cs1H O7H 79.4(5) .
C1H' Cs1H O6H 68.8(18) .
O1H Cs1H O6H 71.9(5) .
O5H Cs1H O6H 84.9(7) .
O3H Cs1H O6H 132.9(4) .
O7H Cs1H O6H 147.5(6) .
C1H' Cs1H O5H' 67.0(14) .
O3H Cs1H O5H' 123.3(8) .
O6H Cs1H O5H' 82.1(8) .
C1H' Cs1H O4H 135.4(15) .
O1H Cs1H O4H 151.0(5) .
O5H Cs1H O4H 85.3(7) .
O3H Cs1H O4H 69.4(5) .
O7H Cs1H O4H 121.4(6) .
O6H Cs1H O4H 80.7(4) .
O5H' Cs1H O4H 77.5(6) .
C1H' Cs1H O2H 94.2(13) .
O1H Cs1H O2H 71.6(5) .
O5H Cs1H O2H 153.4(7) .
O3H Cs1H O2H 72.2(4) .
O7H Cs1H O2H 92.7(6) .
O6H Cs1H O2H 94.9(4) .
O5H' Cs1H O2H 160.8(7) .
O4H Cs1H O2H 120.9(4) .
C1H' Cs1H O7H' 75.2(18) .
O3H Cs1H O7H' 80.3(5) .
O6H Cs1H O7H' 142.8(5) .
O5H' Cs1H O7H' 92.5(8) .
O4H Cs1H O7H' 134.2(5) .
O2H Cs1H O7H' 78.4(6) .
C1H' Cs1H O1H' 27.3(8) .
O3H Cs1H O1H' 138.8(12) .
O6H Cs1H O1H' 63.8(12) .
O5H' Cs1H O1H' 93.3(13) .
O4H Cs1H O1H' 144.3(12) .
O2H Cs1H O1H' 68.6(11) .
O7H' Cs1H O1H' 79.9(12) .
C1H' Cs1H C12H 155.9(13) .
O1H Cs1H C12H 133.3(5) .
O5H Cs1H C12H 142.1(8) .
O3H Cs1H C12H 21.4(4) .
O7H Cs1H C12H 98.6(6) .
O6H Cs1H C12H 112.7(4) .
O5H' Cs1H C12H 136.8(8) .
O4H Cs1H C12H 66.2(5) .
O2H Cs1H C12H 61.8(5) .
O7H' Cs1H C12H 96.4(5) .
O1H' Cs1H C12H 129.9(11) .
C8H O2H C5H 109.6(18) .
C8H O2H Cs1H 120.9(14) .
C5H O2H Cs1H 116.7(13) .
C12H O3H C9H 109.4(18) .
C12H O3H Cs1H 107.2(11) .
C9H O3H Cs1H 133.9(14) .
C16H O4H C13H 108.9(18) .
C16H O4H Cs1H 99.8(12) .
C13H O4H Cs1H 149.5(14) .
C24H O6H C21H 105.5(16) .
C24H O6H Cs1H 120.5(13) .
C21H O6H Cs1H 110.7(11) .
C4H O1H C1H 105.7(12) .
C4H O1H Cs1H 129.5(12) .
C1H O1H Cs1H 123.8(12) .
O1H C1H C2H 101.6(11) .
C3H C2H C1H 105.0(11) .
C2H C3H C4H 105.8(10) .
O1H C4H C3H 104.1(11) .
C4H' O1H' C1H' 108(3) .
C4H' O1H' Cs1H 123(5) .
C1H' O1H' Cs1H 61(3) .
O1H' C1H' C2H' 99(3) .
O1H' C1H' Cs1H 92(4) .
C2H' C1H' Cs1H 155(5) .
C3H' C2H' C1H' 100(3) .
C2H' C3H' C4H' 102(3) .
O1H' C4H' C3H' 105(3) .
O2H C5H C6H 104.3(17) .
C7H C6H C5H 99(2) .
C6H C7H C8H 103(2) .
O2H C8H C7H 107.1(19) .
O3H C9H C10H 104(2) .
C9H C10H C11H 105.5(19) .
C12H C11H C10H 101.2(17) .
O3H C12H C11H 105.4(16) .
O3H C12H Cs1H 51.4(9) .
C11H C12H Cs1H 154.7(12) .
O4H C13H C14H 105.5(18) .
C15H C14H C13H 101.7(19) .
C14H C15H C16H 100(2) .
O4H C16H C15H 105.8(18) .
C20H O5H C17H 108.9(8) .
C20H O5H Cs1H 132.9(16) .
C17H O5H Cs1H 116.0(16) .
O5H C17H C18H 107.8(7) .
C19H C18H C17H 107.2(7) .
C18H C19H C20H 107.4(7) .
O5H C20H C19H 108.0(7) .
C20Q O5H' C17Q 109.3(7) .
C20Q O5H' Cs1H 106(2) .
C17Q O5H' Cs1H 133(2) .
O5H' C17Q C18Q 107.7(7) .
C19Q C18Q C17Q 107.5(7) .
C18Q C19Q C20Q 107.3(7) .
O5H' C20Q C19Q 108.1(7) .
O5H' C20Q Cs1H 52.2(17) .
C19Q C20Q Cs1H 147(3) .
C22H C21H O6H 106.5(19) .
C22H C21H Cs1H 108.4(14) .
O6H C21H Cs1H 48.0(8) .
C21H C22H C23H 101.6(18) .
C24H C23H C22H 98.0(17) .
O6H C24H C23H 112.8(19) .
C25H O7H C28H 109.0(8) .
C25H O7H Cs1H 143.6(17) .
C28H O7H Cs1H 105.2(16) .
O7H C25H C26H 107.9(7) .
C27H C26H C25H 107.2(7) .
C26H C27H C28H 106.7(8) .
O7H C28H C27H 107.5(8) .
O7H C28H Cs1H 52.0(13) .
C27H C28H Cs1H 150(3) .
C28Q O7H' C25Q 108.7(8) .
C28Q O7H' Cs1H 109(2) .
C25Q O7H' Cs1H 121(2) .
O7H' C25Q C26Q 107.3(8) .
C27Q C26Q C25Q 107.3(7) .
C26Q C27Q C28Q 107.3(7) .
O7H' C28Q C27Q 107.7(8) .

loop_
_geom_bond_atom_site_label_1
_geom_bond_atom_site_label_2
_geom_bond_distance
_geom_bond_site_symmetry_2
B1A C1A 1.64(2) .
B1A C17A 1.65(2) .
B1A C25A 1.65(2) .
B1A C9A 1.67(2) .
C1A C6A 1.37(2) .
C1A C2A 1.42(2) .
C2A C3A 1.39(2) .
C3A C4A 1.39(2) .
C3A C7A 1.48(2) .
C4A C5A 1.42(2) .
C5A C6A 1.42(2) .
C5A C8A 1.50(3) .
C7A F1A' 1.27(4) .
C7A F2A' 1.28(3) .
C7A F2A 1.375(13) .
C7A F1A 1.382(13) .
C7A F3A 1.387(13) .
C7A F3A' 1.40(3) .
C8A F4A' 1.26(2) .
C8A F5A' 1.31(2) .
C8A F6A' 1.38(2) .
C8A F6A 1.386(14) .
C8A F4A 1.389(14) .
C8A F5A 1.390(14) .
C9A C10A 1.34(2) .
C9A C14A 1.423(18) .
C10A C11A 1.42(2) .
C11A C12A 1.385(19) .
C11A C15A 1.41(2) .
C12A C13A 1.40(2) .
C13A C14A 1.41(2) .
C13A C16A 1.462(18) .
C15A F7A' 1.27(4) .
C15A F8A' 1.34(3) .
C15A F9A 1.370(12) .
C15A F8A 1.372(12) .
C15A F7A 1.379(12) .
C15A F9A' 1.45(4) .
C16A F12R 1.34(2) .
C16A F10R 1.34(2) .
C16A F11A 1.383(14) .
C16A F11R 1.391(19) .
C16A F12A 1.392(14) .
C16A F10A 1.393(14) .
C17A C22A 1.45(2) .
C17A C18A 1.45(2) .
C18A C19A 1.46(2) .
C19A C20A 1.35(3) .
C19A C23A 1.45(2) .
C20A C21A 1.41(2) .
C21A C22A 1.37(2) .
C21A C24A 1.52(3) .
C23A F13R 1.23(2) .
C23A F14R 1.36(2) .
C23A F15A 1.381(14) .
C23A F13A 1.384(14) .
C23A F14A 1.393(14) .
C23A F15R 1.41(2) .
C24A F18R 1.31(2) .
C24A F16R 1.31(2) .
C24A F17R 1.33(2) .
C24A F17A 1.386(14) .
C24A F18A 1.387(14) .
C24A F16A 1.388(14) .
C25A C30A 1.41(2) .
C25A C26A 1.43(2) .
C26A C27A 1.31(2) .
C27A C28A 1.42(2) .
C27A C31A 1.50(3) .
C28A C29A 1.37(2) .
C29A C30A 1.35(2) .
C29A C32A 1.47(2) .
C31A F21R 1.30(2) .
C31A F19R 1.33(2) .
C31A F20R 1.35(2) .
C31A F21A 1.383(14) .
C31A F20A 1.384(14) .
C31A F19A 1.386(14) .
C32A F23R 1.29(5) .
C32A F22R 1.34(4) .
C32A F23A 1.367(12) .
C32A F24A 1.371(12) .
C32A F22A 1.377(12) .
C32A F24R 1.44(5) .
F15A F9D 1.78(4) 1_556
B1B C25B 1.620(16) .
B1B C9B 1.630(17) .
B1B C1B 1.645(18) .
B1B C17B 1.647(15) .
C1B C2B 1.367(18) .
C1B C6B 1.375(16) .
C2B C3B 1.424(18) .
C3B C4B 1.351(17) .
C3B C7B 1.474(18) .
C4B C5B 1.440(18) .
C5B C6B 1.354(18) .
C5B C8B 1.503(16) .
C7B F2B' 1.35(2) .
C7B F2B 1.369(19) .
C7B F3B' 1.38(2) .
C7B F1B 1.381(19) .
C7B F3B 1.386(17) .
C7B F1B' 1.40(2) .
C9B C10B 1.380(17) .
C9B C14B 1.447(18) .
C10B C11B 1.393(18) .
C11B C12B 1.37(2) .
C11B C15B 1.487(16) .
C12B C13B 1.366(18) .
C13B C14B 1.372(18) .
C13B C16B 1.55(2) .
C15B F9B' 1.26(3) .
C15B F8B' 1.34(2) .
C15B F7B 1.373(12) .
C15B F9B 1.375(13) .
C15B F8B 1.383(12) .
C15B F7B' 1.43(2) .
C16B F12U 1.28(2) .
C16B F10U 1.31(2) .
C16B F11U 1.35(2) .
C16B F11B 1.374(13) .
C16B F12B 1.378(13) .
C16B F10B 1.384(13) .
C17B C22B 1.392(14) .
C17B C18B 1.417(15) .
C18B C19B 1.383(14) .
C19B C20B 1.397(17) .
C19B C23B 1.482(16) .
C20B C21B 1.371(19) .
C21B C22B 1.412(16) .
C21B C24B 1.485(15) .
C23B F15U 1.30(2) .
C23B F13U 1.365(18) .
C23B F15B 1.366(13) .
C23B F13B 1.385(13) .
C23B F14B 1.399(12) .
C23B F14U 1.42(2) .
C24B F16U 1.11(3) .
C24B F17B 1.364(12) .
C24B F18U 1.37(4) .
C24B F16B 1.378(12) .
C24B F18B 1.378(13) .
C24B F17U 1.40(3) .
C25B C30B 1.370(16) .
C25B C26B 1.388(16) .
C26B C27B 1.415(17) .
C27B C28B 1.398(18) .
C27B C31B 1.481(16) .
C28B C29B 1.369(18) .
C29B C30B 1.446(16) .
C29B C32B 1.486(18) .
C31B F19U 1.24(3) .
C31B F20U 1.28(3) .
C31B F21U 1.34(3) .
C31B F21B 1.356(11) .
C31B F20B 1.370(11) .
C31B F19B 1.376(12) .
C32B F23U 1.30(3) .
C32B F24U 1.31(2) .
C32B F22B 1.378(13) .
C32B F23B 1.383(13) .
C32B F24B 1.388(13) .
C32B F22U 1.39(2) .
C8B F4Y 1.22(3) .
C8B F5Y 1.35(3) .
C8B F5B 1.369(12) .
C8B F4B 1.378(13) .
C8B F6B 1.387(13) .
C8B F6Y 1.46(3) .
F13B F15U 0.61(2) .
F14B F13U 0.53(2) .
F15B F14U 0.54(2) .
F15B F15U 1.75(3) .
B1C C25C 1.597(16) .
B1C C9C 1.641(16) .
B1C C1C 1.645(15) .
B1C C17C 1.667(17) .
C1C C6C 1.384(15) .
C1C C2C 1.394(16) .
C2C C3C 1.427(14) .
C3C C4C 1.379(16) .
C3C C7C 1.477(16) .
C4C C5C 1.389(17) .
C5C C6C 1.403(15) .
C5C C8C 1.544(16) .
C8C F4C' 1.22(3) .
C8C F5C 1.365(12) .
C8C F4C 1.368(12) .
C8C F5C' 1.37(2) .
C8C F6C 1.387(12) .
C8C F6C' 1.41(3) .
C9C C14C 1.404(15) .
C9C C10C 1.431(15) .
C10C C11C 1.404(15) .
C11C C12C 1.375(16) .
C11C C15C 1.540(16) .
C12C C13C 1.426(17) .
C13C C14C 1.351(15) .
C13C C16C 1.505(14) .
C15C F7C' 1.329(19) .
C15C F9C' 1.353(18) .
C15C F8C' 1.36(2) .
C15C F7C 1.380(13) .
C15C F8C 1.382(13) .
C15C F9C 1.390(13) .
C16C F12X 1.32(3) .
C16C F10X 1.35(3) .
C16C F11C 1.349(11) .
C16C F12C 1.379(12) .
C16C F11X 1.38(3) .
C16C F10C 1.387(12) .
C17C C22C 1.404(15) .
C17C C18C 1.440(16) .
C18C C19C 1.318(18) .
C19C C20C 1.382(16) .
C19C C23C 1.547(18) .
C20C C21C 1.451(18) .
C21C C22C 1.358(19) .
C21C C24C 1.480(17) .
C24C F18X 1.33(2) .
C24C F16X 1.34(2) .
C24C F17X 1.36(2) .
C24C F16C 1.366(13) .
C24C F18C 1.375(13) .
C24C F17C 1.396(12) .
C25C C30C 1.394(16) .
C25C C26C 1.396(13) .
C26C C27C 1.393(15) .
C27C C28C 1.430(19) .
C27C C31C 1.523(14) .
C28C C29C 1.390(15) .
C29C C30C 1.381(15) .
C29C C32C 1.475(18) .
C31C F19X 1.333(17) .
C31C F21X 1.342(15) .
C31C F20X 1.346(18) .
C31C F20C 1.369(13) .
C31C F21C 1.373(13) .
C31C F19C 1.383(13) .
C32C F24X 1.303(19) .
C32C F23C 1.367(13) .
C32C F22C 1.380(13) .
C32C F23X 1.386(19) .
C32C F22X 1.40(2) .
C32C F24C 1.400(12) .
C7C F1C' 1.21(3) .
C7C F3C 1.375(11) .
C7C F2C 1.387(12) .
C7C F1C 1.388(12) .
C7C F3C' 1.40(3) .
C7C F2C' 1.46(3) .
C23C F15X 1.22(3) .
C23C F14X 1.35(2) .
C23C F13C 1.360(12) .
C23C F15C 1.382(12) .
C23C F14C 1.389(12) .
C23C F13X 1.48(2) .
B1D C17D 1.58(3) .
B1D C25D 1.64(3) .
B1D C1D 1.65(2) .
B1D C9D 1.73(2) .
C1D C2D 1.41(2) .
C1D C6D 1.42(2) .
C2D C3D 1.39(2) .
C3D C7D 1.41(2) .
C3D C4D 1.41(3) .
C4D C5D 1.37(2) .
C5D C6D 1.32(2) .
C5D C8D 1.56(3) .
C7D F2D 1.20(2) .
C7D F3D 1.30(2) .
C7D F1D 1.46(3) .
C8D F4D 1.21(2) .
C8D F5D 1.30(2) .
C8D F6D 1.35(2) .
C9D C10D 1.40(3) .
C9D C14D 1.41(2) .
C10D C11D 1.39(2) .
C11D C12D 1.40(2) .
C11D C15D 1.53(3) .
C12D C13D 1.37(3) .
C13D C14D 1.36(2) .
C13D C16D 1.42(2) .
C15D F8D' 1.28(2) .
C15D F9D' 1.31(2) .
C15D F7D' 1.31(2) .
C15D F7D 1.388(14) .
C15D F9D 1.390(14) .
C15D F8D 1.391(14) .
C17D C22D 1.34(2) .
C17D C18D 1.44(2) .
C18D C19D 1.43(2) .
C19D C20D 1.31(2) .
C19D C23D 1.46(2) .
C20D C21D 1.40(2) .
C21D C24D 1.42(2) .
C21D C22D 1.48(2) .
C24D F18W 1.30(2) .
C24D F17W 1.30(2) .
C24D F16W 1.36(2) .
C24D F18D 1.371(13) .
C24D F16D 1.374(14) .
C24D F17D 1.390(14) .
C25D C30D 1.33(2) .
C25D C26D 1.39(2) .
C26D C27D 1.44(2) .
C27D C28D 1.34(3) .
C27D C31D 1.45(3) .
C28D C29D 1.43(3) .
C29D C30D 1.38(2) .
C29D C32D 1.42(3) .
C31D F20M 1.27(3) .
C31D F19M 1.32(4) .
C31D F21D 1.359(13) .
C31D F20D 1.385(13) .
C31D F19D 1.387(13) .
C31D F21M 1.45(3) .
C32D F22M 1.28(2) .
C32D F23M 1.31(2) .
C32D F23D 1.379(14) .
C32D F24D 1.382(14) .
C32D F22D 1.383(14) .
C32D F24M 1.41(3) .
F9D F15A 1.78(4) 1_554
C16D F10D 1.370(13) .
C16D F12D 1.380(13) .
C16D F11W 1.384(14) .
C16D F12W 1.384(14) .
C16D F11D 1.385(13) .
C16D F10W 1.388(14) .
C23D F15W 1.31(3) .
C23D F14W 1.34(2) .
C23D F13D 1.375(13) .
C23D F14D 1.382(13) .
C23D F13W 1.39(2) .
C23D F15D 1.392(13) .
Cs1E O5E 2.90(2) .
Cs1E O6E' 2.999(14) .
Cs1E O1E 3.00(3) .
Cs1E O6E 3.044(19) .
Cs1E O4E 3.08(2) .
Cs1E O2E 3.100(14) .
Cs1E O5E' 3.12(3) .
Cs1E O3E 3.153(12) .
Cs1E O7E 3.159(13) .
Cs1E O4E' 3.16(3) .
Cs1E O1E' 3.34(3) .
Cs1E C21R 3.49(7) .
O2E C8E 1.36(3) .
O2E C5E 1.44(2) .
O3E C9E 1.44(2) .
O3E C12E 1.44(2) .
O7E C28E 1.40(3) .
O7E C25E 1.45(2) .
O1E C1E 1.509(12) .
O1E C4E 1.521(13) .
C1E C2E 1.540(12) .
C2E C3E 1.547(12) .
C3E C4E 1.559(13) .
O1E' C1E' 1.510(12) .
O1E' C4E' 1.513(12) .
C1E' C2E' 1.551(13) .
C2E' C3E' 1.542(12) .
C3E' C4E' 1.558(12) .
C5E C6E 1.51(3) .
C6E C7E 1.46(3) .
C7E C8E 1.63(2) .
C9E C10E 1.50(2) .
C10E C11E 1.45(2) .
C11E C12E 1.54(3) .
O4E C13E 1.506(12) .
O4E C16E 1.507(12) .
C13E C14E 1.556(12) .
C14E C15E 1.542(12) .
C15E C16E 1.549(12) .
O4E' C16I 1.508(12) .
O4E' C13I 1.512(12) .
C13I C14I 1.559(12) .
C14I C15I 1.533(12) .
C15I C16I 1.548(12) .
O5E C20E 1.508(12) .
O5E C17E 1.513(12) .
C17E C18E 1.541(12) .
C18E C19E 1.545(12) .
C19E C20E 1.556(12) .
O5E' C20I 1.507(12) .
O5E' C17I 1.510(12) .
C17I C18I 1.547(12) .
C18I C19I 1.541(12) .
C19I C20I 1.554(12) .
O6E C24E 1.487(13) .
O6E C21E 1.490(12) .
C21E C22E 1.546(13) .
C22E C23E 1.538(13) .
C23E C24E 1.534(13) .
O6E' C21R 1.473(14) .
O6E' C24R 1.676(13) .
C21R C22R 1.525(14) .
C22R C23R 1.527(14) .
C23R C24R 1.521(14) .
C25E C26E 1.50(2) .
C26E C27E 1.459(13) .
C27E C28E 1.53(3) .
Cs1F O4F 2.962(11) .
Cs1F O3F' 3.04(3) .
Cs1F O2F 3.050(12) .
Cs1F O7F 3.109(10) .
Cs1F O5F 3.110(12) .
Cs1F O1F 3.132(11) .
Cs1F O3F 3.142(14) .
Cs1F O6F 3.162(13) .
Cs1F C20F 3.872(12) .
O1F C4F 1.34(3) .
O1F C1F 1.40(2) .
O2F C5F 1.43(2) .
O2F C8F 1.49(2) .
O4F C16F 1.38(2) .
O4F C13F 1.459(18) .
O5F C17F 1.401(19) .
O5F C20F 1.433(14) .
O6F C21F 1.34(2) .
O6F C24F 1.41(2) .
O7F C28F 1.41(2) .
O7F C25F 1.476(19) .
C1F C2F 1.44(3) .
C2F C3F 1.54(3) .
C3F C4F 1.50(3) .
C5F C6F 1.48(2) .
C6F C7F 1.60(3) .
C7F C8F 1.39(3) .
O3F C12F 1.507(11) .
O3F C9F 1.508(11) .
C9F C10F 1.550(11) .
C10F C11F 1.534(11) .
C11F C12F 1.562(11) .
O3F' C12J 1.49(3) .
O3F' C9F' 1.50(3) .
C9F' C10J 1.53(3) .
C10J C11J 1.51(3) .
C11J C12J 1.57(3) .
C13F C14F 1.48(2) .
C14F C15F 1.48(3) .
C15F C16F 1.51(3) .
C17F C18F 1.50(2) .
C18F C19F 1.53(2) .
C19F C20F 1.53(2) .
C21F C22F 1.53(3) .
C22F C23F 1.475(13) .
C23F C24F 1.47(2) .
C25F C26F 1.48(2) .
C26F C27F 1.50(2) .
C27F C28F 1.54(2) .
Cs1G O3G' 2.97(2) .
Cs1G O3G 2.978(17) .
Cs1G O6G' 3.06(5) .
Cs1G O5G 3.078(11) .
Cs1G O7G 3.083(12) .
Cs1G O4G 3.123(12) .
Cs1G O1G 3.123(10) .
Cs1G O6G 3.16(2) .
Cs1G O2G 3.196(11) .
Cs1G C24G 3.81(2) .
Cs1G C9G' 3.88(3) .
Cs1G C24P 3.88(5) .
O1G C1G 1.458(17) .
O1G C4G 1.47(2) .
O2G C8G 1.379(19) .
O2G C5G 1.417(19) .
O4G C13G 1.43(2) .
O4G C16G 1.475(18) .
O5G C20G 1.37(2) .
O5G C17G 1.434(18) .
O7G C25G 1.352(19) .
O7G C28G 1.50(2) .
C1G C2G 1.48(3) .
C2G C3G 1.49(2) .
C3G C4G 1.51(2) .
C5G C6G 1.49(2) .
C6G C7G 1.37(3) .
C7G C8G 1.55(3) .
O3G C9G 1.509(12) .
O3G C12G 1.512(12) .
C9G C10G 1.551(12) .
C10G C11G 1.532(13) .
C11G C12G 1.553(13) .
O3G' C9G' 1.509(12) .
O3G' C12P 1.510(12) .
C9G' C10P 1.550(12) .
C10P C11P 1.539(13) .
C11P C12P 1.547(13) .
C13G C14G 1.48(2) .
C14G C15G 1.50(3) .
C15G C16G 1.54(3) .
C17G C18G 1.50(2) .
C18G C19G 1.48(2) .
C19G C20G 1.535(19) .
O6G C24G 1.511(12) .
O6G C21G 1.511(12) .
C21G C22G 1.557(12) .
C22G C23G 1.553(12) .
C23G C24G 1.556(12) .
O6G' C24P 1.507(12) .
O6G' C21P 1.511(12) .
C21P C22P 1.550(13) .
C22P C23P 1.546(12) .
C23P C24P 1.549(12) .
C25G C26G 1.60(2) .
C26G C27G 1.40(3) .
C27G C28G 1.53(2) .
Cs1H C1H' 2.82(7) .
Cs1H O1H 2.937(16) .
Cs1H O5H 3.04(2) .
Cs1H O3H 3.056(14) .
Cs1H O7H 3.07(2) .
Cs1H O6H 3.074(15) .
Cs1H O5H' 3.15(3) .
Cs1H O4H 3.149(15) .
Cs1H O2H 3.152(18) .
Cs1H O7H' 3.20(2) .
Cs1H O1H' 3.23(7) .
Cs1H C12H 3.74(2) .
O2H C8H 1.36(3) .
O2H C5H 1.45(3) .
O3H C12H 1.43(2) .
O3H C9H 1.46(3) .
O4H C16H 1.33(3) .
O4H C13H 1.41(2) .
O6H C24H 1.41(3) .
O6H C21H 1.50(2) .
O1H C4H 1.488(12) .
O1H C1H 1.491(12) .
C1H C2H 1.538(12) .
C2H C3H 1.534(13) .
C3H C4H 1.545(12) .
O1H' C4H' 1.48(3) .
O1H' C1H' 1.48(3) .
C1H' C2H' 1.54(3) .
C2H' C3H' 1.54(3) .
C3H' C4H' 1.55(3) .
C5H C6H 1.59(3) .
C6H C7H 1.47(3) .
C7H C8H 1.48(3) .
C9H C10H 1.53(4) .
C10H C11H 1.61(3) .
C11H C12H 1.49(3) .
C13H C14H 1.55(4) .
C14H C15H 1.48(3) .
C15H C16H 1.50(4) .
O5H C20H 1.510(12) .
O5H C17H 1.515(12) .
C17H C18H 1.549(12) .
C18H C19H 1.539(12) .
C19H C20H 1.547(12) .
O5H' C20Q 1.506(12) .
O5H' C17Q 1.517(12) .
C17Q C18Q 1.550(12) .
C18Q C19Q 1.538(12) .
C19Q C20Q 1.549(12) .
C21H C22H 1.38(3) .
C22H C23H 1.69(3) .
C23H C24H 1.46(3) .
O7H C25H 1.506(12) .
O7H C28H 1.508(12) .
C25H C26H 1.549(12) .
C26H C27H 1.538(12) .
C27H C28H 1.551(12) .
O7H' C28Q 1.508(12) .
O7H' C25Q 1.516(12) .
C25Q C26Q 1.548(12) .
C26Q C27Q 1.538(12) .
C27Q C28Q 1.545(12) .

loop_
_geom_torsion_atom_site_label_1
_geom_torsion_atom_site_label_2
_geom_torsion_atom_site_label_3
_geom_torsion_atom_site_label_4
_geom_torsion
_geom_torsion_site_symmetry_4
C17A B1A C1A C6A 89.5(18) .
C25A B1A C1A C6A -151.8(16) .
C9A B1A C1A C6A -34(2) .
C17A B1A C1A C2A -79.8(16) .
C25A B1A C1A C2A 39(2) .
C9A B1A C1A C2A 156.6(14) .
C6A C1A C2A C3A 2(2) .
B1A C1A C2A C3A 172.5(15) .
C1A C2A C3A C4A -2(3) .
C1A C2A C3A C7A 174.9(16) .
C2A C3A C4A C5A 1(3) .
C7A C3A C4A C5A -175.9(16) .
C3A C4A C5A C6A -1(3) .
C3A C4A C5A C8A -177.8(17) .
C2A C1A C6A C5A -2(3) .
B1A C1A C6A C5A -172.2(16) .
C4A C5A C6A C1A 2(3) .
C8A C5A C6A C1A 178.8(18) .
C4A C3A C7A F1A' -161(3) .
C2A C3A C7A F1A' 23(4) .
C4A C3A C7A F2A' 71(3) .
C2A C3A C7A F2A' -105(3) .
C4A C3A C7A F2A 105(2) .
C2A C3A C7A F2A -71(3) .
C4A C3A C7A F1A -137(2) .
C2A C3A C7A F1A 47(3) .
C4A C3A C7A F3A -20(3) .
C2A C3A C7A F3A 164(2) .
C4A C3A C7A F3A' -37(3) .
C2A C3A C7A F3A' 147(2) .
C4A C5A C8A F4A' 113(2) .
C6A C5A C8A F4A' -65(2) .
C4A C5A C8A F5A' -12(3) .
C6A C5A C8A F5A' 170.7(18) .
C4A C5A C8A F6A' -128(2) .
C6A C5A C8A F6A' 55(2) .
C4A C5A C8A F6A -168(4) .
C6A C5A C8A F6A 15(4) .
C4A C5A C8A F4A 66(4) .
C6A C5A C8A F4A -111(4) .
C4A C5A C8A F5A -52(4) .
C6A C5A C8A F5A 131(4) .
C1A B1A C9A C10A -40.4(19) .
C17A B1A C9A C10A -158.7(14) .
C25A B1A C9A C10A 82.2(16) .
C1A B1A C9A C14A 146.6(13) .
C17A B1A C9A C14A 28.3(19) .
C25A B1A C9A C14A -90.7(15) .
C14A C9A C10A C11A 0(2) .
B1A C9A C10A C11A -173.5(14) .
C9A C10A C11A C12A 0(2) .
C9A C10A C11A C15A 179.7(14) .
C15A C11A C12A C13A 179.7(13) .
C10A C11A C12A C13A 0(2) .
C11A C12A C13A C14A 2(2) .
C11A C12A C13A C16A 178.8(14) .
C12A C13A C14A C9A -3(2) .
C16A C13A C14A C9A -179.9(13) .
C10A C9A C14A C13A 2(2) .
B1A C9A C14A C13A 175.2(13) .
C12A C11A C15A F7A' 167(3) .
C10A C11A C15A F7A' -13(3) .
C12A C11A C15A F8A' -67(3) .
C10A C11A C15A F8A' 112(3) .
C12A C11A C15A F9A 12(2) .
C10A C11A C15A F9A -168.3(17) .
C12A C11A C15A F8A -111.3(19) .
C10A C11A C15A F8A 68(2) .
C12A C11A C15A F7A 132.3(17) .
C10A C11A C15A F7A -48(2) .
C12A C11A C15A F9A' 42(3) .
C10A C11A C15A F9A' -138(2) .
C12A C13A C16A F12R -133.8(17) .
C14A C13A C16A F12R 43(2) .
C12A C13A C16A F10R 97.1(18) .
C14A C13A C16A F10R -85.6(18) .
C12A C13A C16A F11A 18(3) .
C14A C13A C16A F11A -165(3) .
C12A C13A C16A F11R -14(2) .
C14A C13A C16A F11R 163.5(14) .
C12A C13A C16A F12A -105(3) .
C14A C13A C16A F12A 72(3) .
C12A C13A C16A F10A 137(3) .
C14A C13A C16A F10A -46(3) .
C1A B1A C17A C22A 90.5(16) .
C25A B1A C17A C22A -30.8(19) .
C9A B1A C17A C22A -147.2(14) .
C1A B1A C17A C18A -79.5(15) .
C25A B1A C17A C18A 159.3(12) .
C9A B1A C17A C18A 42.8(18) .
C22A C17A C18A C19A 2(2) .
B1A C17A C18A C19A 173.1(13) .
C17A C18A C19A C20A -3(2) .
C17A C18A C19A C23A 176.7(14) .
C23A C19A C20A C21A -174.9(15) .
C18A C19A C20A C21A 5(3) .
C19A C20A C21A C22A -6(2) .
C19A C20A C21A C24A -175.4(16) .
C20A C21A C22A C17A 6(2) .
C24A C21A C22A C17A 175.0(15) .
C18A C17A C22A C21A -3(2) .
B1A C17A C22A C21A -173.5(14) .
C20A C19A C23A F13R -155(2) .
C18A C19A C23A F13R 25(2) .
C20A C19A C23A F14R 80(3) .
C18A C19A C23A F14R -100(2) .
C20A C19A C23A F15A 1(4) .
C18A C19A C23A F15A -179(3) .
C20A C19A C23A F13A -126(3) .
C18A C19A C23A F13A 54(3) .
C20A C19A C23A F14A 118(4) .
C18A C19A C23A F14A -62(3) .
C20A C19A C23A F15R -33(2) .
C18A C19A C23A F15R 147.5(16) .
C22A C21A C24A F18R -60(2) .
C20A C21A C24A F18R 109.3(19) .
C22A C21A C24A F16R 169.0(16) .
C20A C21A C24A F16R -21(2) .
C22A C21A C24A F17R 60(2) .
C20A C21A C24A F17R -130.8(17) .
C22A C21A C24A F17A 128(4) .
C20A C21A C24A F17A -62(4) .
C22A C21A C24A F18A 1(5) .
C20A C21A C24A F18A 171(4) .
C22A C21A C24A F16A -127(4) .
C20A C21A C24A F16A 42(4) .
C1A B1A C25A C30A 32.5(19) .
C17A B1A C25A C30A 148.6(13) .
C9A B1A C25A C30A -89.3(15) .
C1A B1A C25A C26A -157.2(14) .
C17A B1A C25A C26A -41.1(18) .
C9A B1A C25A C26A 81.0(17) .
C30A C25A C26A C27A -4(2) .
B1A C25A C26A C27A -174.4(16) .
C25A C26A C27A C28A 0(3) .
C25A C26A C27A C31A 179.9(15) .
C26A C27A C28A C29A 3(3) .
C31A C27A C28A C29A -176.5(16) .
C27A C28A C29A C30A -3(2) .
C27A C28A C29A C32A 175.9(15) .
C28A C29A C30A C25A 0(2) .
C32A C29A C30A C25A -179.0(14) .
C26A C25A C30A C29A 3(2) .
B1A C25A C30A C29A 174.6(14) .
C26A C27A C31A F21R -173.9(19) .
C28A C27A C31A F21R 6(3) .
C26A C27A C31A F19R -48(3) .
C28A C27A C31A F19R 131.1(19) .
C26A C27A C31A F20R 70(2) .
C28A C27A C31A F20R -111(2) .
C26A C27A C31A F21A 138(5) .
C28A C27A C31A F21A -42(5) .
C26A C27A C31A F20A 5(5) .
C28A C27A C31A F20A -175(5) .
C26A C27A C31A F19A -107(4) .
C28A C27A C31A F19A 72(4) .
C30A C29A C32A F23R -137(4) .
C28A C29A C32A F23R 44(4) .
C30A C29A C32A F22R -12(4) .
C28A C29A C32A F22R 169(4) .
C30A C29A C32A F23A -167.5(17) .
C28A C29A C32A F23A 14(2) .
C30A C29A C32A F24A 66(2) .
C28A C29A C32A F24A -112.7(19) .
C30A C29A C32A F22A -50(2) .
C28A C29A C32A F22A 131.2(18) .
C30A C29A C32A F24R 99(3) .
C28A C29A C32A F24R -80(3) .
F13A C23A F15A F9D 141(16) 1_556
F14A C23A F15A F9D -116(16) 1_556
C19A C23A F15A F9D 5(17) 1_556
C25B B1B C1B C2B 30.3(14) .
C9B B1B C1B C2B 148.2(10) .
C17B B1B C1B C2B -91.3(11) .
C25B B1B C1B C6B -155.9(10) .
C9B B1B C1B C6B -38.0(14) .
C17B B1B C1B C6B 82.5(11) .
C6B C1B C2B C3B 0.0(15) .
B1B C1B C2B C3B 174.2(10) .
C1B C2B C3B C4B 3.5(18) .
C1B C2B C3B C7B 178.3(11) .
C2B C3B C4B C5B -5.9(18) .
C7B C3B C4B C5B 179.3(11) .
C3B C4B C5B C6B 5.0(17) .
C3B C4B C5B C8B -176.7(11) .
C4B C5B C6B C1B -1.8(17) .
C8B C5B C6B C1B -179.9(11) .
C2B C1B C6B C5B -0.7(16) .
B1B C1B C6B C5B -174.7(10) .
C4B C3B C7B F2B' 9(2) .
C2B C3B C7B F2B' -165.8(18) .
C4B C3B C7B F2B -17(2) .
C2B C3B C7B F2B 167.8(19) .
C4B C3B C7B F3B' 139.4(18) .
C2B C3B C7B F3B' -36(2) .
C4B C3B C7B F1B -133.5(18) .
C2B C3B C7B F1B 52(2) .
C4B C3B C7B F3B 114.4(18) .
C2B C3B C7B F3B -61(2) .
C4B C3B C7B F1B' -109.3(19) .
C2B C3B C7B F1B' 75.7(19) .
C25B B1B C9B C10B 94.6(13) .
C1B B1B C9B C10B -30.2(15) .
C17B B1B C9B C10B -144.2(12) .
C25B B1B C9B C14B -76.9(12) .
C1B B1B C9B C14B 158.3(10) .
C17B B1B C9B C14B 44.3(14) .
C14B C9B C10B C11B -0.2(18) .
B1B C9B C10B C11B -172.1(12) .
C9B C10B C11B C12B -2(2) .
C9B C10B C11B C15B -178.8(12) .
C10B C11B C12B C13B 3(2) .
C15B C11B C12B C13B 179.8(12) .
C11B C12B C13B C14B -2(2) .
C11B C12B C13B C16B 179.7(12) .
C12B C13B C14B C9B 0(2) .
C16B C13B C14B C9B 178.5(11) .
C10B C9B C14B C13B 1.0(17) .
B1B C9B C14B C13B 173.4(11) .
C12B C11B C15B F9B' 11(2) .
C10B C11B C15B F9B' -171.7(17) .
C12B C11B C15B F8B' -124.6(19) .
C10B C11B C15B F8B' 53(2) .
C12B C11B C15B F7B 157.5(16) .
C10B C11B C15B F7B -25(2) .
C12B C11B C15B F9B 32(2) .
C10B C11B C15B F9B -150.7(17) .
C12B C11B C15B F8B -88.6(19) .
C10B C11B C15B F8B 88.6(19) .
C12B C11B C15B F7B' 127.7(15) .
C10B C11B C15B F7B' -55.2(18) .
C12B C13B C16B F12U -148.9(17) .
C14B C13B C16B F12U 33(2) .
C12B C13B C16B F10U 90(2) .
C14B C13B C16B F10U -89(2) .
C12B C13B C16B F11U -27(2) .
C14B C13B C16B F11U 154.6(16) .
C12B C13B C16B F11B 5(3) .
C14B C13B C16B F11B -173(2) .
C12B C13B C16B F12B -127(2) .
C14B C13B C16B F12B 54(2) .
C12B C13B C16B F10B 119(2) .
C14B C13B C16B F10B -60(2) .
C25B B1B C17B C22B -39.0(15) .
C9B B1B C17B C22B -155.7(11) .
C1B B1B C17B C22B 85.0(12) .
C25B B1B C17B C18B 145.7(11) .
C9B B1B C17B C18B 29.0(15) .
C1B B1B C17B C18B -90.2(12) .
C22B C17B C18B C19B -1.1(18) .
B1B C17B C18B C19B 174.3(11) .
C17B C18B C19B C20B 3.3(19) .
C17B C18B C19B C23B -177.3(11) .
C18B C19B C20B C21B -4(2) .
C23B C19B C20B C21B 176.2(13) .
C19B C20B C21B C22B 3(2) .
C19B C20B C21B C24B -176.8(12) .
C18B C17B C22B C21B 0.1(18) .
B1B C17B C22B C21B -175.4(11) .
C20B C21B C22B C17B -1(2) .
C24B C21B C22B C17B 178.9(11) .
C18B C19B C23B F15U -45.6(18) .
C20B C19B C23B F15U 133.8(15) .
C18B C19B C23B F13U -171.8(14) .
C20B C19B C23B F13U 8(2) .
C18B C19B C23B F15B 47(2) .
C20B C19B C23B F15B -133.4(18) .
C18B C19B C23B F13B -74.0(18) .
C20B C19B C23B F13B 105.5(18) .
C18B C19B C23B F14B 163.6(16) .
C20B C19B C23B F14B -17(2) .
C18B C19B C23B F14U 71.1(16) .
C20B C19B C23B F14U -109.4(15) .
C20B C21B C24B F16U 8(3) .
C22B C21B C24B F16U -172(3) .
C20B C21B C24B F17B -79.3(19) .
C22B C21B C24B F17B 100.5(17) .
C20B C21B C24B F18U 137.8(19) .
C22B C21B C24B F18U -42(2) .
C20B C21B C24B F16B 36.8(19) .
C22B C21B C24B F16B -143.4(14) .
C20B C21B C24B F18B 159.0(17) .
C22B C21B C24B F18B -21(2) .
C20B C21B C24B F17U -110(2) .
C22B C21B C24B F17U 69(2) .
C9B B1B C25B C30B -85.1(13) .
C1B B1B C25B C30B 36.7(15) .
C17B B1B C25B C30B 153.0(11) .
C9B B1B C25B C26B 92.7(13) .
C1B B1B C25B C26B -145.5(12) .
C17B B1B C25B C26B -29.3(16) .
C30B C25B C26B C27B 1.7(19) .
B1B C25B C26B C27B -176.1(12) .
C25B C26B C27B C28B -2(2) .
C25B C26B C27B C31B 179.0(12) .
C26B C27B C28B C29B 1(2) .
C31B C27B C28B C29B -179.6(12) .
C27B C28B C29B C30B -0.8(19) .
C27B C28B C29B C32B 179.2(13) .
C26B C25B C30B C29B -1.2(18) .
B1B C25B C30B C29B 176.7(11) .
C28B C29B C30B C25B 0.8(19) .
C32B C29B C30B C25B -179.2(12) .
C28B C27B C31B F19U 131(3) .
C26B C27B C31B F19U -49(3) .
C28B C27B C31B F20U -108(2) .
C26B C27B C31B F20U 72(3) .
C28B C27B C31B F21U 15(3) .
C26B C27B C31B F21U -166(2) .
C28B C27B C31B F21B -16(2) .
C26B C27B C31B F21B 163.6(16) .
C28B C27B C31B F20B -145.6(17) .
C26B C27B C31B F20B 34(2) .
C28B C27B C31B F19B 99.2(17) .
C26B C27B C31B F19B -81.6(17) .
C28B C29B C32B F23U 102(2) .
C30B C29B C32B F23U -78(2) .
C28B C29B C32B F24U -136(2) .
C30B C29B C32B F24U 44(2) .
C28B C29B C32B F22B 10(3) .
C30B C29B C32B F22B -170(2) .
C28B C29B C32B F23B 132(3) .
C30B C29B C32B F23B -48(3) .
C28B C29B C32B F24B -108(2) .
C30B C29B C32B F24B 72(2) .
C28B C29B C32B F22U -16(2) .
C30B C29B C32B F22U 163.8(19) .
C6B C5B C8B F4Y -159(2) .
C4B C5B C8B F4Y 23(3) .
C6B C5B C8B F5Y 70.3(19) .
C4B C5B C8B F5Y -107.8(17) .
C6B C5B C8B F5B 98.3(18) .
C4B C5B C8B F5B -79.8(18) .
C6B C5B C8B F4B -142.6(18) .
C4B C5B C8B F4B 39(2) .
C6B C5B C8B F6B -25(2) .
C4B C5B C8B F6B 157.2(17) .
C6B C5B C8B F6Y -40.0(19) .
C4B C5B C8B F6Y 141.9(16) .
F13U C23B F13B F15U -141(3) .
F15B C23B F13B F15U -24(3) .
F14B C23B F13B F15U -130(3) .
F14U C23B F13B F15U -37(3) .
C19B C23B F13B F15U 102(3) .
F15U C23B F14B F13U -54(4) .
F15B C23B F14B F13U -141(4) .
F13B C23B F14B F13U -31(4) .
F14U C23B F14B F13U -155(4) .
C19B C23B F14B F13U 94(4) .
F15U C23B F15B F14U -161(4) .
F13U C23B F15B F14U -55(4) .
F13B C23B F15B F14U -150(4) .
F14B C23B F15B F14U -40(4) .
C19B C23B F15B F14U 85(4) .
F13U C23B F15B F15U 106.0(16) .
F13B C23B F15B F15U 10.5(13) .
F14B C23B F15B F15U 121.4(16) .
F14U C23B F15B F15U 161(4) .
C19B C23B F15B F15U -113.6(13) .
F15U C23B F13U F14B 134(4) .
F15B C23B F13U F14B 44(4) .
F13B C23B F13U F14B 151(4) .
F14U C23B F13U F14B 25(4) .
C19B C23B F13U F14B -97(4) .
F15U F15B F14U C23B -18(4) .
F15U C23B F14U F15B 19(4) .
F13U C23B F14U F15B 131(4) .
F13B C23B F14U F15B 35(4) .
F14B C23B F14U F15B 141(4) .
C19B C23B F14U F15B -104(4) .
C23B F13B F15U F15B 24(3) .
F13U C23B F15U F13B 41(3) .
F15B C23B F15U F13B 157(3) .
F14B C23B F15U F13B 60(3) .
F14U C23B F15U F13B 149(3) .
C19B C23B F15U F13B -89(3) .
F13U C23B F15U F15B -115.6(16) .
F13B C23B F15U F15B -157(3) .
F14B C23B F15U F15B -96.9(19) .
F14U C23B F15U F15B -7.3(15) .
C19B C23B F15U F15B 114.4(15) .
F14U F15B F15U F13B -7(7) .
C23B F15B F15U F13B -31(4) .
F14U F15B F15U C23B 25(5) .
C25C B1C C1C C6C -155.6(11) .
C9C B1C C1C C6C -36.2(15) .
C17C B1C C1C C6C 81.5(13) .
C25C B1C C1C C2C 29.9(15) .
C9C B1C C1C C2C 149.4(11) .
C17C B1C C1C C2C -92.9(12) .
C6C C1C C2C C3C 1.3(18) .
B1C C1C C2C C3C 176.0(11) .
C1C C2C C3C C4C 2(2) .
C1C C2C C3C C7C -178.4(12) .
C2C C3C C4C C5C -3.7(19) .
C7C C3C C4C C5C 176.3(12) .
C3C C4C C5C C6C 3(2) .
C3C C4C C5C C8C -176.7(12) .
C2C C1C C6C C5C -2.1(18) .
B1C C1C C6C C5C -176.7(11) .
C4C C5C C6C C1C 0(2) .
C8C C5C C6C C1C 179.6(12) .
C4C C5C C8C F4C' 147(2) .
C6C C5C C8C F4C' -33(2) .
C4C C5C C8C F5C -10(2) .
C6C C5C C8C F5C 170.2(18) .
C4C C5C C8C F4C 119.5(18) .
C6C C5C C8C F4C -60(2) .
C4C C5C C8C F5C' 15(2) .
C6C C5C C8C F5C' -164.3(19) .
C4C C5C C8C F6C -128.2(19) .
C6C C5C C8C F6C 52(2) .
C4C C5C C8C F6C' -103(2) .
C6C C5C C8C F6C' 77(2) .
C25C B1C C9C C14C -78.9(13) .
C1C B1C C9C C14C 156.8(10) .
C17C B1C C9C C14C 44.0(13) .
C25C B1C C9C C10C 88.2(11) .
C1C B1C C9C C10C -36.1(14) .
C17C B1C C9C C10C -148.8(9) .
C14C C9C C10C C11C -5.0(15) .
B1C C9C C10C C11C -173.3(10) .
C9C C10C C11C C12C 6.6(17) .
C9C C10C C11C C15C 178.0(10) .
C10C C11C C12C C13C -6.9(17) .
C15C C11C C12C C13C -178.0(10) .
C11C C12C C13C C14C 6.4(17) .
C11C C12C C13C C16C -176.3(10) .
C12C C13C C14C C9C -5.8(19) .
C16C C13C C14C C9C 177.0(11) .
C10C C9C C14C C13C 4.8(17) .
B1C C9C C14C C13C 172.8(11) .
C12C C11C C15C F7C' 118.3(16) .
C10C C11C C15C F7C' -53.4(18) .
C12C C11C C15C F9C' -7(2) .
C10C C11C C15C F9C' -178.7(16) .
C12C C11C C15C F8C' -121.8(16) .
C10C C11C C15C F8C' 66.5(17) .
C12C C11C C15C F7C 90(2) .
C10C C11C C15C F7C -82(2) .
C12C C11C C15C F8C -145(2) .
C10C C11C C15C F8C 43(2) .
C12C C11C C15C F9C -31(2) .
C10C C11C C15C F9C 157.1(19) .
C14C C13C C16C F12X 26(3) .
C12C C13C C16C F12X -151(2) .
C14C C13C C16C F10X -93(3) .
C12C C13C C16C F10X 90(3) .
C14C C13C C16C F11C 163.2(16) .
C12C C13C C16C F11C -14.1(18) .
C14C C13C C16C F12C 47(2) .
C12C C13C C16C F12C -130.5(17) .
C14C C13C C16C F11X 143(2) .
C12C C13C C16C F11X -35(2) .
C14C C13C C16C F10C -69.4(17) .
C12C C13C C16C F10C 113.3(16) .
C25C B1C C17C C22C -39.6(14) .
C9C B1C C17C C22C -157.7(9) .
C1C B1C C17C C22C 83.5(11) .
C25C B1C C17C C18C 144.9(10) .
C9C B1C C17C C18C 26.8(13) .
C1C B1C C17C C18C -92.0(12) .
C22C C17C C18C C19C -0.7(15) .
B1C C17C C18C C19C 175.1(10) .
C17C C18C C19C C20C 1.6(18) .
C17C C18C C19C C23C 179.7(9) .
C18C C19C C20C C21C -3.1(17) .
C23C C19C C20C C21C 178.7(10) .
C19C C20C C21C C22C 4.0(17) .
C19C C20C C21C C24C -177.4(11) .
C20C C21C C22C C17C -3.6(18) .
C24C C21C C22C C17C 177.8(11) .
C18C C17C C22C C21C 1.9(16) .
B1C C17C C22C C21C -174.1(11) .
C22C C21C C24C F18X -34.4(19) .
C20C C21C C24C F18X 147.0(15) .
C22C C21C C24C F16X -153.5(16) .
C20C C21C C24C F16X 28(2) .
C22C C21C C24C F17X 93(2) .
C20C C21C C24C F17X -86(2) .
C22C C21C C24C F16C 174.5(17) .
C20C C21C C24C F16C -4(2) .
C22C C21C C24C F18C -63(2) .
C20C C21C C24C F18C 118.5(19) .
C22C C21C C24C F17C 60(2) .
C20C C21C C24C F17C -118.3(19) .
C9C B1C C25C C30C -82.1(11) .
C1C B1C C25C C30C 40.8(14) .
C17C B1C C25C C30C 157.1(10) .
C9C B1C C25C C26C 90.8(12) .
C1C B1C C25C C26C -146.4(10) .
C17C B1C C25C C26C -30.0(14) .
C30C C25C C26C C27C 0.3(16) .
B1C C25C C26C C27C -172.8(10) .
C25C C26C C27C C28C -2.8(17) .
C25C C26C C27C C31C 175.9(10) .
C26C C27C C28C C29C 3.3(17) .
C31C C27C C28C C29C -175.3(11) .
C27C C28C C29C C30C -1.4(17) .
C27C C28C C29C C32C 179.9(11) .
C28C C29C C30C C25C -1.1(18) .
C32C C29C C30C C25C 177.6(11) .
C26C C25C C30C C29C 1.6(16) .
B1C C25C C30C C29C 174.9(10) .
C26C C27C C31C F19X -56.1(17) .
C28C C27C C31C F19X 122.5(15) .
C26C C27C C31C F21X -178.2(14) .
C28C C27C C31C F21X 0.4(18) .
C26C C27C C31C F20X 64.9(16) .
C28C C27C C31C F20X -116.4(15) .
C26C C27C C31C F20C 37(2) .
C28C C27C C31C F20C -145(2) .
C26C C27C C31C F21C 157.9(18) .
C28C C27C C31C F21C -23(2) .
C26C C27C C31C F19C -85(2) .
C28C C27C C31C F19C 94(2) .
C30C C29C C32C F24X 11(2) .
C28C C29C C32C F24X -170.7(15) .
C30C C29C C32C F23C 153.1(18) .
C28C C29C C32C F23C -28(2) .
C30C C29C C32C F22C -83(2) .
C28C C29C C32C F22C 96(2) .
C30C C29C C32C F23X 134.3(14) .
C28C C29C C32C F23X -47.0(16) .
C30C C29C C32C F22X -112.9(15) .
C28C C29C C32C F22X 65.8(17) .
C30C C29C C32C F24C 34.5(18) .
C28C C29C C32C F24C -146.7(14) .
C4C C3C C7C F1C' -132(2) .
C2C C3C C7C F1C' 48(2) .
C4C C3C C7C F3C 16(2) .
C2C C3C C7C F3C -164.2(15) .
C4C C3C C7C F2C 137.1(16) .
C2C C3C C7C F2C -42.9(18) .
C4C C3C C7C F1C -98.3(16) .
C2C C3C C7C F1C 81.7(16) .
C4C C3C C7C F3C' -9(2) .
C2C C3C C7C F3C' 171.0(17) .
C4C C3C C7C F2C' 103(2) .
C2C C3C C7C F2C' -77(2) .
C18C C19C C23C F15X 178.3(17) .
C20C C19C C23C F15X -4(2) .
C18C C19C C23C F14X -47.9(17) .
C20C C19C C23C F14X 130.3(15) .
C18C C19C C23C F13C 35.1(17) .
C20C C19C C23C F13C -146.7(14) .
C18C C19C C23C F15C 155.3(13) .
C20C C19C C23C F15C -26.5(16) .
C18C C19C C23C F14C -87.0(15) .
C20C C19C C23C F14C 91.2(15) .
C18C C19C C23C F13X 63.3(15) .
C20C C19C C23C F13X -118.5(13) .
C17D B1D C1D C2D -82.9(18) .
C25D B1D C1D C2D 46(2) .
C9D B1D C1D C2D 156.6(15) .
C17D B1D C1D C6D 87(2) .
C25D B1D C1D C6D -144.0(17) .
C9D B1D C1D C6D -33(2) .
C6D C1D C2D C3D 4(2) .
B1D C1D C2D C3D 175.0(16) .
C1D C2D C3D C7D 174.6(18) .
C1D C2D C3D C4D -3(3) .
C2D C3D C4D C5D 2(3) .
C7D C3D C4D C5D -175.5(18) .
C3D C4D C5D C6D -3(3) .
C3D C4D C5D C8D -180.0(17) .
C4D C5D C6D C1D 4(3) .
C8D C5D C6D C1D -179.3(18) .
C2D C1D C6D C5D -4(3) .
B1D C1D C6D C5D -174.5(17) .
C2D C3D C7D F2D -61(3) .
C4D C3D C7D F2D 117(2) .
C2D C3D C7D F3D 164.7(19) .
C4D C3D C7D F3D -18(3) .
C2D C3D C7D F1D 62(2) .
C4D C3D C7D F1D -120.3(19) .
C6D C5D C8D F4D 164(2) .
C4D C5D C8D F4D -19(3) .
C6D C5D C8D F5D 33(3) .
C4D C5D C8D F5D -149.3(19) .
C6D C5D C8D F6D -70(2) .
C4D C5D C8D F6D 107.4(19) .
C17D B1D C9D C10D -155.9(15) .
C25D B1D C9D C10D 80.7(18) .
C1D B1D C9D C10D -38(2) .
C17D B1D C9D C14D 34(2) .
C25D B1D C9D C14D -89.8(18) .
C1D B1D C9D C14D 151.8(15) .
C14D C9D C10D C11D 0(2) .
B1D C9D C10D C11D -170.7(15) .
C9D C10D C11D C12D -1(3) .
C9D C10D C11D C15D 180.0(16) .
C10D C11D C12D C13D 0(3) .
C15D C11D C12D C13D 178.7(17) .
C11D C12D C13D C14D 2(3) .
C11D C12D C13D C16D -178.5(15) .
C12D C13D C14D C9D -3(3) .
C16D C13D C14D C9D 177.8(15) .
C10D C9D C14D C13D 2(2) .
B1D C9D C14D C13D 172.5(15) .
C10D C11D C15D F8D' 101(2) .
C12D C11D C15D F8D' -78(2) .
C10D C11D C15D F9D' -143.0(18) .
C12D C11D C15D F9D' 38(3) .
C10D C11D C15D F7D' -22(3) .
C12D C11D C15D F7D' 159.5(18) .
C10D C11D C15D F7D -64(5) .
C12D C11D C15D F7D 117(5) .
C10D C11D C15D F9D 173(12) .
C12D C11D C15D F9D -6(13) .
C10D C11D C15D F8D 30(5) .
C12D C11D C15D F8D -149(5) .
C25D B1D C17D C22D -33(2) .
C1D B1D C17D C22D 93.7(17) .
C9D B1D C17D C22D -147.0(14) .
C25D B1D C17D C18D 157.6(13) .
C1D B1D C17D C18D -75.6(16) .
C9D B1D C17D C18D 43.7(19) .
C22D C17D C18D C19D 4(2) .
B1D C17D C18D C19D 174.1(13) .
C17D C18D C19D C20D -6(2) .
C17D C18D C19D C23D 177.8(14) .
C18D C19D C20D C21D 5(2) .
C23D C19D C20D C21D -178.8(14) .
C19D C20D C21D C24D 177.2(16) .
C19D C20D C21D C22D -2(2) .
C18D C17D C22D C21D -2(2) .
B1D C17D C22D C21D -172.0(14) .
C20D C21D C22D C17D 1(2) .
C24D C21D C22D C17D -178.3(15) .
C20D C21D C24D F18W 133.1(18) .
C22D C21D C24D F18W -47(2) .
C20D C21D C24D F17W -103(2) .
C22D C21D C24D F17W 77(2) .
C20D C21D C24D F16W 16(2) .
C22D C21D C24D F16W -164.4(14) .
C20D C21D C24D F18D 171(3) .
C22D C21D C24D F18D -10(3) .
C20D C21D C24D F16D 37(4) .
C22D C21D C24D F16D -143(3) .
C20D C21D C24D F17D -79(3) .
C22D C21D C24D F17D 101(3) .
C17D B1D C25D C30D 146.5(17) .
C1D B1D C25D C30D 22(2) .
C9D B1D C25D C30D -93.6(19) .
C17D B1D C25D C26D -34(2) .
C1D B1D C25D C26D -158.3(15) .
C9D B1D C25D C26D 85.7(18) .
C30D C25D C26D C27D 1(2) .
B1D C25D C26D C27D -178.2(15) .
C25D C26D C27D C28D -5(3) .
C25D C26D C27D C31D -178.9(16) .
C26D C27D C28D C29D 12(3) .
C31D C27D C28D C29D -174.9(18) .
C27D C28D C29D C30D -15(3) .
C27D C28D C29D C32D -178.2(18) .
C26D C25D C30D C29D -5(3) .
B1D C25D C30D C29D 174.5(17) .
C32D C29D C30D C25D 174.0(19) .
C28D C29D C30D C25D 11(3) .
C28D C27D C31D F20M -76(3) .
C26D C27D C31D F20M 98(3) .
C28D C27D C31D F19M 151(3) .
C26D C27D C31D F19M -35(3) .
C28D C27D C31D F21D 5(3) .
C26D C27D C31D F21D 178(2) .
C28D C27D C31D F20D -108(3) .
C26D C27D C31D F20D 66(3) .
C28D C27D C31D F19D 135(2) .
C26D C27D C31D F19D -52(3) .
C28D C27D C31D F21M 33(3) .
C26D C27D C31D F21M -153.4(19) .
C30D C29D C32D F22M -173(2) .
C28D C29D C32D F22M -10(3) .
C30D C29D C32D F23M -36(3) .
C28D C29D C32D F23M 126(2) .
C30D C29D C32D F23D -76(5) .
C28D C29D C32D F23D 86(4) .
C30D C29D C32D F24D 49(3) .
C28D C29D C32D F24D -149(3) .
C30D C29D C32D F22D 153(3) .
C28D C29D C32D F22D -45(3) .
C30D C29D C32D F24M 76(2) .
C28D C29D C32D F24M -121.4(18) .
F7D C15D F9D F15A 4(41) 1_554
F8D C15D F9D F15A -88(41) 1_554
C11D C15D F9D F15A 128(36) 1_554
C14D C13D C16D F10D -174.2(18) .
C12D C13D C16D F10D 7(2) .
C14D C13D C16D F12D 64(2) .
C12D C13D C16D F12D -115.3(18) .
C14D C13D C16D F11W -85(3) .
C12D C13D C16D F11W 96(3) .
C14D C13D C16D F12W 25(4) .
C12D C13D C16D F12W -154(3) .
C14D C13D C16D F11D -43(2) .
C12D C13D C16D F11D 137.5(18) .
C14D C13D C16D F10W 147(4) .
C12D C13D C16D F10W -32(4) .
C20D C19D C23D F15W -16(3) .
C18D C19D C23D F15W 160.5(19) .
C20D C19D C23D F14W 110(2) .
C18D C19D C23D F14W -73(2) .
C20D C19D C23D F13D -176(3) .
C18D C19D C23D F13D 0(3) .
C20D C19D C23D F14D 63(3) .
C18D C19D C23D F14D -120(3) .
C20D C19D C23D F13W -139.5(17) .
C18D C19D C23D F13W 37(2) .
C20D C19D C23D F15D -49(3) .
C18D C19D C23D F15D 128(3) .
C4E O1E C1E C2E 16(5) .
Cs1E O1E C1E C2E -138(3) .
O1E C1E C2E C3E -5(5) .
C1E C2E C3E C4E -7(5) .
C1E O1E C4E C3E -21(4) .
Cs1E O1E C4E C3E 132(3) .
C2E C3E C4E O1E 17(4) .
C4E' O1E' C1E' C2E' 18(4) .
Cs1E O1E' C1E' C2E' -117(3) .
C4E' O1E' C1E' Cs1E 135(3) .
O1E' C1E' C2E' C3E' -21(4) .
Cs1E C1E' C2E' C3E' -91(3) .
C1E' C2E' C3E' C4E' 16(4) .
C1E' O1E' C4E' C3E' -8(4) .
Cs1E O1E' C4E' C3E' 101(3) .
C2E' C3E' C4E' O1E' -5(4) .
C8E O2E C5E C6E -41.3(19) .
Cs1E O2E C5E C6E 166.3(10) .
C8E O2E C5E Cs1E 152.4(18) .
O2E C5E C6E C7E 37.6(17) .
Cs1E C5E C6E C7E 62(3) .
C5E C6E C7E C8E -21.3(19) .
C5E O2E C8E C7E 27(2) .
Cs1E O2E C8E C7E 166.4(11) .
C6E C7E C8E O2E -3(2) .
C12E O3E C9E C10E -31(2) .
Cs1E O3E C9E C10E 160.9(13) .
O3E C9E C10E C11E 37(2) .
C9E C10E C11E C12E -29(2) .
C9E O3E C12E C11E 12(2) .
Cs1E O3E C12E C11E 168.4(17) .
C10E C11E C12E O3E 12(2) .
C16E O4E C13E C14E 5(5) .
Cs1E O4E C13E C14E -169(3) .
O4E C13E C14E C15E -7(5) .
C13E C14E C15E C16E 6(5) .
C13E O4E C16E C15E -1(5) .
Cs1E O4E C16E C15E 173(2) .
C14E C15E C16E O4E -3(5) .
C16I O4E' C13I C14I 1(4) .
Cs1E O4E' C13I C14I -132(3) .
O4E' C13I C14I C15I 4(5) .
C13I C14I C15I C16I -7(5) .
C13I O4E' C16I C15I -5(4) .
Cs1E O4E' C16I C15I 139(3) .
C13I O4E' C16I Cs1E -144(3) .
C14I C15I C16I O4E' 7(5) .
C14I C15I C16I Cs1E 59(5) .
C20E O5E C17E C18E -12(4) .
Cs1E O5E C17E C18E 146(3) .
O5E C17E C18E C19E 4(5) .
C17E C18E C19E C20E 4(5) .
C17E O5E C20E C19E 14(4) .
Cs1E O5E C20E C19E -135(2) .
C18E C19E C20E O5E -11(4) .
C20I O5E' C17I C18I -6(5) .
Cs1E O5E' C17I C18I 118(3) .
O5E' C17I C18I C19I 1(6) .
C17I C18I C19I C20I 3(6) .
C17I O5E' C20I C19I 8(5) .
Cs1E O5E' C20I C19I -121(3) .
C17I O5E' C20I Cs1E 129(4) .
C18I C19I C20I O5E' -7(5) .
C18I C19I C20I Cs1E -60(5) .
C24E O6E C21E C22E 20(3) .
Cs1E O6E C21E C22E -107(2) .
C24E O6E C21E Cs1E 128(2) .
O6E C21E C22E C23E -29(3) .
Cs1E C21E C22E C23E -82(2) .
C21E C22E C23E C24E 28(3) .
C21E O6E C24E C23E -3(3) .
Cs1E O6E C24E C23E 119.1(18) .
C22E C23E C24E O6E -15(3) .
C24R O6E' C21R C22R -9(10) .
Cs1E O6E' C21R C22R -147(7) .
C24R O6E' C21R Cs1E 138(5) .
O6E' C21R C22R C23R 1(11) .
Cs1E C21R C22R C23R -63(12) .
C21R C22R C23R C24R 8(11) .
C22R C23R C24R O6E' -13(9) .
C21R O6E' C24R C23R 13(8) .
Cs1E O6E' C24R C23R 128(6) .
C28E O7E C25E C26E -6(2) .
Cs1E O7E C25E C26E 137.5(13) .
O7E C25E C26E C27E 26(2) .
C25E C26E C27E C28E -33(2) .
C25E O7E C28E C27E -15(2) .
Cs1E O7E C28E C27E -157.8(12) .
C26E C27E C28E O7E 30(2) .
C4F O1F C1F C2F -17(3) .
Cs1F O1F C1F C2F -169(2) .
O1F C1F C2F C3F -4(3) .
C1F C2F C3F C4F 21(3) .
C1F O1F C4F C3F 31(3) .
Cs1F O1F C4F C3F -162.6(16) .
C2F C3F C4F O1F -33(3) .
C8F O2F C5F C6F 32.7(18) .
Cs1F O2F C5F C6F -167.8(10) .
O2F C5F C6F C7F -29.6(17) .
C5F C6F C7F C8F 16(2) .
C6F C7F C8F O2F 3(2) .
C5F O2F C8F C7F -22(2) .
Cs1F O2F C8F C7F -170.9(13) .
C12F O3F C9F C10F -23(2) .
Cs1F O3F C9F C10F 114.6(13) .
O3F C9F C10F C11F 27(2) .
C9F C10F C11F C12F -20(2) .
C9F O3F C12F C11F 11(2) .
Cs1F O3F C12F C11F -118.1(14) .
C10F C11F C12F O3F 6(2) .
C12J O3F' C9F' C10J -37(5) .
Cs1F O3F' C9F' C10J 141(3) .
O3F' C9F' C10J C11J 47(4) .
C9F' C10J C11J C12J -38(5) .
C9F' O3F' C12J C11J 12(5) .
Cs1F O3F' C12J C11J -165(4) .
C10J C11J C12J O3F' 17(6) .
C16F O4F C13F C14F -44(2) .
Cs1F O4F C13F C14F 122.2(13) .
O4F C13F C14F C15F 26(2) .
C13F C14F C15F C16F -1(2) .
C13F O4F C16F C15F 43(2) .
Cs1F O4F C16F C15F -122.1(14) .
C14F C15F C16F O4F -25(2) .
C20F O5F C17F C18F 3.7(19) .
Cs1F O5F C17F C18F -121.7(12) .
O5F C17F C18F C19F 21.9(19) .
C17F C18F C19F C20F -36.6(16) .
C17F O5F C20F C19F -28.2(16) .
Cs1F O5F C20F C19F 99.6(10) .
C17F O5F C20F Cs1F -127.8(15) .
C18F C19F C20F O5F 40.5(14) .
C18F C19F C20F Cs1F 90.8(11) .
C24F O6F C21F C22F 13(3) .
Cs1F O6F C21F C22F -133.9(15) .
O6F C21F C22F C23F -31(2) .
C21F C22F C23F C24F 37(2) .
C21F O6F C24F C23F 12(2) .
Cs1F O6F C24F C23F 158.3(13) .
C22F C23F C24F O6F -32(2) .
C28F O7F C25F C26F 6(2) .
Cs1F O7F C25F C26F 157.7(12) .
O7F C25F C26F C27F -28(2) .
C25F C26F C27F C28F 36.7(18) .
C25F O7F C28F C27F 17.4(18) .
Cs1F O7F C28F C27F -133.2(11) .
C26F C27F C28F O7F -33.5(17) .
C4G O1G C1G C2G 22(2) .
Cs1G O1G C1G C2G 168.6(14) .
O1G C1G C2G C3G -2(2) .
C1G C2G C3G C4G -19(2) .
C1G O1G C4G C3G -33.7(18) .
Cs1G O1G C4G C3G 163.9(10) .
C2G C3G C4G O1G 32.4(18) .
C8G O2G C5G C6G -4(2) .
Cs1G O2G C5G C6G -148.0(13) .
O2G C5G C6G C7G 28(2) .
C5G C6G C7G C8G -37(2) .
C5G O2G C8G C7G -18(2) .
Cs1G O2G C8G C7G 128.1(14) .
C6G C7G C8G O2G 35(2) .
C12G O3G C9G C10G -15(3) .
Cs1G O3G C9G C10G 123.5(19) .
O3G C9G C10G C11G 1(3) .
C9G C10G C11G C12G 14(3) .
C9G O3G C12G C11G 24(3) .
Cs1G O3G C12G C11G -115.3(18) .
C10G C11G C12G O3G -23(3) .
C12P O3G' C9G' C10P 14(4) .
Cs1G O3G' C9G' C10P -123(2) .
C12P O3G' C9G' Cs1G 137(3) .
O3G' C9G' C10P C11P -9(4) .
Cs1G C9G' C10P C11P -54(3) .
C9G' C10P C11P C12P 0(4) .
C9G' O3G' C12P C11P -14(3) .
Cs1G O3G' C12P C11P 121(2) .
C10P C11P C12P O3G' 8(4) .
C16G O4G C13G C14G -17(2) .
Cs1G O4G C13G C14G 135.7(13) .
O4G C13G C14G C15G 33(2) .
C13G C14G C15G C16G -34.1(19) .
C13G O4G C16G C15G -4.5(19) .
Cs1G O4G C16G C15G -159.4(11) .
C14G C15G C16G O4G 24.0(18) .
C20G O5G C17G C18G -34.4(18) .
Cs1G O5G C17G C18G 165.5(11) .
O5G C17G C18G C19G 35.4(17) .
C17G C18G C19G C20G -23.3(17) .
C17G O5G C20G C19G 19.8(19) .
Cs1G O5G C20G C19G 167.5(11) .
C18G C19G C20G O5G 3.1(19) .
C24G O6G C21G C22G -10(3) .
Cs1G O6G C21G C22G 116.2(17) .
O6G C21G C22G C23G -8(3) .
C21G C22G C23G C24G 22(3) .
C21G O6G C24G C23G 24(3) .
Cs1G O6G C24G C23G -116.1(16) .
C21G O6G C24G Cs1G 140(2) .
C22G C23G C24G O6G -28(2) .
C22G C23G C24G Cs1G -84.9(18) .
C24P O6G' C21P C22P -5(7) .
Cs1G O6G' C21P C22P 122(4) .
O6G' C21P C22P C23P 8(6) .
C21P C22P C23P C24P -8(6) .
C21P O6G' C24P C23P 0(7) .
Cs1G O6G' C24P C23P -128(4) .
C21P O6G' C24P Cs1G 129(6) .
C22P C23P C24P O6G' 5(7) .
C22P C23P C24P Cs1G -43(6) .
C28G O7G C25G C26G 26.7(18) .
Cs1G O7G C25G C26G -105.4(11) .
O7G C25G C26G C27G -39.6(17) .
C25G C26G C27G C28G 36.4(18) .
C25G O7G C28G C27G -5.3(19) .
Cs1G O7G C28G C27G 124.7(11) .
C26G C27G C28G O7G -22.1(19) .
C4H O1H C1H C2H 43(2) .
Cs1H O1H C1H C2H -126.1(16) .
O1H C1H C2H C3H -34(3) .
C1H C2H C3H C4H 13(3) .
C1H O1H C4H C3H -35(2) .
Cs1H O1H C4H C3H 133.1(17) .
C2H C3H C4H O1H 13(3) .
C4H' O1H' C1H' C2H' -39(7) .
Cs1H O1H' C1H' C2H' -158(6) .
C4H' O1H' C1H' Cs1H 119(5) .
O1H' C1H' C2H' C3H' 50(6) .
Cs1H C1H' C2H' C3H' -66(10) .
C1H' C2H' C3H' C4H' -42(7) .
C1H' O1H' C4H' C3H' 13(9) .
Cs1H O1H' C4H' C3H' 79(7) .
C2H' C3H' C4H' O1H' 19(9) .
C8H O2H C5H C6H 5(3) .
Cs1H O2H C5H C6H -136.9(14) .
O2H C5H C6H C7H -28(2) .
C5H C6H C7H C8H 39(2) .
C5H O2H C8H C7H 20(3) .
Cs1H O2H C8H C7H 160.3(15) .
C6H C7H C8H O2H -39(3) .
C12H O3H C9H C10H -27(3) .
Cs1H O3H C9H C10H -167.3(14) .
O3H C9H C10H C11H 4(3) .
C9H C10H C11H C12H 18(2) .
C9H O3H C12H C11H 40(2) .
Cs1H O3H C12H C11H -168.5(13) .
C9H O3H C12H Cs1H -151(2) .
C10H C11H C12H O3H -34(2) .
C10H C11H C12H Cs1H -56(4) .
C16H O4H C13H C14H -12(3) .
Cs1H O4H C13H C14H -172(2) .
O4H C13H C14H C15H -15(3) .
C13H C14H C15H C16H 33(3) .
C13H O4H C16H C15H 35(3) .
Cs1H O4H C16H C15H -155.1(16) .
C14H C15H C16H O4H -44(3) .
C20H O5H C17H C18H 8(5) .
Cs1H O5H C17H C18H 173(3) .
O5H C17H C18H C19H -5(5) .
C17H C18H C19H C20H 0(5) .
C17H O5H C20H C19H -7(5) .
Cs1H O5H C20H C19H -169(3) .
C18H C19H C20H O5H 4(5) .
C20Q O5H' C17Q C18Q 3(6) .
Cs1H O5H' C17Q C18Q 139(4) .
O5H' C17Q C18Q C19Q -3(6) .
C17Q C18Q C19Q C20Q 2(7) .
C17Q O5H' C20Q C19Q -1(6) .
Cs1H O5H' C20Q C19Q -150(3) .
C17Q O5H' C20Q Cs1H 149(4) .
C18Q C19Q C20Q O5H' -1(6) .
C18Q C19Q C20Q Cs1H -48(8) .
C24H O6H C21H C22H -32(2) .
Cs1H O6H C21H C22H 100.2(17) .
C24H O6H C21H Cs1H -131.9(19) .
O6H C21H C22H C23H 39(2) .
Cs1H C21H C22H C23H 89.9(15) .
C21H C22H C23H C24H -34(2) .
C21H O6H C24H C23H 7(3) .
Cs1H O6H C24H C23H -119.2(17) .
C22H C23H C24H O6H 15(2) .
C28H O7H C25H C26H 6(5) .
Cs1H O7H C25H C26H -153(3) .
O7H C25H C26H C27H 2(5) .
C25H C26H C27H C28H -9(5) .
C25H O7H C28H C27H -12(5) .
Cs1H O7H C28H C27H 156(3) .
C25H O7H C28H Cs1H -168(3) .
C26H C27H C28H O7H 13(5) .
C26H C27H C28H Cs1H 55(7) .
C28Q O7H' C25Q C26Q 13(4) .
Cs1H O7H' C25Q C26Q -114(3) .
O7H' C25Q C26Q C27Q -8(4) .
C25Q C26Q C27Q C28Q 0(5) .
C25Q O7H' C28Q C27Q -13(5) .
Cs1H O7H' C28Q C27Q 121(3) .
C26Q C27Q C28Q O7H' 8(5) .
